data_4505120
loop_
_publ_author_name
'Kawai, Hidetoshi'
'Takeda, Takashi'
'Fujiwara, Kenshu'
'Inabe, Tamotsu'
'Suzuki, Takanori'

_publ_section_title
;
 Exceptionally Large Difference in Bond Length among Conformational
 Isomorphs of a Hexaphenylethane Derivative with a Dispiropyracene
 Skeleton&#x2020;
;
_journal_issue 6
_journal_name_full 'Crystal Growth &amp; Design'
_journal_page_first 2256
_journal_paper_doi 10.1021/cg050064r
_journal_volume 5
_journal_year 2005
_chemical_formula_moiety 'C40 H30 N2 '
_chemical_formula_sum 'C40 H30 N2'
_chemical_formula_weight 538.69
_space_group_IT_number 2
_symmetry_cell_setting triclinic
_symmetry_Int_Tables_number 2
_symmetry_space_group_name_Hall '-P 1'
_symmetry_space_group_name_H-M 'P -1'
_cell_angle_alpha 111.085(5)
_cell_angle_beta 94.033(5)
_cell_angle_gamma 102.044(3)
_cell_formula_units_Z 8
_cell_length_a 17.814(5)
_cell_length_b 18.219(6)
_cell_length_c 18.881(6)
_cell_measurement_reflns_used 13378
_cell_measurement_temperature 233.1
_cell_measurement_theta_max 27.1
_cell_measurement_theta_min 3.0
_cell_volume 5520(3)
_computing_cell_refinement CrystalClear
_computing_data_collection CrystalClear
_computing_data_reduction CrystalStructure
_computing_publication_material 'CrystalStructure 3.6.0'
_computing_structure_refinement CRYSTALS
_computing_structure_solution SIR92
_diffrn_detector_area_resol_mean 7.31
_diffrn_measured_fraction_theta_full 0.9620
_diffrn_measured_fraction_theta_max 0.9620
_diffrn_measurement_device_type 'Rigaku Mercury'
_diffrn_measurement_method \w
_diffrn_radiation_type 'Mo K\a'
_diffrn_radiation_wavelength 0.7107
_diffrn_reflns_av_R_equivalents 0.040
_diffrn_reflns_limit_h_max 22
_diffrn_reflns_limit_h_min -22
_diffrn_reflns_limit_k_max 20
_diffrn_reflns_limit_k_min -23
_diffrn_reflns_limit_l_max 21
_diffrn_reflns_limit_l_min -24
_diffrn_reflns_number 49971
_diffrn_reflns_theta_full 27.10
_diffrn_reflns_theta_max 27.10
_exptl_absorpt_coefficient_mu 0.075
_exptl_absorpt_correction_T_max 0.993
_exptl_absorpt_correction_T_min 0.924
_exptl_absorpt_correction_type multi-scan
_exptl_absorpt_process_details 'Jacobson, R. (1998) Private communication'
_exptl_crystal_colour yellow
_exptl_crystal_density_diffrn 1.296
_exptl_crystal_density_method 'not measured'
_exptl_crystal_description block
_exptl_crystal_F_000 2272.00
_exptl_crystal_size_max 0.50
_exptl_crystal_size_mid 0.20
_exptl_crystal_size_min 0.10
_refine_diff_density_max 0.82
_refine_diff_density_min -0.83
_refine_ls_extinction_method none
_refine_ls_goodness_of_fit_ref 0.569
_refine_ls_hydrogen_treatment refall
_refine_ls_number_parameters 1633
_refine_ls_number_reflns 23426
_refine_ls_R_factor_gt 0.0710
_refine_ls_shift/su_max 0.0000
_refine_ls_structure_factor_coef Fsqd
_refine_ls_weighting_details 'w = 1/[0.0010Fo^2^ + 3.0000\s(Fo^2^) + 0.5000]/(4Fo^2^)'
_refine_ls_weighting_scheme calc
_refine_ls_wR_factor_ref 0.1630
_reflns_number_gt 8113
_reflns_number_total 23426
_reflns_threshold_expression F^2^>2.0\s(F^2^)
_cod_data_source_file cg050064rsi20050402_024010.cif
_cod_data_source_block '__-40pyracene(Z=8)'
_cod_original_cell_volume 5519.9(28)
_cod_original_formula_sum 'C40 H30 N2 '
_cod_database_code 4505120

loop_
_symmetry_equiv_pos_site_id
_symmetry_equiv_pos_as_xyz
1 +X,+Y,+Z
2 -X,-Y,-Z

loop_
_atom_site_label
_atom_site_type_symbol
_atom_site_fract_x
_atom_site_fract_y
_atom_site_fract_z
_atom_site_U_iso_or_equiv
_atom_site_adp_type
_atom_site_occupancy
_atom_site_symmetry_multiplicity
_atom_site_calc_flag
_atom_site_refinement_flags
N(1) N 0.4804(2) 0.3845(2) 0.0559(2) 0.0482(11) Uani 1.00 1 d .
N(2) N 0.4599(2) 0.1928(3) 0.0121(3) 0.078(2) Uani 1.00 1 d .
N(3) N 0.4831(2) 0.3871(2) 0.5533(2) 0.0472(11) Uani 1.00 1 d .
N(4) N 0.4354(3) 0.2012(2) 0.5351(2) 0.081(2) Uani 1.00 1 d .
N(5) N 0.8760(2) 0.0935(2) 0.0595(2) 0.0418(10) Uani 1.00 1 d .
N(6) N 0.6969(2) 0.1149(2) 0.0807(2) 0.0397(10) Uani 1.00 1 d .
N(7) N 0.8761(2) 0.0973(2) 0.5657(2) 0.0444(11) Uani 1.00 1 d .
N(8) N 0.6946(2) 0.1137(2) 0.5775(2) 0.0406(10) Uani 1.00 1 d .
C(1) C 0.2795(2) 0.3183(2) -0.1127(2) 0.0347(12) Uani 1.00 1 d .
C(2) C 0.2556(2) 0.3781(2) -0.1298(2) 0.0423(13) Uani 1.00 1 d .
C(3) C 0.1887(2) 0.3585(3) -0.1860(2) 0.047(1) Uani 1.00 1 d .
C(4) C 0.1462(2) 0.2797(3) -0.2243(2) 0.0429(13) Uani 1.00 1 d .
C(5) C 0.1719(2) 0.2204(3) -0.2068(2) 0.0421(13) Uani 1.00 1 d .
C(6) C 0.1309(2) 0.1396(3) -0.2511(2) 0.0495(13) Uani 1.00 1 d .
C(7) C 0.1577(2) 0.0789(3) -0.2387(2) 0.058(2) Uani 1.00 1 d .
C(8) C 0.2247(2) 0.0986(3) -0.1825(2) 0.0487(13) Uani 1.00 1 d .
C(9) C 0.2635(2) 0.1778(2) -0.1390(2) 0.0353(12) Uani 1.00 1 d .
C(10) C 0.2366(2) 0.2387(2) -0.1528(2) 0.0361(12) Uani 1.00 1 d .
C(11) C 0.0752(2) 0.2374(3) -0.2862(2) 0.060(2) Uani 1.00 1 d .
C(12) C 0.0668(2) 0.1445(3) -0.3053(2) 0.063(2) Uani 1.00 1 d .
C(13) C 0.3476(2) 0.3200(2) -0.0579(2) 0.0329(11) Uani 1.00 1 d .
C(14) C 0.4258(2) 0.3558(2) -0.0741(2) 0.0357(12) Uani 1.00 1 d .
C(15) C 0.4350(2) 0.3570(2) -0.1463(2) 0.046(1) Uani 1.00 1 d .
C(16) C 0.5080(3) 0.3861(3) -0.1611(3) 0.056(2) Uani 1.00 1 d .
C(17) C 0.5711(3) 0.4148(3) -0.1038(3) 0.055(2) Uani 1.00 1 d .
C(18) C 0.5624(2) 0.4143(2) -0.0326(3) 0.052(1) Uani 1.00 1 d .
C(19) C 0.4897(2) 0.3845(2) -0.0165(2) 0.0403(12) Uani 1.00 1 d .
C(20) C 0.4092(2) 0.3903(2) 0.0805(2) 0.0405(13) Uani 1.00 1 d .
C(21) C 0.4023(3) 0.4207(2) 0.1593(2) 0.054(2) Uani 1.00 1 d .
C(22) C 0.3313(3) 0.4286(3) 0.1809(3) 0.064(2) Uani 1.00 1 d .
C(23) C 0.2672(3) 0.4079(3) 0.1274(3) 0.060(2) Uani 1.00 1 d .
C(24) C 0.2729(2) 0.3758(2) 0.0500(2) 0.048(1) Uani 1.00 1 d .
C(25) C 0.3426(2) 0.3645(2) 0.0254(2) 0.0356(12) Uani 1.00 1 d .
C(26) C 0.5487(3) 0.4031(3) 0.1121(2) 0.081(2) Uani 1.00 1 d .
C(27) C 0.3355(2) 0.2146(2) -0.0779(2) 0.0329(11) Uani 1.00 1 d .
C(28) C 0.3233(3) 0.1974(2) -0.0059(2) 0.0462(13) Uani 1.00 1 d .
C(29) C 0.2511(3) 0.1933(3) 0.0167(3) 0.072(2) Uani 1.00 1 d .
C(30) C 0.2417(4) 0.1889(3) 0.0917(3) 0.084(2) Uani 1.00 1 d .
C(31) C 0.3093(4) 0.1876(3) 0.1318(3) 0.091(2) Uani 1.00 1 d .
C(32) C 0.3794(4) 0.1880(3) 0.1094(3) 0.097(2) Uani 1.00 1 d .
C(33) C 0.3900(3) 0.1948(2) 0.0399(2) 0.056(1) Uani 1.00 1 d .
C(34) C 0.4627(3) 0.1747(3) -0.0641(3) 0.062(2) Uani 1.00 1 d .
C(35) C 0.5271(3) 0.1452(3) -0.0975(4) 0.084(2) Uani 1.00 1 d .
C(36) C 0.5240(4) 0.1299(4) -0.1739(4) 0.103(3) Uani 1.00 1 d .
C(37) C 0.4709(4) 0.1394(4) -0.2187(4) 0.103(3) Uani 1.00 1 d .
C(38) C 0.4111(3) 0.1662(3) -0.1844(3) 0.067(2) Uani 1.00 1 d .
C(39) C 0.4034(2) 0.1844(2) -0.1086(2) 0.0402(12) Uani 1.00 1 d .
C(40) C 0.5235(3) 0.1942(4) 0.0651(4) 0.166(3) Uani 1.00 1 d .
C(41) C 0.2794(2) 0.3192(2) 0.3877(2) 0.0351(12) Uani 1.00 1 d .
C(42) C 0.2545(2) 0.3803(3) 0.3739(2) 0.0435(13) Uani 1.00 1 d .
C(43) C 0.1902(2) 0.3623(3) 0.3161(2) 0.048(1) Uani 1.00 1 d .
C(44) C 0.1512(2) 0.2834(3) 0.2722(2) 0.045(1) Uani 1.00 1 d .
C(45) C 0.1771(2) 0.2219(3) 0.2862(2) 0.0414(12) Uani 1.00 1 d .
C(46) C 0.1380(2) 0.1421(3) 0.2394(2) 0.055(1) Uani 1.00 1 d .
C(47) C 0.1651(2) 0.0806(3) 0.2490(2) 0.063(2) Uani 1.00 1 d .
C(48) C 0.2291(2) 0.0985(3) 0.3072(2) 0.0512(13) Uani 1.00 1 d .
C(49) C 0.2668(2) 0.1780(3) 0.3538(2) 0.0376(12) Uani 1.00 1 d .
C(50) C 0.2398(2) 0.2391(2) 0.3419(2) 0.0347(12) Uani 1.00 1 d .
C(51) C 0.0814(2) 0.2394(3) 0.2076(2) 0.066(2) Uani 1.00 1 d .
C(52) C 0.0735(3) 0.1461(3) 0.1850(3) 0.070(2) Uani 1.00 1 d .
C(53) C 0.3471(2) 0.3195(2) 0.4418(2) 0.0319(11) Uani 1.00 1 d .
C(54) C 0.4240(2) 0.3532(2) 0.4225(2) 0.0344(12) Uani 1.00 1 d .
C(55) C 0.4332(2) 0.3520(3) 0.3498(2) 0.050(1) Uani 1.00 1 d .
C(56) C 0.5045(3) 0.3793(3) 0.3320(3) 0.061(2) Uani 1.00 1 d .
C(57) C 0.5688(3) 0.4100(3) 0.3880(3) 0.061(2) Uani 1.00 1 d .
C(58) C 0.5627(2) 0.4131(3) 0.4607(3) 0.051(1) Uani 1.00 1 d .
C(59) C 0.4905(2) 0.3846(2) 0.4788(2) 0.0406(13) Uani 1.00 1 d .
C(60) C 0.4127(3) 0.3917(2) 0.5791(2) 0.0418(13) Uani 1.00 1 d .
C(61) C 0.4077(3) 0.4236(3) 0.6572(2) 0.057(2) Uani 1.00 1 d .
C(62) C 0.3374(3) 0.4295(3) 0.6818(2) 0.061(2) Uani 1.00 1 d .
C(63) C 0.2708(3) 0.4081(3) 0.6298(2) 0.060(2) Uani 1.00 1 d .
C(64) C 0.2753(2) 0.3754(2) 0.5519(2) 0.046(1) Uani 1.00 1 d .
C(65) C 0.3445(2) 0.3650(2) 0.5254(2) 0.0360(12) Uani 1.00 1 d .
C(66) C 0.5535(2) 0.4083(3) 0.6078(2) 0.077(2) Uani 1.00 1 d .
C(67) C 0.3328(2) 0.2146(2) 0.4212(2) 0.0331(11) Uani 1.00 1 d .
C(68) C 0.3067(3) 0.1969(2) 0.4886(2) 0.0486(13) Uani 1.00 1 d .
C(69) C 0.2308(3) 0.1898(3) 0.5014(3) 0.084(2) Uani 1.00 1 d .
C(70) C 0.2094(5) 0.1850(3) 0.5696(4) 0.131(3) Uani 1.00 1 d .
C(71) C 0.2658(7) 0.1837(4) 0.6250(5) 0.168(4) Uani 1.00 1 d .
C(72) C 0.3380(5) 0.1898(3) 0.6125(3) 0.123(3) Uani 1.00 1 d .
C(73) C 0.3589(4) 0.1954(3) 0.5439(3) 0.071(2) Uani 1.00 1 d .
C(74) C 0.4555(2) 0.1813(3) 0.4605(3) 0.062(2) Uani 1.00 1 d .
C(75) C 0.5213(3) 0.1568(4) 0.4420(5) 0.115(3) Uani 1.00 1 d .
C(76) C 0.5397(4) 0.1347(4) 0.3689(6) 0.142(3) Uani 1.00 1 d .
C(77) C 0.4894(3) 0.1385(3) 0.3096(4) 0.102(2) Uani 1.00 1 d .
C(78) C 0.4218(3) 0.1635(3) 0.3272(3) 0.061(2) Uani 1.00 1 d .
C(79) C 0.4052(2) 0.1855(2) 0.4020(2) 0.0411(12) Uani 1.00 1 d .
C(80) C 0.4960(4) 0.2075(4) 0.5954(3) 0.173(3) Uani 1.00 1 d .
C(81) C 0.9123(2) 0.3483(2) 0.1125(2) 0.0335(11) Uani 1.00 1 d .
C(82) C 0.9827(2) 0.3999(2) 0.1528(2) 0.0387(12) Uani 1.00 1 d .
C(83) C 1.0082(2) 0.4791(2) 0.1506(2) 0.0406(12) Uani 1.00 1 d .
C(84) C 0.9641(2) 0.5055(2) 0.1073(2) 0.0377(12) Uani 1.00 1 d .
C(85) C 0.8923(2) 0.4527(2) 0.0676(2) 0.0365(12) Uani 1.00 1 d .
C(86) C 0.8503(2) 0.4784(2) 0.0202(2) 0.0407(13) Uani 1.00 1 d .
C(87) C 0.7803(2) 0.4263(3) -0.0215(2) 0.048(1) Uani 1.00 1 d .
C(88) C 0.7521(2) 0.3486(2) -0.0160(2) 0.0433(13) Uani 1.00 1 d .
C(89) C 0.7956(2) 0.3235(2) 0.0301(2) 0.0349(12) Uani 1.00 1 d .
C(90) C 0.8664(2) 0.3776(2) 0.0713(2) 0.0309(11) Uani 1.00 1 d .
C(91) C 0.9728(2) 0.5792(2) 0.0858(2) 0.051(1) Uani 1.00 1 d .
C(92) C 0.8984(2) 0.5603(2) 0.0272(2) 0.049(1) Uani 1.00 1 d .
C(93) C 0.8765(2) 0.2581(2) 0.0898(2) 0.0316(11) Uani 1.00 1 d .
C(94) C 0.9183(2) 0.2116(2) 0.0278(2) 0.0371(12) Uani 1.00 1 d .
C(95) C 0.9619(2) 0.2464(2) -0.0164(2) 0.0405(12) Uani 1.00 1 d .
C(96) C 0.9992(2) 0.2029(3) -0.0719(2) 0.048(1) Uani 1.00 1 d .
C(97) C 0.9923(2) 0.1221(3) -0.0864(2) 0.054(2) Uani 1.00 1 d .
C(98) C 0.9507(2) 0.0855(3) -0.0439(2) 0.050(1) Uani 1.00 1 d .
C(99) C 0.9139(2) 0.1298(3) 0.0135(2) 0.0430(13) Uani 1.00 1 d .
C(100) C 0.8745(2) 0.1438(2) 0.1348(2) 0.0371(12) Uani 1.00 1 d .
C(101) C 0.8719(2) 0.1145(3) 0.1937(3) 0.051(2) Uani 1.00 1 d .
C(102) C 0.8730(2) 0.1653(3) 0.2684(3) 0.058(2) Uani 1.00 1 d .
C(103) C 0.8764(2) 0.2465(3) 0.2866(2) 0.057(2) Uani 1.00 1 d .
C(104) C 0.8794(2) 0.2765(3) 0.2290(2) 0.0463(13) Uani 1.00 1 d .
C(105) C 0.8788(2) 0.2262(2) 0.1533(2) 0.0353(12) Uani 1.00 1 d .
C(106) C 0.8571(2) 0.0062(2) 0.0362(2) 0.061(2) Uani 1.00 1 d .
C(107) C 0.7834(2) 0.2494(2) 0.0527(2) 0.0329(11) Uani 1.00 1 d .
C(108) C 0.7359(2) 0.2619(2) 0.1178(2) 0.0347(12) Uani 1.00 1 d .
C(109) C 0.7317(2) 0.3374(2) 0.1680(2) 0.0460(13) Uani 1.00 1 d .
C(110) C 0.6963(3) 0.3477(3) 0.2323(2) 0.057(2) Uani 1.00 1 d .
C(111) C 0.6641(3) 0.2801(3) 0.2470(3) 0.060(2) Uani 1.00 1 d .
C(112) C 0.6648(2) 0.2037(3) 0.1985(2) 0.048(1) Uani 1.00 1 d .
C(113) C 0.6994(2) 0.1932(2) 0.1325(2) 0.0380(12) Uani 1.00 1 d .
C(114) C 0.7058(2) 0.1036(2) 0.0050(2) 0.0383(12) Uani 1.00 1 d .
C(115) C 0.6747(2) 0.0284(3) -0.0547(2) 0.050(1) Uani 1.00 1 d .
C(116) C 0.6824(3) 0.0177(3) -0.1294(2) 0.060(2) Uani 1.00 1 d .
C(117) C 0.7208(2) 0.0813(3) -0.1460(2) 0.055(1) Uani 1.00 1 d .
C(118) C 0.7527(2) 0.1566(2) -0.0875(2) 0.0437(13) Uani 1.00 1 d .
C(119) C 0.7463(2) 0.1688(2) -0.0119(2) 0.0353(12) Uani 1.00 1 d .
C(120) C 0.6660(2) 0.0445(2) 0.0999(2) 0.057(2) Uani 1.00 1 d .
C(121) C 0.9112(2) 0.3511(2) 0.6145(2) 0.0338(12) Uani 1.00 1 d .
C(122) C 0.9812(2) 0.4030(2) 0.6551(2) 0.0400(12) Uani 1.00 1 d .
C(123) C 1.0059(2) 0.4818(2) 0.6523(2) 0.0423(13) Uani 1.00 1 d .
C(124) C 0.9613(2) 0.5060(2) 0.6067(2) 0.0396(12) Uani 1.00 1 d .
C(125) C 0.8903(2) 0.4525(2) 0.5659(2) 0.0348(12) Uani 1.00 1 d .
C(126) C 0.8485(2) 0.4772(3) 0.5169(2) 0.0401(13) Uani 1.00 1 d .
C(127) C 0.7805(2) 0.4239(3) 0.4743(2) 0.045(1) Uani 1.00 1 d .
C(128) C 0.7530(2) 0.3473(2) 0.4812(2) 0.0429(13) Uani 1.00 1 d .
C(129) C 0.7954(2) 0.3234(2) 0.5283(2) 0.0323(11) Uani 1.00 1 d .
C(130) C 0.8655(2) 0.3773(2) 0.5704(2) 0.0359(12) Uani 1.00 1 d .
C(131) C 0.9706(2) 0.5798(2) 0.5847(2) 0.049(1) Uani 1.00 1 d .
C(132) C 0.8971(2) 0.5600(2) 0.5239(2) 0.049(1) Uani 1.00 1 d .
C(133) C 0.8757(2) 0.2601(2) 0.5914(2) 0.0334(11) Uani 1.00 1 d .
C(134) C 0.8759(2) 0.2304(2) 0.6567(2) 0.0351(12) Uani 1.00 1 d .
C(135) C 0.8751(2) 0.2805(2) 0.7316(2) 0.0426(13) Uani 1.00 1 d .
C(136) C 0.8696(2) 0.2516(3) 0.7901(2) 0.057(2) Uani 1.00 1 d .
C(137) C 0.8658(2) 0.1705(3) 0.7726(3) 0.060(2) Uani 1.00 1 d .
C(138) C 0.8667(2) 0.1188(3) 0.6992(3) 0.052(2) Uani 1.00 1 d .
C(139) C 0.8728(2) 0.1487(3) 0.6404(2) 0.0417(13) Uani 1.00 1 d .
C(140) C 0.9153(2) 0.1310(2) 0.5189(2) 0.0364(12) Uani 1.00 1 d .
C(141) C 0.9517(2) 0.0866(3) 0.4614(2) 0.053(2) Uani 1.00 1 d .
C(142) C 0.9936(3) 0.1223(3) 0.4188(2) 0.058(2) Uani 1.00 1 d .
C(143) C 1.0000(2) 0.2029(3) 0.4322(2) 0.054(2) Uani 1.00 1 d .
C(144) C 0.9627(2) 0.2471(3) 0.4882(2) 0.0429(13) Uani 1.00 1 d .
C(145) C 0.9191(2) 0.2126(2) 0.5311(2) 0.0324(11) Uani 1.00 1 d .
C(146) C 0.8575(2) 0.0096(2) 0.5431(3) 0.064(2) Uani 1.00 1 d .
C(147) C 0.7830(2) 0.2502(2) 0.5517(2) 0.0332(11) Uani 1.00 1 d .
C(148) C 0.7485(2) 0.1684(2) 0.4874(2) 0.0337(11) Uani 1.00 1 d .
C(149) C 0.7588(2) 0.1559(3) 0.4119(2) 0.0447(13) Uani 1.00 1 d .
C(150) C 0.7314(2) 0.0798(3) 0.3525(2) 0.056(2) Uani 1.00 1 d .
C(151) C 0.6929(3) 0.0155(3) 0.3688(2) 0.062(2) Uani 1.00 1 d .
C(152) C 0.6798(2) 0.0266(2) 0.4422(2) 0.053(1) Uani 1.00 1 d .
C(153) C 0.7072(2) 0.1024(2) 0.5027(2) 0.0384(12) Uani 1.00 1 d .
C(154) C 0.6957(2) 0.1917(3) 0.6290(2) 0.0379(12) Uani 1.00 1 d .
C(155) C 0.6591(2) 0.2029(3) 0.6939(2) 0.049(1) Uani 1.00 1 d .
C(156) C 0.6581(2) 0.2801(3) 0.7433(2) 0.057(2) Uani 1.00 1 d .
C(157) C 0.6912(2) 0.3469(3) 0.7279(2) 0.054(2) Uani 1.00 1 d .
C(158) C 0.7281(2) 0.3366(3) 0.6644(2) 0.0443(13) Uani 1.00 1 d .
C(159) C 0.7326(2) 0.2601(2) 0.6149(2) 0.0363(12) Uani 1.00 1 d .
C(160) C 0.6636(2) 0.0444(2) 0.5966(2) 0.059(2) Uani 1.00 1 d .
H(1) H 0.2845 0.4329 -0.1038 0.049 Uiso 1.00 1 c R
H(2) H 0.1728 0.4005 -0.1969 0.060 Uiso 1.00 1 c R
H(3) H 0.1308 0.0238 -0.2674 0.064 Uiso 1.00 1 c R
H(4) H 0.2428 0.0563 -0.1743 0.056 Uiso 1.00 1 c R
H(5) H 0.0305 0.2536 -0.2680 0.070 Uiso 1.00 1 c R
H(6) H 0.0832 0.2490 -0.3307 0.070 Uiso 1.00 1 c R
H(7) H 0.0724 0.1167 -0.3571 0.069 Uiso 1.00 1 c R
H(8) H 0.0175 0.1206 -0.2963 0.069 Uiso 1.00 1 c R
H(9) H 0.3911 0.3376 -0.1856 0.057 Uiso 1.00 1 c R
H(10) H 0.5144 0.3863 -0.2105 0.073 Uiso 1.00 1 c R
H(11) H 0.6209 0.4358 -0.1139 0.071 Uiso 1.00 1 c R
H(12) H 0.6065 0.4339 0.0065 0.061 Uiso 1.00 1 c R
H(13) H 0.4469 0.4357 0.1971 0.063 Uiso 1.00 1 c R
H(14) H 0.3267 0.4476 0.2339 0.077 Uiso 1.00 1 c R
H(15) H 0.2194 0.4171 0.1433 0.073 Uiso 1.00 1 c R
H(16) H 0.2278 0.3605 0.0128 0.058 Uiso 1.00 1 c R
H(17) H 0.5351 0.3807 0.1492 0.092 Uiso 1.00 1 c R
H(18) H 0.5876 0.3803 0.0870 0.092 Uiso 1.00 1 c R
H(19) H 0.5681 0.4604 0.1370 0.093 Uiso 1.00 1 c R
H(20) H 0.2081 0.1930 -0.0163 0.088 Uiso 1.00 1 c R
H(21) H 0.1939 0.1872 0.1111 0.102 Uiso 1.00 1 c R
H(22) H 0.3058 0.1867 0.1815 0.111 Uiso 1.00 1 c R
H(23) H 0.4217 0.1837 0.1399 0.115 Uiso 1.00 1 c R
H(24) H 0.5678 0.1378 -0.0676 0.107 Uiso 1.00 1 c R
H(25) H 0.5656 0.1108 -0.1968 0.137 Uiso 1.00 1 c R
H(26) H 0.4734 0.1282 -0.2715 0.136 Uiso 1.00 1 c R
H(27) H 0.3710 0.1729 -0.2155 0.082 Uiso 1.00 1 c R
H(28) H 0.5715 0.2140 0.0510 0.194 Uiso 1.00 1 c R
H(29) H 0.5201 0.1408 0.0631 0.194 Uiso 1.00 1 c R
H(30) H 0.5208 0.2288 0.1158 0.194 Uiso 1.00 1 c R
H(31) H 0.2810 0.4353 0.4037 0.053 Uiso 1.00 1 c R
H(32) H 0.1737 0.4051 0.3075 0.059 Uiso 1.00 1 c R
H(33) H 0.1409 0.0258 0.2164 0.064 Uiso 1.00 1 c R
H(34) H 0.2465 0.0559 0.3154 0.057 Uiso 1.00 1 c R
H(35) H 0.0357 0.2549 0.2233 0.077 Uiso 1.00 1 c R
H(36) H 0.0926 0.2525 0.1645 0.077 Uiso 1.00 1 c R
H(37) H 0.0243 0.1222 0.1941 0.076 Uiso 1.00 1 c R
H(38) H 0.0786 0.1190 0.1329 0.076 Uiso 1.00 1 c R
H(39) H 0.3882 0.3311 0.3115 0.063 Uiso 1.00 1 c R
H(40) H 0.5096 0.3770 0.2816 0.081 Uiso 1.00 1 c R
H(41) H 0.6179 0.4301 0.3762 0.080 Uiso 1.00 1 c R
H(42) H 0.6076 0.4341 0.4991 0.062 Uiso 1.00 1 c R
H(43) H 0.4537 0.4414 0.6937 0.065 Uiso 1.00 1 c R
H(44) H 0.3346 0.4479 0.7352 0.071 Uiso 1.00 1 c R
H(45) H 0.2232 0.4161 0.6469 0.070 Uiso 1.00 1 c R
H(46) H 0.2294 0.3597 0.5155 0.054 Uiso 1.00 1 c R
H(47) H 0.5735 0.4656 0.6295 0.088 Uiso 1.00 1 c R
H(48) H 0.5420 0.3893 0.6476 0.088 Uiso 1.00 1 c R
H(49) H 0.5910 0.3835 0.5819 0.088 Uiso 1.00 1 c R
H(50) H 0.1931 0.1873 0.4619 0.104 Uiso 1.00 1 c R
H(51) H 0.1571 0.1812 0.5785 0.164 Uiso 1.00 1 c R
H(52) H 0.2504 0.1799 0.6710 0.205 Uiso 1.00 1 c R
H(53) H 0.3759 0.1906 0.6511 0.137 Uiso 1.00 1 c R
H(54) H 0.5565 0.1553 0.4814 0.135 Uiso 1.00 1 c R
H(55) H 0.5869 0.1194 0.3594 0.170 Uiso 1.00 1 c R
H(56) H 0.5021 0.1225 0.2591 0.116 Uiso 1.00 1 c R
H(57) H 0.3871 0.1665 0.2884 0.069 Uiso 1.00 1 c R
H(58) H 0.8106 -0.0107 0.0542 0.074 Uiso 1.00 1 c R
H(59) H 0.8497 -0.0190 -0.0182 0.074 Uiso 1.00 1 c R
H(60) H 0.8983 -0.0089 0.0576 0.074 Uiso 1.00 1 c R
H(61) H 1.0149 0.3822 0.1823 0.047 Uiso 1.00 1 c R
H(62) H 1.0564 0.5141 0.1799 0.043 Uiso 1.00 1 c R
H(63) H 0.7505 0.4419 -0.0547 0.063 Uiso 1.00 1 c R
H(64) H 0.7030 0.3144 -0.0439 0.053 Uiso 1.00 1 c R
H(65) H 0.9116 0.5580 -0.0213 0.067 Uiso 1.00 1 c R
H(66) H 0.8704 0.6006 0.0458 0.067 Uiso 1.00 1 c R
H(67) H 0.9761 0.6267 0.1300 0.064 Uiso 1.00 1 c R
H(68) H 1.0181 0.5862 0.0628 0.064 Uiso 1.00 1 c R
H(69) H 0.9660 0.3022 -0.0065 0.049 Uiso 1.00 1 c R
H(70) H 1.0295 0.2287 -0.0998 0.060 Uiso 1.00 1 c R
H(71) H 1.0163 0.0915 -0.1263 0.065 Uiso 1.00 1 c R
H(72) H 0.9469 0.0297 -0.0540 0.061 Uiso 1.00 1 c R
H(73) H 0.8702 0.0588 0.1813 0.066 Uiso 1.00 1 c R
H(74) H 0.8709 0.1437 0.3074 0.073 Uiso 1.00 1 c R
H(75) H 0.8779 0.2810 0.3384 0.065 Uiso 1.00 1 c R
H(76) H 0.8812 0.3322 0.2410 0.053 Uiso 1.00 1 c R
H(77) H 0.6933 0.0041 0.0786 0.070 Uiso 1.00 1 c R
H(78) H 0.6727 0.0606 0.1542 0.070 Uiso 1.00 1 c R
H(79) H 0.6123 0.0230 0.0793 0.070 Uiso 1.00 1 c R
H(80) H 0.7541 0.3835 0.1570 0.052 Uiso 1.00 1 c R
H(81) H 0.6937 0.4002 0.2656 0.066 Uiso 1.00 1 c R
H(82) H 0.6420 0.2868 0.2926 0.076 Uiso 1.00 1 c R
H(83) H 0.6411 0.1578 0.2091 0.059 Uiso 1.00 1 c R
H(84) H 0.6487 -0.0161 -0.0431 0.056 Uiso 1.00 1 c R
H(85) H 0.6604 -0.0336 -0.1698 0.064 Uiso 1.00 1 c R
H(86) H 0.7257 0.0744 -0.1976 0.060 Uiso 1.00 1 c R
H(87) H 0.7795 0.2008 -0.0990 0.051 Uiso 1.00 1 c R
H(88) H 0.8257 -0.0057 0.5763 0.078 Uiso 1.00 1 c R
H(89) H 0.8310 -0.0165 0.4916 0.078 Uiso 1.00 1 c R
H(90) H 0.9047 -0.0063 0.5467 0.078 Uiso 1.00 1 c R
H(91) H 1.0131 0.3859 0.6855 0.047 Uiso 1.00 1 c R
H(92) H 1.0535 0.5177 0.6824 0.047 Uiso 1.00 1 c R
H(93) H 0.7507 0.4380 0.4397 0.057 Uiso 1.00 1 c R
H(94) H 0.7044 0.3121 0.4532 0.051 Uiso 1.00 1 c R
H(95) H 0.9726 0.6274 0.6284 0.059 Uiso 1.00 1 c R
H(96) H 1.0167 0.5873 0.5629 0.059 Uiso 1.00 1 c R
H(97) H 0.9119 0.5575 0.4759 0.063 Uiso 1.00 1 c R
H(98) H 0.8687 0.6001 0.5411 0.063 Uiso 1.00 1 c R
H(99) H 0.8783 0.3362 0.7421 0.048 Uiso 1.00 1 c R
H(100) H 0.8691 0.2870 0.8412 0.067 Uiso 1.00 1 c R
H(101) H 0.8616 0.1497 0.8120 0.076 Uiso 1.00 1 c R
H(102) H 0.8635 0.0630 0.6880 0.065 Uiso 1.00 1 c R
H(103) H 0.9475 0.0311 0.4525 0.062 Uiso 1.00 1 c R
H(104) H 1.0178 0.0908 0.3796 0.071 Uiso 1.00 1 c R
H(105) H 1.0302 0.2272 0.4032 0.067 Uiso 1.00 1 c R
H(106) H 0.9670 0.3027 0.4970 0.052 Uiso 1.00 1 c R
H(107) H 0.6822 -0.0004 0.5665 0.072 Uiso 1.00 1 c R
H(108) H 0.6801 0.0573 0.6495 0.073 Uiso 1.00 1 c R
H(109) H 0.6084 0.0305 0.5860 0.072 Uiso 1.00 1 c R
H(110) H 0.7858 0.2003 0.4008 0.051 Uiso 1.00 1 c R
H(111) H 0.7391 0.0719 0.3012 0.062 Uiso 1.00 1 c R
H(112) H 0.6745 -0.0368 0.3287 0.065 Uiso 1.00 1 c R
H(113) H 0.6522 -0.0178 0.4529 0.057 Uiso 1.00 1 c R
H(114) H 0.6360 0.1567 0.7043 0.062 Uiso 1.00 1 c R
H(115) H 0.6335 0.2861 0.7874 0.068 Uiso 1.00 1 c R
H(116) H 0.6886 0.3995 0.7613 0.064 Uiso 1.00 1 c R
H(117) H 0.7510 0.3828 0.6538 0.055 Uiso 1.00 1 c R
H(118) H 0.5457 0.2178 0.5804 0.192 Uiso 1.00 1 c R
H(119) H 0.4866 0.1579 0.6031 0.192 Uiso 1.00 1 c R
H(120) H 0.4947 0.2506 0.6419 0.192 Uiso 1.00 1 c R

loop_
_atom_site_aniso_label
_atom_site_aniso_U_11
_atom_site_aniso_U_22
_atom_site_aniso_U_33
_atom_site_aniso_U_12
_atom_site_aniso_U_13
_atom_site_aniso_U_23
N(1) 0.045(2) 0.060(3) 0.036(2) 0.012(2) -0.007(2) 0.017(2)
N(2) 0.057(3) 0.075(3) 0.098(4) 0.008(2) -0.024(3) 0.041(3)
N(3) 0.038(2) 0.051(2) 0.044(2) 0.005(2) -0.010(2) 0.014(2)
N(4) 0.098(4) 0.067(3) 0.064(3) -0.005(3) -0.050(3) 0.035(2)
N(5) 0.040(2) 0.031(2) 0.051(2) 0.007(2) 0.008(2) 0.013(2)
N(6) 0.041(2) 0.040(2) 0.039(2) 0.006(2) 0.006(2) 0.018(2)
N(7) 0.046(2) 0.028(2) 0.064(2) 0.010(2) 0.007(2) 0.023(2)
N(8) 0.044(2) 0.029(2) 0.046(2) 0.006(2) 0.010(2) 0.013(2)
C(1) 0.035(2) 0.038(3) 0.032(2) 0.013(2) 0.001(2) 0.013(2)
C(2) 0.041(3) 0.034(3) 0.047(2) 0.009(2) 0.000(2) 0.012(2)
C(3) 0.045(3) 0.057(3) 0.049(3) 0.026(2) 0.003(2) 0.027(2)
C(4) 0.036(2) 0.045(3) 0.043(2) 0.015(2) 0.002(2) 0.009(2)
C(5) 0.038(3) 0.046(3) 0.041(2) 0.015(2) 0.004(2) 0.014(2)
C(6) 0.035(2) 0.051(3) 0.047(3) 0.002(2) -0.007(2) 0.008(2)
C(7) 0.046(3) 0.043(3) 0.070(3) 0.003(2) -0.013(2) 0.014(3)
C(8) 0.037(3) 0.042(3) 0.060(3) 0.007(2) -0.006(2) 0.016(2)
C(9) 0.031(2) 0.030(2) 0.043(2) 0.007(2) 0.001(2) 0.014(2)
C(10) 0.032(2) 0.042(3) 0.032(2) 0.011(2) 0.003(2) 0.011(2)
C(11) 0.045(3) 0.076(4) 0.053(3) 0.030(3) -0.009(2) 0.013(3)
C(12) 0.035(3) 0.076(4) 0.062(3) 0.011(3) -0.010(2) 0.014(3)
C(13) 0.029(2) 0.036(3) 0.032(2) 0.005(2) -0.001(2) 0.014(2)
C(14) 0.036(2) 0.035(3) 0.038(2) 0.010(2) 0.009(2) 0.015(2)
C(15) 0.042(3) 0.052(3) 0.048(3) 0.013(2) 0.009(2) 0.023(2)
C(16) 0.064(3) 0.059(3) 0.060(3) 0.021(3) 0.027(3) 0.035(3)
C(17) 0.038(3) 0.052(3) 0.087(3) 0.012(2) 0.024(3) 0.036(3)
C(18) 0.040(3) 0.043(3) 0.070(3) 0.005(2) -0.002(2) 0.023(2)
C(19) 0.025(2) 0.034(3) 0.056(3) -0.001(2) -0.006(2) 0.018(2)
C(20) 0.049(3) 0.032(3) 0.039(2) 0.010(2) -0.002(2) 0.013(2)
C(21) 0.078(4) 0.040(3) 0.038(3) 0.012(3) -0.006(2) 0.013(2)
C(22) 0.091(4) 0.055(3) 0.045(3) 0.025(3) 0.017(3) 0.014(3)
C(23) 0.068(4) 0.059(3) 0.057(3) 0.022(3) 0.026(3) 0.020(3)
C(24) 0.054(3) 0.048(3) 0.042(3) 0.017(2) 0.013(2) 0.014(2)
C(25) 0.042(3) 0.029(2) 0.034(2) 0.007(2) 0.005(2) 0.012(2)
C(26) 0.073(4) 0.092(4) 0.066(3) 0.017(3) -0.022(3) 0.026(3)
C(27) 0.032(2) 0.031(2) 0.033(2) 0.006(2) 0.004(2) 0.012(2)
C(28) 0.064(3) 0.025(2) 0.040(2) -0.002(2) 0.010(2) 0.008(2)
C(29) 0.115(5) 0.037(3) 0.068(3) 0.018(3) 0.047(3) 0.020(2)
C(30) 0.113(5) 0.047(3) 0.094(4) 0.024(3) 0.053(4) 0.023(3)
C(31) 0.149(6) 0.060(4) 0.068(4) 0.034(4) 0.035(4) 0.021(3)
C(32) 0.167(7) 0.060(4) 0.060(4) 0.029(4) -0.011(4) 0.022(3)
C(33) 0.109(4) 0.026(2) 0.028(2) 0.006(3) -0.025(3) 0.016(2)
C(34) 0.056(3) 0.053(3) 0.071(3) 0.003(2) -0.015(3) 0.025(3)
C(35) 0.038(3) 0.079(4) 0.150(5) 0.024(3) -0.004(3) 0.059(4)
C(36) 0.094(5) 0.105(5) 0.144(6) 0.048(4) 0.038(5) 0.070(5)
C(37) 0.099(5) 0.103(5) 0.138(6) 0.053(4) 0.067(4) 0.059(4)
C(38) 0.063(3) 0.067(4) 0.075(3) 0.024(3) 0.037(3) 0.021(3)
C(39) 0.028(2) 0.040(3) 0.049(2) 0.006(2) -0.003(2) 0.016(2)
C(40) 0.129(5) 0.148(7) 0.208(7) -0.001(5) -0.116(5) 0.099(6)
C(41) 0.032(2) 0.035(3) 0.039(2) 0.012(2) 0.007(2) 0.014(2)
C(42) 0.048(3) 0.041(3) 0.043(2) 0.014(2) 0.001(2) 0.016(2)
C(43) 0.060(3) 0.045(3) 0.043(2) 0.029(2) 0.007(2) 0.014(2)
C(44) 0.039(3) 0.065(3) 0.036(2) 0.029(2) 0.001(2) 0.017(2)
C(45) 0.028(2) 0.047(3) 0.041(2) 0.013(2) -0.006(2) 0.007(2)
C(46) 0.037(3) 0.056(3) 0.060(3) 0.014(2) -0.015(2) 0.013(3)
C(47) 0.053(3) 0.034(3) 0.073(3) 0.002(2) -0.024(2) -0.001(2)
C(48) 0.051(3) 0.034(3) 0.059(3) 0.009(2) -0.011(2) 0.011(2)
C(49) 0.030(2) 0.038(3) 0.040(2) 0.007(2) 0.002(2) 0.011(2)
C(50) 0.030(2) 0.033(3) 0.039(2) 0.009(2) 0.002(2) 0.012(2)
C(51) 0.048(3) 0.083(4) 0.062(3) 0.034(3) -0.008(2) 0.016(3)
C(52) 0.048(3) 0.071(4) 0.071(3) 0.014(3) -0.016(2) 0.009(3)
C(53) 0.033(2) 0.030(2) 0.032(2) 0.008(2) 0.006(2) 0.011(2)
C(54) 0.033(2) 0.031(2) 0.038(2) 0.004(2) 0.003(2) 0.014(2)
C(55) 0.049(3) 0.059(3) 0.050(3) 0.019(2) 0.011(2) 0.028(2)
C(56) 0.050(3) 0.080(4) 0.073(3) 0.021(3) 0.024(3) 0.049(3)
C(57) 0.045(3) 0.060(3) 0.094(4) 0.019(3) 0.022(3) 0.042(3)
C(58) 0.028(2) 0.051(3) 0.076(3) 0.007(2) 0.007(2) 0.026(3)
C(59) 0.043(3) 0.036(3) 0.045(3) 0.010(2) 0.005(2) 0.018(2)
C(60) 0.056(3) 0.032(3) 0.031(2) 0.007(2) 0.003(2) 0.008(2)
C(61) 0.081(4) 0.046(3) 0.034(3) 0.007(3) 0.000(2) 0.010(2)
C(62) 0.094(4) 0.046(3) 0.038(3) 0.010(3) 0.018(3) 0.014(2)
C(63) 0.077(4) 0.052(3) 0.048(3) 0.021(3) 0.026(3) 0.010(2)
C(64) 0.049(3) 0.044(3) 0.042(3) 0.010(2) 0.010(2) 0.013(2)
C(65) 0.044(3) 0.031(3) 0.031(2) 0.009(2) 0.004(2) 0.011(2)
C(66) 0.055(3) 0.100(5) 0.065(3) 0.015(3) -0.024(3) 0.027(3)
C(67) 0.031(2) 0.034(3) 0.034(2) 0.007(2) -0.001(2) 0.015(2)
C(68) 0.076(3) 0.032(3) 0.034(2) 0.011(2) 0.010(2) 0.011(2)
C(69) 0.110(4) 0.049(3) 0.102(4) 0.021(3) 0.079(4) 0.027(3)
C(70) 0.225(9) 0.041(3) 0.143(6) 0.026(4) 0.152(6) 0.037(4)
C(71) 0.37(2) 0.051(4) 0.089(6) 0.023(7) 0.110(8) 0.039(4)
C(72) 0.264(10) 0.046(3) 0.035(3) -0.018(5) 0.019(5) 0.018(3)
C(73) 0.105(4) 0.041(3) 0.047(3) -0.010(3) -0.009(3) 0.013(2)
C(74) 0.037(3) 0.040(3) 0.107(4) 0.014(2) -0.019(3) 0.029(3)
C(75) 0.041(3) 0.066(4) 0.230(8) 0.024(3) -0.016(4) 0.050(5)
C(76) 0.049(4) 0.094(5) 0.282(11) 0.044(4) 0.050(6) 0.052(7)
C(77) 0.069(4) 0.080(4) 0.141(6) 0.022(4) 0.062(4) 0.015(4)
C(78) 0.050(3) 0.049(3) 0.073(3) 0.008(2) 0.025(3) 0.009(2)
C(79) 0.039(3) 0.028(2) 0.054(3) 0.010(2) 0.005(2) 0.013(2)
C(80) 0.208(8) 0.118(6) 0.154(6) -0.047(5) -0.135(5) 0.086(5)
C(81) 0.033(2) 0.030(2) 0.030(2) 0.004(2) 0.002(2) 0.005(2)
C(82) 0.048(3) 0.035(3) 0.034(2) 0.011(2) 0.006(2) 0.015(2)
C(83) 0.038(2) 0.029(3) 0.039(2) -0.004(2) 0.000(2) 0.004(2)
C(84) 0.040(3) 0.028(3) 0.045(2) 0.007(2) 0.010(2) 0.014(2)
C(85) 0.042(3) 0.034(3) 0.043(2) 0.018(2) 0.014(2) 0.020(2)
C(86) 0.045(3) 0.034(3) 0.052(3) 0.014(2) 0.018(2) 0.022(2)
C(87) 0.046(3) 0.055(3) 0.056(3) 0.022(2) 0.012(2) 0.032(2)
C(88) 0.037(3) 0.042(3) 0.052(3) 0.011(2) 0.006(2) 0.019(2)
C(89) 0.036(2) 0.037(3) 0.038(2) 0.016(2) 0.008(2) 0.016(2)
C(90) 0.031(2) 0.030(2) 0.031(2) 0.009(2) -0.001(2) 0.012(2)
C(91) 0.052(3) 0.044(3) 0.064(3) 0.017(2) 0.024(2) 0.024(2)
C(92) 0.052(3) 0.050(3) 0.065(3) 0.023(2) 0.023(2) 0.036(3)
C(93) 0.032(2) 0.026(2) 0.034(2) 0.005(2) -0.000(2) 0.010(2)
C(94) 0.040(3) 0.031(3) 0.040(2) 0.012(2) 0.001(2) 0.012(2)
C(95) 0.044(3) 0.038(3) 0.041(2) 0.012(2) 0.008(2) 0.016(2)
C(96) 0.046(3) 0.059(3) 0.046(3) 0.017(3) 0.018(2) 0.023(2)
C(97) 0.052(3) 0.062(4) 0.048(3) 0.026(3) 0.016(2) 0.013(3)
C(98) 0.053(3) 0.038(3) 0.062(3) 0.020(2) 0.013(2) 0.018(2)
C(99) 0.042(3) 0.039(3) 0.047(3) 0.013(2) -0.001(2) 0.015(2)
C(100) 0.026(2) 0.030(2) 0.059(3) 0.002(2) -0.002(2) 0.025(2)
C(101) 0.034(2) 0.058(3) 0.072(3) 0.006(2) 0.004(2) 0.043(3)
C(102) 0.051(3) 0.074(4) 0.059(3) 0.002(3) 0.001(2) 0.045(3)
C(103) 0.049(3) 0.071(4) 0.042(3) -0.009(3) -0.005(2) 0.028(3)
C(104) 0.038(3) 0.050(3) 0.045(3) -0.001(2) -0.003(2) 0.020(2)
C(105) 0.028(2) 0.040(3) 0.035(2) 0.003(2) -0.001(2) 0.016(2)
C(106) 0.063(3) 0.031(3) 0.090(4) 0.008(2) 0.016(3) 0.025(3)
C(107) 0.026(2) 0.033(3) 0.037(2) 0.008(2) -0.000(2) 0.010(2)
C(108) 0.026(2) 0.034(3) 0.039(2) 0.002(2) 0.001(2) 0.013(2)
C(109) 0.050(3) 0.036(3) 0.045(3) 0.005(2) 0.010(2) 0.009(2)
C(110) 0.071(3) 0.053(3) 0.042(3) 0.024(3) 0.019(2) 0.005(2)
C(111) 0.063(3) 0.071(4) 0.056(3) 0.026(3) 0.022(2) 0.029(3)
C(112) 0.042(3) 0.050(3) 0.056(3) 0.013(2) 0.012(2) 0.021(2)
C(113) 0.034(2) 0.040(3) 0.039(2) 0.010(2) 0.006(2) 0.012(2)
C(114) 0.031(2) 0.033(3) 0.044(2) 0.008(2) -0.001(2) 0.008(2)
C(115) 0.045(3) 0.040(3) 0.055(3) 0.003(2) -0.002(2) 0.013(2)
C(116) 0.067(3) 0.039(3) 0.054(3) -0.000(2) 0.005(2) 0.001(2)
C(117) 0.060(3) 0.052(3) 0.036(3) 0.007(3) 0.001(2) 0.002(2)
C(118) 0.043(3) 0.039(3) 0.044(3) 0.007(2) 0.005(2) 0.013(2)
C(119) 0.033(2) 0.034(3) 0.037(2) 0.009(2) 0.004(2) 0.012(2)
C(120) 0.058(3) 0.047(3) 0.070(3) 0.010(2) 0.014(2) 0.030(3)
C(121) 0.033(2) 0.032(2) 0.040(2) 0.007(2) 0.007(2) 0.018(2)
C(122) 0.035(2) 0.042(3) 0.040(2) 0.003(2) 0.000(2) 0.018(2)
C(123) 0.042(3) 0.037(3) 0.038(2) 0.002(2) 0.003(2) 0.009(2)
C(124) 0.044(3) 0.031(3) 0.038(2) 0.006(2) 0.011(2) 0.008(2)
C(125) 0.036(2) 0.030(2) 0.036(2) 0.007(2) 0.007(2) 0.010(2)
C(126) 0.046(3) 0.044(3) 0.040(2) 0.022(2) 0.013(2) 0.020(2)
C(127) 0.047(3) 0.049(3) 0.048(3) 0.022(2) 0.006(2) 0.024(2)
C(128) 0.036(3) 0.048(3) 0.045(2) 0.012(2) -0.001(2) 0.018(2)
C(129) 0.030(2) 0.032(3) 0.031(2) 0.006(2) 0.002(2) 0.010(2)
C(130) 0.036(2) 0.031(3) 0.038(2) 0.008(2) 0.010(2) 0.010(2)
C(131) 0.052(3) 0.030(3) 0.066(3) 0.006(2) 0.017(2) 0.020(2)
C(132) 0.064(3) 0.038(3) 0.057(3) 0.017(2) 0.024(2) 0.024(2)
C(133) 0.031(2) 0.032(2) 0.038(2) 0.006(2) 0.003(2) 0.016(2)
C(134) 0.028(2) 0.027(2) 0.049(3) 0.002(2) -0.002(2) 0.018(2)
C(135) 0.040(3) 0.039(3) 0.040(2) -0.002(2) 0.001(2) 0.014(2)
C(136) 0.051(3) 0.071(4) 0.044(3) -0.002(3) 0.003(2) 0.028(3)
C(137) 0.041(3) 0.083(4) 0.064(3) -0.003(3) -0.000(2) 0.050(3)
C(138) 0.045(3) 0.049(3) 0.068(3) 0.002(2) 0.002(2) 0.037(3)
C(139) 0.030(2) 0.052(3) 0.045(2) 0.006(2) 0.002(2) 0.023(2)
C(140) 0.029(2) 0.032(3) 0.047(2) 0.007(2) 0.001(2) 0.015(2)
C(141) 0.053(3) 0.043(3) 0.058(3) 0.022(2) 0.003(2) 0.009(2)
C(142) 0.060(3) 0.066(4) 0.052(3) 0.034(3) 0.012(2) 0.017(3)
C(143) 0.053(3) 0.061(3) 0.053(3) 0.021(3) 0.014(2) 0.025(3)
C(144) 0.043(3) 0.046(3) 0.041(2) 0.013(2) 0.005(2) 0.017(2)
C(145) 0.024(2) 0.035(3) 0.037(2) 0.006(2) -0.000(2) 0.014(2)
C(146) 0.058(3) 0.037(3) 0.098(4) 0.017(3) 0.012(3) 0.026(3)
C(147) 0.034(2) 0.028(2) 0.037(2) 0.007(2) 0.005(2) 0.012(2)
C(148) 0.025(2) 0.034(3) 0.038(2) 0.008(2) -0.001(2) 0.009(2)
C(149) 0.047(3) 0.044(3) 0.037(2) 0.008(2) 0.004(2) 0.009(2)
C(150) 0.064(3) 0.051(3) 0.039(3) 0.009(3) 0.008(2) 0.004(2)
C(151) 0.071(3) 0.043(3) 0.047(3) 0.006(3) 0.001(2) -0.004(2)
C(152) 0.057(3) 0.030(3) 0.056(3) -0.003(2) 0.005(2) 0.006(2)
C(153) 0.033(2) 0.037(3) 0.041(2) 0.006(2) 0.002(2) 0.013(2)
C(154) 0.027(2) 0.043(3) 0.044(2) 0.006(2) 0.002(2) 0.019(2)
C(155) 0.048(3) 0.059(3) 0.047(3) 0.011(2) 0.014(2) 0.028(2)
C(156) 0.055(3) 0.069(4) 0.047(3) 0.022(3) 0.019(2) 0.015(3)
C(157) 0.059(3) 0.049(3) 0.051(3) 0.021(3) 0.017(2) 0.011(2)
C(158) 0.044(3) 0.046(3) 0.047(3) 0.020(2) 0.011(2) 0.018(2)
C(159) 0.034(2) 0.040(3) 0.037(2) 0.019(2) 0.006(2) 0.012(2)
C(160) 0.060(3) 0.045(3) 0.076(3) 0.006(2) 0.015(3) 0.032(3)

loop_
_atom_type_symbol
_atom_type_description
_atom_type_scat_dispersion_real
_atom_type_scat_dispersion_imag
_atom_type_scat_source
C C 0.003 0.002
;
International Tables for Crystallography
(1992, Vol. C, Tables 4.2.6.8 and 6.1.1.4)
;
H H 0.000 0.000
;
International Tables for Crystallography
(1992, Vol. C, Table 6.1.1.4)
;
N N 0.006 0.003
;
International Tables for Crystallography
(1992, Vol. C, Tables 4.2.6.8 and 6.1.1.4)
;

loop_
_geom_angle_atom_site_label_1
_geom_angle_atom_site_label_2
_geom_angle_atom_site_label_3
_geom_angle
N(1) C(19) C(14) 120.0(3)
N(1) C(19) C(18) 121.3(3)
C(20) N(1) C(19) 118.5(4)
C(26) N(1) C(19) 119.4(3)
N(1) C(20) C(21) 122.0(4)
N(1) C(20) C(25) 118.8(3)
C(26) N(1) C(20) 119.4(3)
N(2) C(33) C(28) 120.7(4)
N(2) C(33) C(32) 122.0(5)
C(34) N(2) C(33) 120.6(4)
C(40) N(2) C(33) 115.4(5)
N(2) C(34) C(35) 120.0(5)
N(2) C(34) C(39) 118.9(4)
C(40) N(2) C(34) 122.8(5)
N(3) C(59) C(54) 118.9(4)
N(3) C(59) C(58) 121.0(3)
C(60) N(3) C(59) 119.2(4)
C(66) N(3) C(59) 118.4(3)
N(3) C(60) C(61) 121.9(4)
N(3) C(60) C(65) 119.3(3)
C(66) N(3) C(60) 120.1(3)
C(74) N(4) C(73) 119.4(4)
N(4) C(73) C(68) 120.5(5)
N(4) C(73) C(72) 117.2(6)
C(80) N(4) C(73) 123.3(5)
N(4) C(74) C(75) 123.0(6)
N(4) C(74) C(79) 119.0(4)
C(80) N(4) C(74) 115.6(5)
N(5) C(99) C(94) 119.9(3)
N(5) C(99) C(98) 119.7(4)
C(100) N(5) C(99) 117.3(3)
C(106) N(5) C(99) 120.3(3)
N(5) C(100) C(101) 121.4(4)
N(5) C(100) C(105) 120.0(4)
C(106) N(5) C(100) 120.6(4)
C(114) N(6) C(113) 118.5(4)
N(6) C(113) C(108) 120.2(3)
N(6) C(113) C(112) 120.0(4)
C(120) N(6) C(113) 119.9(3)
N(6) C(114) C(119) 120.0(3)
N(6) C(114) C(115) 120.8(4)
C(120) N(6) C(114) 119.8(3)
N(7) C(139) C(134) 119.8(4)
N(7) C(139) C(138) 120.5(4)
C(140) N(7) C(139) 118.4(3)
C(146) N(7) C(139) 121.1(4)
N(7) C(140) C(141) 122.0(4)
N(7) C(140) C(145) 118.9(3)
C(146) N(7) C(140) 118.6(3)
N(8) C(153) C(148) 119.6(3)
N(8) C(153) C(152) 121.4(4)
C(154) N(8) C(153) 119.1(4)
C(160) N(8) C(153) 120.1(3)
N(8) C(154) C(155) 120.9(4)
N(8) C(154) C(159) 119.9(3)
C(160) N(8) C(154) 119.4(3)
C(13) C(1) C(2) 133.0(3)
C(1) C(2) C(3) 121.0(3)
C(10) C(1) C(2) 117.3(3)
C(13) C(1) C(10) 109.7(4)
C(1) C(10) C(5) 121.3(4)
C(1) C(10) C(9) 117.4(3)
C(1) C(13) C(14) 113.1(3)
C(1) C(13) C(25) 112.8(3)
C(1) C(13) C(27) 101.6(2)
C(2) C(3) C(4) 121.0(5)
C(3) C(4) C(5) 117.0(4)
C(3) C(4) C(11) 135.3(5)
C(4) C(5) C(10) 122.4(4)
C(11) C(4) C(5) 107.6(4)
C(4) C(5) C(6) 115.9(4)
C(4) C(11) C(12) 104.3(4)
C(10) C(5) C(6) 121.6(5)
C(5) C(6) C(12) 105.9(4)
C(5) C(6) C(7) 117.5(4)
C(5) C(10) C(9) 121.3(3)
C(12) C(6) C(7) 136.6(3)
C(6) C(7) C(8) 120.5(4)
C(6) C(12) C(11) 106.2(3)
C(7) C(8) C(9) 121.4(4)
C(8) C(9) C(27) 131.9(4)
C(8) C(9) C(10) 117.7(4)
C(27) C(9) C(10) 110.4(3)
C(9) C(27) C(13) 101.0(3)
C(9) C(27) C(28) 112.7(3)
C(9) C(27) C(39) 110.9(3)
C(13) C(14) C(19) 118.8(4)
C(25) C(13) C(14) 108.9(3)
C(27) C(13) C(14) 110.5(3)
C(13) C(14) C(15) 121.2(3)
C(13) C(25) C(20) 119.1(4)
C(27) C(13) C(25) 109.8(3)
C(13) C(25) C(24) 122.2(3)
C(13) C(27) C(28) 110.5(3)
C(13) C(27) C(39) 112.5(3)
C(19) C(14) C(15) 120.0(4)
C(14) C(15) C(16) 120.2(4)
C(14) C(19) C(18) 118.7(4)
C(15) C(16) C(17) 119.7(4)
C(16) C(17) C(18) 120.3(4)
C(17) C(18) C(19) 121.1(4)
C(25) C(20) C(21) 119.2(4)
C(20) C(21) C(22) 119.8(4)
C(20) C(25) C(24) 118.5(3)
C(21) C(22) C(23) 121.0(4)
C(22) C(23) C(24) 119.5(5)
C(23) C(24) C(25) 121.7(4)
C(27) C(28) C(33) 117.9(4)
C(39) C(27) C(28) 109.1(4)
C(27) C(28) C(29) 118.8(4)
C(27) C(39) C(34) 123.8(4)
C(27) C(39) C(38) 120.8(4)
C(33) C(28) C(29) 122.9(4)
C(28) C(29) C(30) 119.1(5)
C(28) C(33) C(32) 117.1(5)
C(29) C(30) C(31) 113.7(6)
C(30) C(31) C(32) 128.1(6)
C(31) C(32) C(33) 119.0(6)
C(39) C(34) C(35) 121.0(5)
C(34) C(35) C(36) 114.8(6)
C(34) C(39) C(38) 115.3(4)
C(35) C(36) C(37) 127.3(7)
C(36) C(37) C(38) 115.5(6)
C(37) C(38) C(39) 126.1(5)
C(53) C(41) C(42) 132.9(3)
C(41) C(42) C(43) 121.1(3)
C(50) C(41) C(42) 117.4(3)
C(53) C(41) C(50) 109.6(4)
C(41) C(50) C(45) 121.2(4)
C(41) C(50) C(49) 117.3(3)
C(41) C(53) C(54) 111.4(3)
C(41) C(53) C(65) 113.5(3)
C(41) C(53) C(67) 101.1(2)
C(42) C(43) C(44) 120.8(5)
C(43) C(44) C(45) 117.7(4)
C(43) C(44) C(51) 137.0(5)
C(44) C(45) C(50) 121.8(3)
C(51) C(44) C(45) 105.4(4)
C(44) C(45) C(46) 116.7(4)
C(44) C(51) C(52) 106.3(4)
C(50) C(45) C(46) 121.5(5)
C(45) C(46) C(52) 107.2(4)
C(45) C(46) C(47) 117.9(4)
C(45) C(50) C(49) 121.5(3)
C(52) C(46) C(47) 134.9(4)
C(46) C(47) C(48) 120.4(3)
C(46) C(52) C(51) 104.4(3)
C(47) C(48) C(49) 121.1(4)
C(48) C(49) C(67) 132.5(4)
C(48) C(49) C(50) 117.6(4)
C(67) C(49) C(50) 109.8(3)
C(49) C(67) C(53) 101.6(3)
C(49) C(67) C(68) 110.1(3)
C(49) C(67) C(79) 113.0(3)
C(53) C(54) C(59) 119.6(4)
C(65) C(53) C(54) 109.4(3)
C(67) C(53) C(54) 110.6(3)
C(53) C(54) C(55) 122.9(3)
C(53) C(65) C(60) 119.3(4)
C(67) C(53) C(65) 110.5(3)
C(53) C(65) C(64) 121.8(3)
C(53) C(67) C(68) 109.3(3)
C(53) C(67) C(79) 112.4(3)
C(59) C(54) C(55) 117.5(4)
C(54) C(55) C(56) 122.2(4)
C(54) C(59) C(58) 120.1(4)
C(55) C(56) C(57) 119.3(5)
C(56) C(57) C(58) 120.7(4)
C(57) C(58) C(59) 120.1(4)
C(65) C(60) C(61) 118.8(4)
C(60) C(61) C(62) 121.1(4)
C(60) C(65) C(64) 118.7(3)
C(61) C(62) C(63) 120.7(4)
C(62) C(63) C(64) 118.4(5)
C(63) C(64) C(65) 122.2(4)
C(67) C(68) C(73) 120.9(4)
C(79) C(67) C(68) 110.2(4)
C(67) C(68) C(69) 121.9(4)
C(67) C(79) C(74) 119.2(4)
C(67) C(79) C(78) 120.3(4)
C(73) C(68) C(69) 116.9(5)
C(68) C(69) C(70) 121.4(5)
C(68) C(73) C(72) 122.3(6)
C(69) C(70) C(71) 119.3(8)
C(70) C(71) C(72) 119.3(8)
C(71) C(72) C(73) 120.7(7)
C(79) C(74) C(75) 117.9(6)
C(74) C(75) C(76) 123.1(7)
C(74) C(79) C(78) 120.6(4)
C(75) C(76) C(77) 119.4(7)
C(76) C(77) C(78) 118.5(6)
C(77) C(78) C(79) 120.4(5)
C(93) C(81) C(82) 133.8(4)
C(81) C(82) C(83) 121.2(4)
C(90) C(81) C(82) 116.9(4)
C(93) C(81) C(90) 108.3(3)
C(81) C(90) C(85) 121.5(3)
C(81) C(90) C(89) 115.6(4)
C(81) C(93) C(94) 107.9(3)
C(81) C(93) C(105) 116.6(3)
C(81) C(93) C(107) 101.3(3)
C(82) C(83) C(84) 121.3(3)
C(83) C(84) C(85) 116.6(4)
C(83) C(84) C(91) 136.8(3)
C(84) C(85) C(90) 122.5(4)
C(91) C(84) C(85) 106.5(4)
C(84) C(85) C(86) 115.9(4)
C(84) C(91) C(92) 105.3(3)
C(90) C(85) C(86) 121.6(3)
C(85) C(86) C(92) 106.8(3)
C(85) C(86) C(87) 117.1(4)
C(85) C(90) C(89) 122.8(4)
C(92) C(86) C(87) 136.1(5)
C(86) C(87) C(88) 121.4(4)
C(86) C(92) C(91) 105.6(4)
C(87) C(88) C(89) 120.6(3)
C(88) C(89) C(107) 135.1(3)
C(88) C(89) C(90) 116.5(4)
C(107) C(89) C(90) 108.3(3)
C(89) C(107) C(93) 100.4(3)
C(89) C(107) C(119) 115.3(3)
C(89) C(107) C(108) 109.6(3)
C(93) C(94) C(99) 119.1(4)
C(105) C(93) C(94) 108.3(3)
C(107) C(93) C(94) 110.9(2)
C(93) C(94) C(95) 123.5(4)
C(93) C(105) C(100) 119.4(3)
C(107) C(93) C(105) 111.6(3)
C(93) C(105) C(104) 120.7(4)
C(93) C(107) C(119) 113.7(3)
C(93) C(107) C(108) 107.7(3)
C(99) C(94) C(95) 117.4(4)
C(94) C(95) C(96) 122.2(4)
C(94) C(99) C(98) 120.2(4)
C(95) C(96) C(97) 119.4(4)
C(96) C(97) C(98) 120.4(4)
C(97) C(98) C(99) 120.3(4)
C(105) C(100) C(101) 118.5(4)
C(100) C(101) C(102) 121.0(5)
C(100) C(105) C(104) 119.7(4)
C(101) C(102) C(103) 120.5(5)
C(102) C(103) C(104) 119.2(4)
C(103) C(104) C(105) 121.0(4)
C(119) C(107) C(108) 109.6(3)
C(107) C(108) C(113) 118.4(3)
C(107) C(108) C(109) 123.6(4)
C(107) C(119) C(114) 119.6(3)
C(107) C(119) C(118) 121.5(4)
C(113) C(108) C(109) 117.7(4)
C(108) C(109) C(110) 122.5(4)
C(108) C(113) C(112) 119.8(3)
C(109) C(110) C(111) 118.6(4)
C(110) C(111) C(112) 121.6(4)
C(111) C(112) C(113) 119.8(4)
C(119) C(114) C(115) 119.2(4)
C(114) C(115) C(116) 120.7(4)
C(114) C(119) C(118) 118.9(3)
C(115) C(116) C(117) 120.1(3)
C(116) C(117) C(118) 120.3(4)
C(117) C(118) C(119) 120.9(4)
C(133) C(121) C(122) 133.9(4)
C(121) C(122) C(123) 120.8(4)
C(130) C(121) C(122) 118.0(4)
C(133) C(121) C(130) 106.8(3)
C(121) C(130) C(125) 121.2(3)
C(121) C(130) C(129) 117.3(4)
C(121) C(133) C(134) 115.4(3)
C(121) C(133) C(145) 108.8(3)
C(121) C(133) C(147) 101.4(3)
C(122) C(123) C(124) 120.6(3)
C(123) C(124) C(125) 117.7(4)
C(123) C(124) C(131) 135.5(3)
C(124) C(125) C(130) 121.6(4)
C(131) C(124) C(125) 106.7(4)
C(124) C(125) C(126) 116.0(4)
C(124) C(131) C(132) 105.3(3)
C(130) C(125) C(126) 122.2(3)
C(125) C(126) C(132) 106.6(3)
C(125) C(126) C(127) 116.6(4)
C(125) C(130) C(129) 121.4(4)
C(132) C(126) C(127) 136.7(5)
C(126) C(127) C(128) 121.2(4)
C(126) C(132) C(131) 105.3(4)
C(127) C(128) C(129) 121.4(3)
C(128) C(129) C(147) 135.2(3)
C(128) C(129) C(130) 117.1(4)
C(147) C(129) C(130) 107.6(3)
C(129) C(147) C(133) 100.7(3)
C(129) C(147) C(148) 115.7(3)
C(129) C(147) C(159) 111.0(3)
C(133) C(134) C(139) 119.1(3)
C(145) C(133) C(134) 108.9(3)
C(147) C(133) C(134) 111.3(3)
C(133) C(134) C(135) 122.3(4)
C(133) C(145) C(140) 119.3(4)
C(147) C(133) C(145) 110.9(2)
C(133) C(145) C(144) 122.3(4)
C(133) C(147) C(148) 112.9(3)
C(133) C(147) C(159) 107.8(3)
C(139) C(134) C(135) 118.5(4)
C(134) C(135) C(136) 122.1(4)
C(134) C(139) C(138) 119.7(4)
C(135) C(136) C(137) 118.4(4)
C(136) C(137) C(138) 121.5(5)
C(137) C(138) C(139) 119.8(5)
C(145) C(140) C(141) 119.2(4)
C(140) C(141) C(142) 121.0(4)
C(140) C(145) C(144) 118.4(3)
C(141) C(142) C(143) 120.1(4)
C(142) C(143) C(144) 119.3(4)
C(143) C(144) C(145) 121.9(4)
C(147) C(148) C(153) 120.8(3)
C(159) C(147) C(148) 108.4(3)
C(147) C(148) C(149) 120.7(4)
C(147) C(159) C(154) 119.7(3)
C(147) C(159) C(158) 121.5(4)
C(153) C(148) C(149) 118.4(3)
C(148) C(149) C(150) 121.6(4)
C(148) C(153) C(152) 119.0(4)
C(149) C(150) C(151) 119.2(4)
C(150) C(151) C(152) 120.5(4)
C(151) C(152) C(153) 121.3(4)
C(159) C(154) C(155) 119.1(4)
C(154) C(155) C(156) 120.7(4)
C(154) C(159) C(158) 118.5(4)
C(155) C(156) C(157) 120.3(4)
C(156) C(157) C(158) 119.3(4)
C(157) C(158) C(159) 121.9(4)
N(1) C(26) H(17) 109.3774
N(1) C(26) H(18) 109.4957
N(1) C(26) H(19) 109.5473
N(2) C(40) H(30) 109.5533
N(2) C(40) H(28) 109.4307
N(2) C(40) H(29) 109.4135
N(3) C(66) H(47) 109.5949
N(3) C(66) H(48) 109.6353
N(3) C(66) H(49) 109.1809
N(4) C(80) H(120) 109.4825
N(4) C(80) H(118) 109.9673
N(4) C(80) H(119) 108.9617
N(5) C(106) H(58) 109.2634
N(5) C(106) H(59) 109.6254
N(5) C(106) H(60) 109.5220
N(6) C(120) H(77) 109.1823
N(6) C(120) H(78) 109.5606
N(6) C(120) H(79) 109.6650
N(7) C(146) H(88) 109.9165
N(7) C(146) H(89) 109.9443
N(7) C(146) H(90) 108.5450
N(8) C(160) H(107) 109.2663
N(8) C(160) H(108) 109.5753
N(8) C(160) H(109) 109.5715
C(1) C(2) H(1) 118.8616
H(1) C(2) C(3) 120.0934
C(2) C(3) H(2) 119.9479
H(2) C(3) C(4) 119.0236
C(4) C(11) H(5) 110.8007
C(4) C(11) H(6) 110.7681
C(6) C(7) H(3) 119.2919
C(6) C(12) H(7) 109.9634
C(6) C(12) H(8) 109.6704
H(3) C(7) C(8) 120.2494
C(7) C(8) H(4) 119.9174
H(4) C(8) C(9) 118.7005
H(5) C(11) C(12) 111.3726
H(6) C(11) C(12) 110.0078
C(11) C(12) H(7) 111.4371
C(11) C(12) H(8) 110.0855
H(6) C(11) H(5) 109.4699
H(8) C(12) H(7) 109.4566
C(14) C(15) H(9) 119.9209
H(9) C(15) C(16) 119.8503
C(15) C(16) H(10) 120.2897
H(10) C(16) C(17) 119.9927
C(16) C(17) H(11) 119.3842
C(17) C(18) H(12) 119.8292
H(11) C(17) C(18) 120.2857
H(12) C(18) C(19) 119.0741
C(20) C(21) H(13) 119.7987
H(13) C(21) C(22) 120.3916
C(21) C(22) H(14) 119.5014
H(14) C(22) C(23) 119.4677
C(22) C(23) H(15) 119.8827
C(23) C(24) H(16) 119.2748
H(15) C(23) C(24) 120.5936
H(16) C(24) C(25) 119.0281
H(18) C(26) H(17) 109.4694
H(19) C(26) H(17) 109.4690
H(19) C(26) H(18) 109.4684
C(28) C(29) H(20) 120.1417
H(20) C(29) C(30) 120.7466
C(29) C(30) H(21) 123.2599
H(21) C(30) C(31) 123.0529
C(30) C(31) H(22) 116.0348
C(31) C(32) H(23) 121.8950
H(22) C(31) C(32) 115.8991
H(23) C(32) C(33) 119.0854
C(34) C(35) H(24) 121.7138
H(24) C(35) C(36) 123.5310
C(35) C(36) H(25) 116.1216
H(25) C(36) C(37) 116.6031
C(36) C(37) H(26) 122.1952
C(37) C(38) H(27) 117.7007
H(26) C(37) C(38) 122.3391
H(27) C(38) C(39) 116.2041
H(30) C(40) H(28) 109.4696
H(29) C(40) H(28) 109.4851
H(30) C(40) H(29) 109.4751
C(41) C(42) H(31) 119.0915
H(31) C(42) C(43) 119.7671
C(42) C(43) H(32) 120.0119
H(32) C(43) C(44) 119.1753
C(44) C(51) H(36) 108.6848
C(44) C(51) H(35) 111.3315
C(46) C(47) H(33) 119.5451
C(46) C(52) H(38) 111.1904
C(46) C(52) H(37) 109.9580
H(33) C(47) C(48) 120.0916
C(47) C(48) H(34) 120.4363
H(34) C(48) C(49) 118.4967
H(36) C(51) C(52) 108.5239
C(51) C(52) H(38) 112.8174
H(35) C(51) C(52) 112.4138
C(51) C(52) H(37) 108.8942
H(36) C(51) H(35) 109.4680
H(38) C(52) H(37) 109.4596
C(54) C(55) H(39) 117.9528
C(55) C(56) H(40) 120.7615
H(39) C(55) C(56) 119.8175
H(40) C(56) C(57) 119.9393
C(56) C(57) H(41) 119.4671
C(57) C(58) H(42) 120.1675
H(41) C(57) C(58) 119.7951
H(42) C(58) C(59) 119.6843
C(60) C(61) H(43) 118.9185
H(43) C(61) C(62) 119.9707
C(61) C(62) H(44) 119.8406
H(44) C(62) C(63) 119.5021
C(62) C(63) H(45) 120.5606
C(63) C(64) H(46) 119.0310
H(45) C(63) C(64) 121.0178
H(46) C(64) C(65) 118.7930
H(48) C(66) H(47) 109.4732
H(49) C(66) H(47) 109.4764
H(49) C(66) H(48) 109.4663
C(68) C(69) H(50) 117.8016
H(50) C(69) C(70) 120.7939
C(69) C(70) H(51) 120.8984
H(51) C(70) C(71) 119.8071
C(70) C(71) H(52) 118.4372
C(71) C(72) H(53) 118.4757
H(52) C(71) C(72) 122.1959
H(53) C(72) C(73) 120.8161
C(74) C(75) H(54) 118.6420
H(54) C(75) C(76) 118.2802
C(75) C(76) H(55) 119.6326
H(55) C(76) C(77) 120.9037
C(76) C(77) H(56) 118.9137
C(77) C(78) H(57) 120.1322
H(56) C(77) C(78) 122.5118
H(57) C(78) C(79) 119.4106
H(120) C(80) H(118) 109.4659
H(119) C(80) H(118) 109.4758
H(120) C(80) H(119) 109.4726
C(81) C(82) H(61) 118.9164
H(61) C(82) C(83) 119.8944
C(82) C(83) H(62) 119.6369
H(62) C(83) C(84) 119.0665
C(84) C(91) H(67) 110.4828
C(84) C(91) H(68) 110.2587
C(86) C(87) H(63) 119.0618
C(86) C(92) H(65) 110.3254
C(86) C(92) H(66) 110.2841
H(63) C(87) C(88) 119.5258
C(87) C(88) H(64) 120.1960
H(64) C(88) C(89) 119.2253
H(67) C(91) C(92) 110.7627
H(68) C(91) C(92) 110.5591
C(91) C(92) H(65) 110.6740
C(91) C(92) H(66) 110.4892
H(68) C(91) H(67) 109.4577
H(66) C(92) H(65) 109.4550
C(94) C(95) H(69) 117.9746
H(69) C(95) C(96) 119.8388
C(95) C(96) H(70) 120.0882
H(70) C(96) C(97) 120.4661
C(96) C(97) H(71) 119.4743
C(97) C(98) H(72) 119.7558
H(71) C(97) C(98) 120.0800
H(72) C(98) C(99) 119.9630
C(100) C(101) H(73) 118.5060
H(73) C(101) C(102) 120.4985
C(101) C(102) H(74) 119.2803
H(74) C(102) C(103) 120.2282
C(102) C(103) H(75) 119.6564
C(103) C(104) H(76) 119.6614
H(75) C(103) C(104) 121.0942
H(76) C(104) C(105) 119.2933
H(59) C(106) H(58) 109.4686
H(60) C(106) H(58) 109.4712
H(60) C(106) H(59) 109.4764
C(108) C(109) H(80) 117.9638
C(109) C(110) H(81) 120.8828
H(80) C(109) C(110) 119.5565
C(110) C(111) H(82) 119.1588
H(81) C(110) C(111) 120.5645
C(111) C(112) H(83) 120.2085
H(82) C(111) C(112) 119.2437
H(83) C(112) C(113) 120.0137
C(114) C(115) H(84) 119.2945
H(84) C(115) C(116) 120.0350
C(115) C(116) H(85) 120.0572
H(85) C(116) C(117) 119.8278
C(116) C(117) H(86) 120.3670
C(117) C(118) H(87) 120.2938
H(86) C(117) C(118) 119.3813
H(87) C(118) C(119) 118.8500
H(78) C(120) H(77) 109.4742
H(79) C(120) H(77) 109.4792
H(79) C(120) H(78) 109.4656
C(121) C(122) H(91) 118.9729
H(91) C(122) C(123) 120.2457
C(122) C(123) H(92) 119.6118
H(92) C(123) C(124) 119.7580
C(124) C(131) H(95) 110.5726
C(124) C(131) H(96) 110.2604
C(126) C(127) H(93) 119.2325
C(126) C(132) H(97) 110.6531
C(126) C(132) H(98) 110.4879
H(93) C(127) C(128) 119.5506
C(127) C(128) H(94) 120.2871
H(94) C(128) C(129) 118.3579
H(95) C(131) C(132) 110.6202
H(96) C(131) C(132) 110.5783
C(131) C(132) H(97) 110.4895
C(131) C(132) H(98) 110.4223
H(96) C(131) H(95) 109.4596
H(98) C(132) H(97) 109.4514
C(134) C(135) H(99) 117.7614
H(99) C(135) C(136) 120.1684
C(135) C(136) H(100) 120.7237
H(100) C(136) C(137) 120.8813
C(136) C(137) H(101) 119.3002
C(137) C(138) H(102) 120.3728
H(101) C(137) C(138) 119.2379
H(102) C(138) C(139) 119.8485
C(140) C(141) H(103) 118.6511
H(103) C(141) C(142) 120.3396
C(141) C(142) H(104) 119.5815
C(142) C(143) H(105) 119.3403
H(104) C(142) C(143) 120.2785
H(105) C(143) C(144) 121.3321
C(143) C(144) H(106) 118.9665
H(106) C(144) C(145) 119.1703
H(89) C(146) H(88) 109.4750
H(90) C(146) H(88) 109.4674
H(90) C(146) H(89) 109.4752
C(148) C(149) H(110) 119.0917
C(149) C(150) H(111) 120.8525
H(110) C(149) C(150) 119.2917
H(111) C(150) C(151) 119.9665
C(150) C(151) H(112) 119.8241
C(151) C(152) H(113) 120.0704
H(112) C(151) C(152) 119.7089
H(113) C(152) C(153) 118.6716
C(154) C(155) H(114) 118.8036
H(114) C(155) C(156) 120.4365
C(155) C(156) H(115) 119.1325
H(115) C(156) C(157) 120.5262
C(156) C(157) H(116) 119.6633
C(157) C(158) H(117) 119.3191
H(116) C(157) C(158) 121.0015
H(117) C(158) C(159) 118.8263
H(108) C(160) H(107) 109.4742
H(109) C(160) H(107) 109.4670
H(109) C(160) H(108) 109.4729

loop_
_geom_bond_atom_site_label_1
_geom_bond_atom_site_label_2
_geom_bond_distance
N(1) C(19) 1.388(6)
N(1) C(20) 1.393(6)
N(1) C(26) 1.453(6)
N(2) C(33) 1.387(7)
N(2) C(34) 1.363(7)
N(2) C(40) 1.447(8)
N(3) C(59) 1.408(6)
N(3) C(60) 1.384(6)
N(3) C(66) 1.453(5)
N(4) C(73) 1.370(8)
N(4) C(74) 1.414(7)
N(4) C(80) 1.469(8)
N(5) C(99) 1.399(6)
N(5) C(100) 1.394(5)
N(5) C(106) 1.445(5)
N(6) C(113) 1.399(5)
N(6) C(114) 1.394(5)
N(6) C(120) 1.466(6)
N(7) C(139) 1.398(5)
N(7) C(140) 1.394(6)
N(7) C(146) 1.454(5)
N(8) C(153) 1.392(5)
N(8) C(154) 1.399(5)
N(8) C(160) 1.448(6)
C(1) C(2) 1.377(7)
C(1) C(10) 1.388(5)
C(1) C(13) 1.526(5)
C(2) C(3) 1.430(5)
C(3) C(4) 1.370(5)
C(4) C(5) 1.389(7)
C(4) C(11) 1.516(5)
C(5) C(6) 1.407(5)
C(5) C(10) 1.382(5)
C(6) C(7) 1.375(8)
C(6) C(12) 1.519(7)
C(7) C(8) 1.432(6)
C(8) C(9) 1.373(5)
C(9) C(10) 1.393(7)
C(9) C(27) 1.518(5)
C(11) C(12) 1.569(7)
C(13) C(14) 1.510(5)
C(13) C(25) 1.508(5)
C(13) C(27) 1.781(6)
C(14) C(15) 1.392(6)
C(14) C(19) 1.384(5)
C(15) C(16) 1.385(6)
C(16) C(17) 1.372(6)
C(17) C(18) 1.367(7)
C(18) C(19) 1.395(6)
C(20) C(21) 1.413(6)
C(20) C(25) 1.398(5)
C(21) C(22) 1.377(7)
C(22) C(23) 1.361(7)
C(23) C(24) 1.384(6)
C(24) C(25) 1.384(6)
C(27) C(28) 1.521(6)
C(27) C(39) 1.498(6)
C(28) C(29) 1.378(7)
C(28) C(33) 1.439(7)
C(29) C(30) 1.466(8)
C(30) C(31) 1.39(1)
C(31) C(32) 1.35(1)
C(32) C(33) 1.383(7)
C(34) C(35) 1.457(7)
C(34) C(39) 1.383(7)
C(35) C(36) 1.36(1)
C(36) C(37) 1.30(1)
C(37) C(38) 1.370(8)
C(38) C(39) 1.372(6)
C(41) C(42) 1.381(7)
C(41) C(50) 1.397(5)
C(41) C(53) 1.522(6)
C(42) C(43) 1.421(6)
C(43) C(44) 1.371(5)
C(44) C(45) 1.395(8)
C(44) C(51) 1.531(5)
C(45) C(46) 1.396(5)
C(45) C(50) 1.380(5)
C(46) C(47) 1.370(8)
C(46) C(52) 1.518(7)
C(47) C(48) 1.423(6)
C(48) C(49) 1.385(5)
C(49) C(50) 1.380(7)
C(49) C(67) 1.516(5)
C(51) C(52) 1.569(7)
C(53) C(54) 1.504(5)
C(53) C(65) 1.505(5)
C(53) C(67) 1.766(6)
C(54) C(55) 1.387(6)
C(54) C(59) 1.401(5)
C(55) C(56) 1.375(6)
C(56) C(57) 1.370(6)
C(57) C(58) 1.367(7)
C(58) C(59) 1.396(6)
C(60) C(61) 1.395(5)
C(60) C(65) 1.402(5)
C(61) C(62) 1.378(7)
C(62) C(63) 1.375(7)
C(63) C(64) 1.388(6)
C(64) C(65) 1.387(6)
C(67) C(68) 1.501(6)
C(67) C(79) 1.512(6)
C(68) C(69) 1.378(7)
C(68) C(73) 1.360(7)
C(69) C(70) 1.40(1)
C(70) C(71) 1.41(1)
C(71) C(72) 1.31(2)
C(72) C(73) 1.405(8)
C(74) C(75) 1.364(8)
C(74) C(79) 1.408(7)
C(75) C(76) 1.38(1)
C(76) C(77) 1.41(1)
C(77) C(78) 1.394(8)
C(78) C(79) 1.393(6)
C(81) C(82) 1.376(4)
C(81) C(90) 1.396(6)
C(81) C(93) 1.520(5)
C(82) C(83) 1.437(6)
C(83) C(84) 1.366(6)
C(84) C(85) 1.399(5)
C(84) C(91) 1.518(7)
C(85) C(86) 1.391(7)
C(85) C(90) 1.378(6)
C(86) C(87) 1.380(5)
C(86) C(92) 1.512(6)
C(87) C(88) 1.442(7)
C(88) C(89) 1.383(6)
C(89) C(90) 1.399(4)
C(89) C(107) 1.533(6)
C(91) C(92) 1.558(6)
C(93) C(94) 1.520(5)
C(93) C(105) 1.512(6)
C(93) C(107) 1.708(5)
C(94) C(95) 1.403(6)
C(94) C(99) 1.400(6)
C(95) C(96) 1.373(5)
C(96) C(97) 1.374(7)
C(97) C(98) 1.380(7)
C(98) C(99) 1.396(6)
C(100) C(101) 1.395(7)
C(100) C(105) 1.398(6)
C(101) C(102) 1.376(6)
C(102) C(103) 1.380(8)
C(103) C(104) 1.381(7)
C(104) C(105) 1.390(5)
C(107) C(108) 1.518(5)
C(107) C(119) 1.509(4)
C(108) C(109) 1.383(5)
C(108) C(113) 1.414(6)
C(109) C(110) 1.379(6)
C(110) C(111) 1.378(8)
C(111) C(112) 1.366(6)
C(112) C(113) 1.398(6)
C(114) C(115) 1.392(5)
C(114) C(119) 1.407(6)
C(115) C(116) 1.375(6)
C(116) C(117) 1.366(7)
C(117) C(118) 1.385(5)
C(118) C(119) 1.381(6)
C(121) C(122) 1.374(4)
C(121) C(130) 1.394(6)
C(121) C(133) 1.530(5)
C(122) C(123) 1.434(6)
C(123) C(124) 1.375(7)
C(124) C(125) 1.398(5)
C(124) C(131) 1.526(7)
C(125) C(126) 1.399(7)
C(125) C(130) 1.383(6)
C(126) C(127) 1.368(5)
C(126) C(132) 1.529(6)
C(127) C(128) 1.433(7)
C(128) C(129) 1.368(6)
C(129) C(130) 1.393(4)
C(129) C(147) 1.529(6)
C(131) C(132) 1.566(6)
C(133) C(134) 1.514(6)
C(133) C(145) 1.529(5)
C(133) C(147) 1.710(5)
C(134) C(135) 1.382(5)
C(134) C(139) 1.397(6)
C(135) C(136) 1.386(7)
C(136) C(137) 1.379(8)
C(137) C(138) 1.370(6)
C(138) C(139) 1.402(7)
C(140) C(141) 1.393(6)
C(140) C(145) 1.406(6)
C(141) C(142) 1.374(7)
C(142) C(143) 1.375(7)
C(143) C(144) 1.384(6)
C(144) C(145) 1.381(6)
C(147) C(148) 1.511(4)
C(147) C(159) 1.525(5)
C(148) C(149) 1.393(5)
C(148) C(153) 1.409(6)
C(149) C(150) 1.393(5)
C(150) C(151) 1.375(7)
C(151) C(152) 1.373(6)
C(152) C(153) 1.398(5)
C(154) C(155) 1.400(6)
C(154) C(159) 1.406(6)
C(155) C(156) 1.384(6)
C(156) C(157) 1.377(7)
C(157) C(158) 1.382(6)
C(158) C(159) 1.394(5)
C(2) H(1) 0.9500
C(3) H(2) 0.9500
C(7) H(3) 0.9500
C(8) H(4) 0.9499
C(11) H(5) 0.9500
C(11) H(6) 0.9500
C(12) H(7) 0.9500
C(12) H(8) 0.9500
C(15) H(9) 0.9500
C(16) H(10) 0.9501
C(17) H(11) 0.9500
C(18) H(12) 0.9500
C(21) H(13) 0.9500
C(22) H(14) 0.9500
C(23) H(15) 0.9500
C(24) H(16) 0.9500
C(26) H(17) 0.9501
C(26) H(18) 0.9500
C(26) H(19) 0.9499
C(29) H(20) 0.9500
C(30) H(21) 0.9499
C(31) H(22) 0.9499
C(32) H(23) 0.9501
C(35) H(24) 0.9500
C(36) H(25) 0.9501
C(37) H(26) 0.9500
C(38) H(27) 0.9499
C(40) H(28) 0.9500
C(40) H(29) 0.9500
C(40) H(30) 0.9500
C(42) H(31) 0.9499
C(43) H(32) 0.9500
C(47) H(33) 0.9500
C(48) H(34) 0.9499
C(51) H(35) 0.9500
C(51) H(36) 0.9499
C(52) H(37) 0.9500
C(52) H(38) 0.9500
C(55) H(39) 0.9500
C(56) H(40) 0.9501
C(57) H(41) 0.9501
C(58) H(42) 0.9500
C(61) H(43) 0.9500
C(62) H(44) 0.9499
C(63) H(45) 0.9500
C(64) H(46) 0.9500
C(66) H(47) 0.9500
C(66) H(48) 0.9501
C(66) H(49) 0.9499
C(69) H(50) 0.9500
C(70) H(51) 0.9500
C(71) H(52) 0.9501
C(72) H(53) 0.9500
C(75) H(54) 0.9500
C(76) H(55) 0.9499
C(77) H(56) 0.9500
C(78) H(57) 0.9500
C(80) H(118) 0.9499
C(80) H(119) 0.9499
C(80) H(120) 0.9499
C(82) H(61) 0.9500
C(83) H(62) 0.9501
C(87) H(63) 0.9501
C(88) H(64) 0.9500
C(91) H(67) 0.9500
C(91) H(68) 0.9500
C(92) H(65) 0.9500
C(92) H(66) 0.9499
C(95) H(69) 0.9499
C(96) H(70) 0.9500
C(97) H(71) 0.9501
C(98) H(72) 0.9499
C(101) H(73) 0.9500
C(102) H(74) 0.9501
C(103) H(75) 0.9500
C(104) H(76) 0.9499
C(106) H(58) 0.9499
C(106) H(59) 0.9500
C(106) H(60) 0.9500
C(109) H(80) 0.9500
C(110) H(81) 0.9500
C(111) H(82) 0.9500
C(112) H(83) 0.9501
C(115) H(84) 0.9501
C(116) H(85) 0.9499
C(117) H(86) 0.9501
C(118) H(87) 0.9500
C(120) H(77) 0.9501
C(120) H(78) 0.9499
C(120) H(79) 0.9500
C(122) H(91) 0.9499
C(123) H(92) 0.9501
C(127) H(93) 0.9500
C(128) H(94) 0.9500
C(131) H(95) 0.9500
C(131) H(96) 0.9500
C(132) H(97) 0.9501
C(132) H(98) 0.9499
C(135) H(99) 0.9500
C(136) H(100) 0.9500
C(137) H(101) 0.9500
C(138) H(102) 0.9499
C(141) H(103) 0.9500
C(142) H(104) 0.9500
C(143) H(105) 0.9501
C(144) H(106) 0.9500
C(146) H(88) 0.9500
C(146) H(89) 0.9500
C(146) H(90) 0.9501
C(149) H(110) 0.9500
C(150) H(111) 0.9500
C(151) H(112) 0.9500
C(152) H(113) 0.9500
C(155) H(114) 0.9500
C(156) H(115) 0.9500
C(157) H(116) 0.9500
C(158) H(117) 0.9501
C(160) H(107) 0.9499
C(160) H(108) 0.9501
C(160) H(109) 0.9500

loop_
_geom_contact_atom_site_label_1
_geom_contact_atom_site_label_2
_geom_contact_distance
_geom_contact_site_symmetry_2
N(1) N(2) 3.218(6) .
N(1) C(13) 2.811(4) .
N(1) C(14) 2.401(5) .
N(1) C(18) 2.426(6) .
N(1) C(21) 2.454(6) .
N(1) C(25) 2.402(5) .
N(1) C(27) 3.569(4) .
N(1) C(33) 3.389(6) .
N(2) C(26) 3.548(6) .
N(2) C(27) 2.876(6) .
N(2) C(28) 2.456(6) .
N(2) C(32) 2.423(8) .
N(2) C(35) 2.442(8) .
N(2) C(38) 3.582(7) .
N(2) C(39) 2.365(7) .
N(3) N(4) 3.200(6) .
N(3) C(53) 2.825(4) .
N(3) C(54) 2.418(5) .
N(3) C(58) 2.440(6) .
N(3) C(61) 2.429(6) .
N(3) C(65) 2.404(5) .
N(3) C(74) 3.429(5) .
N(4) C(60) 3.385(6) .
N(4) C(67) 2.833(6) .
N(4) C(68) 2.371(7) .
N(4) C(71) 3.58(1) .
N(4) C(72) 2.369(9) .
N(4) C(75) 2.442(8) .
N(4) C(79) 2.432(6) .
N(5) N(6) 3.328(5) .
N(5) C(93) 2.842(5) .
N(5) C(94) 2.423(6) .
N(5) C(98) 2.417(6) .
N(5) C(101) 2.432(6) .
N(5) C(105) 2.417(5) .
N(5) C(114) 3.197(5) .
N(5) C(119) 3.354(6) .
N(6) C(100) 3.129(5) .
N(6) C(105) 3.335(4) .
N(6) C(107) 2.852(5) .
N(6) C(108) 2.439(5) .
N(6) C(112) 2.422(5) .
N(6) C(115) 2.423(5) .
N(6) C(119) 2.426(6) .
N(7) N(8) 3.324(5) .
N(7) C(133) 2.830(5) .
N(7) C(134) 2.417(5) .
N(7) C(138) 2.431(6) .
N(7) C(141) 2.437(6) .
N(7) C(145) 2.411(6) .
N(7) C(148) 3.341(6) .
N(7) C(153) 3.188(5) .
N(8) C(134) 3.370(4) .
N(8) C(139) 3.159(5) .
N(8) C(147) 2.871(5) .
N(8) C(148) 2.420(6) .
N(8) C(152) 2.434(5) .
N(8) C(155) 2.435(5) .
N(8) C(159) 2.428(5) .
C(1) C(3) 2.444(6) .
C(1) C(4) 2.847(5) .
C(1) C(5) 2.414(4) .
C(1) C(9) 2.376(6) .
C(1) C(14) 2.534(5) .
C(1) C(15) 2.885(6) .
C(1) C(24) 2.888(5) .
C(1) C(25) 2.527(5) .
C(1) C(27) 2.567(7) .
C(2) C(4) 2.438(4) .
C(2) C(5) 2.737(5) .
C(2) C(10) 2.362(6) .
C(2) C(13) 2.663(6) .
C(2) C(14) 3.292(6) .
C(2) C(15) 3.320(6) .
C(2) C(24) 3.404(6) .
C(2) C(25) 3.331(6) .
C(3) C(5) 2.352(7) .
C(3) C(10) 2.751(7) .
C(3) C(11) 2.671(5) .
C(3) C(92) 3.464(6) 66502
C(4) C(6) 2.369(7) .
C(4) C(10) 2.428(7) .
C(4) C(12) 2.437(5) .
C(5) C(7) 2.378(7) .
C(5) C(8) 2.751(7) .
C(5) C(9) 2.420(7) .
C(5) C(11) 2.346(7) .
C(5) C(12) 2.335(5) .
C(6) C(8) 2.437(7) .
C(6) C(9) 2.844(5) .
C(6) C(10) 2.435(4) .
C(6) C(11) 2.470(8) .
C(7) C(9) 2.446(5) .
C(7) C(10) 2.767(5) .
C(7) C(12) 2.689(8) .
C(8) C(10) 2.368(6) .
C(8) C(27) 2.641(4) .
C(8) C(28) 3.314(5) .
C(8) C(29) 3.476(6) .
C(8) C(38) 3.299(6) .
C(8) C(39) 3.201(5) .
C(9) C(13) 2.551(4) .
C(9) C(28) 2.530(6) .
C(9) C(29) 2.879(6) .
C(9) C(38) 2.848(6) .
C(9) C(39) 2.485(5) .
C(10) C(13) 2.384(4) .
C(10) C(14) 3.483(5) .
C(10) C(25) 3.447(4) .
C(10) C(27) 2.391(6) .
C(10) C(28) 3.468(6) .
C(10) C(29) 3.586(7) .
C(10) C(39) 3.460(6) .
C(11) C(139) 3.576(5) 45401
C(12) C(138) 3.507(6) 45401
C(12) C(139) 3.558(6) 45401
C(13) C(15) 2.529(6) .
C(13) C(19) 2.493(5) .
C(13) C(20) 2.505(5) .
C(13) C(24) 2.533(5) .
C(13) C(28) 2.716(6) .
C(13) C(29) 3.360(7) .
C(13) C(33) 3.569(7) .
C(13) C(38) 3.423(6) .
C(13) C(39) 2.731(6) .
C(14) C(16) 2.407(6) .
C(14) C(17) 2.766(6) .
C(14) C(18) 2.391(5) .
C(14) C(20) 2.807(5) .
C(14) C(25) 2.455(6) .
C(14) C(27) 2.708(5) .
C(14) C(34) 3.562(7) .
C(14) C(38) 3.273(6) .
C(14) C(39) 2.884(6) .
C(15) C(17) 2.384(6) .
C(15) C(18) 2.749(5) .
C(15) C(19) 2.404(6) .
C(15) C(27) 3.515(6) .
C(15) C(38) 3.213(7) .
C(15) C(39) 3.411(7) .
C(16) C(18) 2.376(7) .
C(16) C(19) 2.780(7) .
C(16) C(21) 3.537(6) 66502
C(17) C(19) 2.405(7) .
C(17) C(20) 3.354(7) 66502
C(17) C(21) 3.470(7) 66502
C(18) C(26) 2.836(7) .
C(19) C(20) 2.391(6) .
C(19) C(25) 2.780(6) .
C(19) C(26) 2.454(6) .
C(19) C(27) 3.448(5) .
C(19) C(34) 3.514(6) .
C(19) C(39) 3.376(5) .
C(20) C(17) 3.354(7) 66502
C(20) C(22) 2.414(7) .
C(20) C(23) 2.781(7) .
C(20) C(24) 2.392(6) .
C(20) C(26) 2.457(6) .
C(20) C(27) 3.423(4) .
C(20) C(28) 3.261(5) .
C(20) C(33) 3.299(6) .
C(21) C(16) 3.537(6) 66502
C(21) C(17) 3.470(7) 66502
C(21) C(23) 2.383(7) .
C(21) C(24) 2.752(6) .
C(21) C(25) 2.425(5) .
C(21) C(26) 2.858(7) .
C(22) C(24) 2.371(6) .
C(22) C(25) 2.782(6) .
C(23) C(25) 2.418(6) .
C(24) C(27) 3.513(5) .
C(24) C(28) 3.371(6) .
C(24) C(29) 3.085(6) .
C(25) C(27) 2.695(5) .
C(25) C(28) 2.824(6) .
C(25) C(29) 3.142(6) .
C(25) C(33) 3.466(7) .
C(26) C(40) 3.503(9) .
C(27) C(29) 2.496(7) .
C(27) C(33) 2.537(6) .
C(27) C(34) 2.542(7) .
C(27) C(38) 2.497(6) .
C(28) C(30) 2.452(8) .
C(28) C(31) 2.694(8) .
C(28) C(32) 2.408(8) .
C(28) C(34) 2.834(7) .
C(28) C(39) 2.460(6) .
C(29) C(31) 2.388(8) .
C(29) C(32) 2.819(9) .
C(29) C(33) 2.475(8) .
C(29) C(106) 3.482(6) 65502
C(30) C(32) 2.46(1) .
C(30) C(33) 2.875(9) .
C(30) C(106) 3.491(5) 65502
C(31) C(33) 2.352(9) .
C(32) C(40) 2.75(1) .
C(32) C(115) 3.589(7) 65502
C(33) C(34) 2.388(7) .
C(33) C(39) 2.772(6) .
C(33) C(40) 2.396(9) .
C(34) C(36) 2.374(9) .
C(34) C(37) 2.775(9) .
C(34) C(38) 2.328(7) .
C(34) C(40) 2.468(9) .
C(35) C(37) 2.39(1) .
C(35) C(38) 2.722(8) .
C(35) C(39) 2.472(7) .
C(35) C(40) 2.88(1) .
C(36) C(38) 2.261(9) .
C(36) C(39) 2.740(8) .
C(37) C(39) 2.444(8) .
C(40) C(112) 3.365(8) .
C(40) C(113) 3.303(8) .
C(41) C(43) 2.440(7) .
C(41) C(44) 2.838(5) .
C(41) C(45) 2.419(4) .
C(41) C(49) 2.372(6) .
C(41) C(54) 2.500(5) .
C(41) C(55) 2.876(6) .
C(41) C(64) 2.906(5) .
C(41) C(65) 2.532(5) .
C(41) C(67) 2.544(6) .
C(41) C(68) 3.491(7) .
C(42) C(44) 2.429(5) .
C(42) C(45) 2.748(5) .
C(42) C(50) 2.374(6) .
C(42) C(53) 2.661(6) .
C(42) C(54) 3.281(6) .
C(42) C(55) 3.366(6) .
C(42) C(64) 3.390(6) .
C(42) C(65) 3.309(6) .
C(42) C(132) 3.556(6) 66602
C(43) C(45) 2.367(7) .
C(43) C(50) 2.759(7) .
C(43) C(51) 2.700(5) .
C(43) C(132) 3.471(6) 66602
C(44) C(46) 2.376(7) .
C(44) C(50) 2.425(7) .
C(44) C(52) 2.480(5) .
C(45) C(47) 2.370(7) .
C(45) C(48) 2.744(7) .
C(45) C(49) 2.409(7) .
C(45) C(51) 2.328(7) .
C(45) C(52) 2.346(5) .
C(46) C(48) 2.424(7) .
C(46) C(49) 2.831(6) .
C(46) C(50) 2.422(5) .
C(46) C(51) 2.440(8) .
C(47) C(49) 2.445(5) .
C(47) C(50) 2.759(5) .
C(47) C(52) 2.668(8) .
C(48) C(50) 2.365(6) .
C(48) C(67) 2.656(4) .
C(48) C(68) 3.276(5) .
C(48) C(69) 3.433(6) .
C(48) C(78) 3.336(6) .
C(48) C(79) 3.263(5) .
C(49) C(53) 2.549(5) .
C(49) C(54) 3.533(5) .
C(49) C(68) 2.472(6) .
C(49) C(69) 2.847(7) .
C(49) C(78) 2.889(6) .
C(49) C(79) 2.525(6) .
C(50) C(53) 2.386(4) .
C(50) C(54) 3.402(5) .
C(50) C(55) 3.587(5) .
C(50) C(65) 3.512(4) .
C(50) C(67) 2.372(6) .
C(50) C(68) 3.335(7) .
C(50) C(69) 3.444(7) .
C(50) C(79) 3.527(6) .
C(52) C(100) 3.592(6) 45501
C(52) C(101) 3.541(6) 45501
C(53) C(55) 2.540(6) .
C(53) C(59) 2.512(5) .
C(53) C(60) 2.509(5) .
C(53) C(64) 2.528(5) .
C(53) C(68) 2.669(6) .
C(53) C(69) 3.369(7) .
C(53) C(73) 3.485(7) .
C(53) C(74) 3.573(7) .
C(53) C(78) 3.477(6) .
C(53) C(79) 2.727(6) .
C(54) C(56) 2.419(7) .
C(54) C(57) 2.786(6) .
C(54) C(58) 2.424(5) .
C(54) C(60) 2.814(5) .
C(54) C(65) 2.457(6) .
C(54) C(67) 2.693(5) .
C(54) C(74) 3.596(7) .
C(54) C(78) 3.262(6) .
C(54) C(79) 2.880(6) .
C(55) C(57) 2.369(6) .
C(55) C(58) 2.742(5) .
C(55) C(59) 2.384(6) .
C(55) C(67) 3.490(6) .
C(55) C(78) 3.265(7) .
C(55) C(79) 3.465(7) .
C(56) C(58) 2.379(7) .
C(56) C(59) 2.768(7) .
C(56) C(61) 3.531(7) 66602
C(57) C(59) 2.394(7) .
C(57) C(60) 3.378(7) 66602
C(57) C(61) 3.389(8) 66602
C(58) C(66) 2.825(7) .
C(59) C(60) 2.407(6) .
C(59) C(65) 2.798(6) .
C(59) C(66) 2.457(6) .
C(59) C(67) 3.491(5) .
C(59) C(74) 3.510(7) .
C(59) C(79) 3.343(5) .
C(60) C(57) 3.378(7) 66602
C(60) C(62) 2.414(6) .
C(60) C(63) 2.800(7) .
C(60) C(64) 2.399(6) .
C(60) C(66) 2.459(6) .
C(60) C(67) 3.448(4) .
C(60) C(68) 3.386(5) .
C(60) C(73) 3.304(6) .
C(61) C(56) 3.531(7) 66602
C(61) C(57) 3.389(8) 66602
C(61) C(63) 2.392(7) .
C(61) C(64) 2.740(6) .
C(61) C(65) 2.407(5) .
C(61) C(66) 2.855(7) .
C(62) C(64) 2.374(6) .
C(62) C(65) 2.781(6) .
C(63) C(65) 2.429(6) .
C(64) C(67) 3.483(5) .
C(64) C(68) 3.220(6) .
C(64) C(69) 3.071(6) .
C(64) C(70) 3.566(8) .
C(65) C(67) 2.692(5) .
C(65) C(68) 2.802(6) .
C(65) C(69) 3.261(6) .
C(65) C(73) 3.290(7) .
C(66) C(80) 3.502(8) .
C(67) C(69) 2.518(7) .
C(67) C(73) 2.490(7) .
C(67) C(74) 2.519(6) .
C(67) C(78) 2.520(6) .
C(68) C(70) 2.419(9) .
C(68) C(71) 2.80(1) .
C(68) C(72) 2.423(8) .
C(68) C(74) 2.792(7) .
C(68) C(79) 2.471(6) .
C(69) C(71) 2.42(1) .
C(69) C(72) 2.736(9) .
C(69) C(73) 2.334(8) .
C(69) C(146) 3.407(6) 65602
C(70) C(72) 2.35(1) .
C(70) C(73) 2.72(1) .
C(70) C(146) 3.311(6) 65602
C(71) C(73) 2.36(1) .
C(72) C(80) 2.82(1) .
C(73) C(74) 2.404(8) .
C(73) C(79) 2.814(7) .
C(73) C(80) 2.499(9) .
C(74) C(76) 2.41(1) .
C(74) C(77) 2.816(9) .
C(74) C(78) 2.433(8) .
C(74) C(80) 2.440(8) .
C(75) C(77) 2.41(1) .
C(75) C(78) 2.756(9) .
C(75) C(79) 2.375(8) .
C(75) C(80) 2.81(1) .
C(76) C(78) 2.41(1) .
C(76) C(79) 2.776(9) .
C(77) C(79) 2.419(8) .
C(80) C(155) 3.371(8) .
C(80) C(156) 3.535(7) .
C(81) C(83) 2.450(5) .
C(81) C(84) 2.859(6) .
C(81) C(85) 2.421(7) .
C(81) C(89) 2.365(5) .
C(81) C(94) 2.458(5) .
C(81) C(95) 2.808(5) .
C(81) C(104) 2.971(6) .
C(81) C(105) 2.579(6) .
C(81) C(107) 2.499(4) .
C(81) C(108) 3.235(5) .
C(81) C(109) 3.443(6) .
C(82) C(84) 2.443(7) .
C(82) C(85) 2.739(6) .
C(82) C(90) 2.362(5) .
C(82) C(93) 2.664(5) .
C(82) C(94) 3.287(5) .
C(82) C(95) 3.337(4) .
C(82) C(104) 3.388(6) .
C(82) C(105) 3.320(6) .
C(83) C(85) 2.353(5) .
C(83) C(90) 2.751(4) .
C(83) C(91) 2.683(7) .
C(84) C(86) 2.364(6) .
C(84) C(90) 2.434(5) .
C(84) C(92) 2.445(7) .
C(85) C(87) 2.364(6) .
C(85) C(88) 2.765(5) .
C(85) C(89) 2.439(5) .
C(85) C(91) 2.338(6) .
C(85) C(92) 2.332(7) .
C(86) C(88) 2.462(5) .
C(86) C(89) 2.865(6) .
C(86) C(90) 2.417(7) .
C(86) C(91) 2.445(5) .
C(87) C(89) 2.454(7) .
C(87) C(90) 2.741(7) .
C(87) C(92) 2.683(5) .
C(88) C(90) 2.366(5) .
C(88) C(107) 2.696(7) .
C(88) C(108) 3.429(7) .
C(88) C(109) 3.592(6) .
C(88) C(118) 3.269(6) .
C(88) C(119) 3.287(6) .
C(89) C(93) 2.494(6) .
C(89) C(94) 3.277(6) .
C(89) C(95) 3.569(6) .
C(89) C(108) 2.493(6) .
C(89) C(109) 2.863(6) .
C(89) C(118) 2.949(5) .
C(89) C(119) 2.570(5) .
C(90) C(93) 2.365(6) .
C(90) C(94) 3.187(6) .
C(90) C(95) 3.255(6) .
C(90) C(107) 2.378(5) .
C(90) C(108) 3.193(6) .
C(90) C(109) 3.236(6) .
C(92) C(3) 3.464(6) 66502
C(93) C(95) 2.576(5) .
C(93) C(99) 2.518(6) .
C(93) C(100) 2.513(7) .
C(93) C(104) 2.523(6) .
C(93) C(108) 2.607(5) .
C(93) C(109) 3.388(6) .
C(93) C(113) 3.391(5) .
C(93) C(114) 3.499(4) .
C(93) C(118) 3.508(5) .
C(93) C(119) 2.696(4) .
C(94) C(96) 2.431(6) .
C(94) C(97) 2.796(6) .
C(94) C(98) 2.424(6) .
C(94) C(100) 2.800(7) .
C(94) C(105) 2.458(6) .
C(94) C(107) 2.662(6) .
C(94) C(118) 3.277(5) .
C(94) C(119) 2.968(5) .
C(95) C(97) 2.372(6) .
C(95) C(98) 2.748(6) .
C(95) C(99) 2.395(7) .
C(95) C(107) 3.525(5) .
C(96) C(98) 2.390(7) .
C(96) C(99) 2.780(7) .
C(96) C(137) 3.435(6) 55401
C(97) C(99) 2.407(6) .
C(98) C(106) 2.842(7) .
C(99) C(100) 2.385(6) .
C(99) C(105) 2.793(5) .
C(99) C(106) 2.467(7) .
C(99) C(107) 3.449(6) .
C(99) C(118) 3.550(6) .
C(99) C(119) 3.251(6) .
C(100) C(52) 3.592(6) 65501
C(100) C(102) 2.412(7) .
C(100) C(103) 2.795(5) .
C(100) C(104) 2.410(5) .
C(100) C(106) 2.465(5) .
C(100) C(107) 3.442(7) .
C(100) C(113) 3.425(6) .
C(100) C(114) 3.512(5) .
C(101) C(52) 3.541(6) 65501
C(101) C(103) 2.393(6) .
C(101) C(104) 2.753(7) .
C(101) C(105) 2.400(7) .
C(101) C(106) 2.873(6) .
C(102) C(104) 2.381(8) .
C(102) C(105) 2.771(7) .
C(102) C(143) 3.463(6) .
C(102) C(149) 3.531(6) .
C(102) C(150) 3.465(7) .
C(103) C(105) 2.412(6) .
C(104) C(107) 3.452(5) .
C(104) C(108) 3.094(5) .
C(104) C(109) 3.347(6) .
C(104) C(113) 3.327(5) .
C(105) C(107) 2.666(6) .
C(105) C(108) 2.849(6) .
C(105) C(113) 3.096(5) .
C(105) C(119) 3.462(5) .
C(106) C(29) 3.482(6) 65502
C(106) C(30) 3.491(5) 65502
C(107) C(109) 2.558(5) .
C(107) C(113) 2.519(6) .
C(107) C(114) 2.521(5) .
C(107) C(118) 2.522(4) .
C(108) C(110) 2.421(5) .
C(108) C(111) 2.780(6) .
C(108) C(112) 2.433(6) .
C(108) C(114) 2.813(5) .
C(108) C(119) 2.473(5) .
C(109) C(111) 2.370(7) .
C(109) C(112) 2.753(7) .
C(109) C(113) 2.394(6) .
C(110) C(112) 2.395(7) .
C(110) C(113) 2.783(6) .
C(111) C(113) 2.391(6) .
C(112) C(120) 2.833(6) .
C(113) C(114) 2.400(5) .
C(113) C(119) 2.816(6) .
C(113) C(120) 2.480(6) .
C(114) C(116) 2.405(5) .
C(114) C(117) 2.771(6) .
C(114) C(118) 2.400(6) .
C(114) C(120) 2.474(7) .
C(115) C(32) 3.589(7) 65502
C(115) C(117) 2.375(7) .
C(115) C(118) 2.754(6) .
C(115) C(119) 2.415(5) .
C(115) C(120) 2.845(6) .
C(116) C(118) 2.385(6) .
C(116) C(119) 2.781(5) .
C(117) C(119) 2.405(5) .
C(117) C(137) 3.505(7) 55401
C(118) C(137) 3.482(6) 55401
C(121) C(123) 2.441(5) .
C(121) C(124) 2.838(6) .
C(121) C(125) 2.419(7) .
C(121) C(129) 2.380(5) .
C(121) C(134) 2.572(6) .
C(121) C(135) 2.975(6) .
C(121) C(144) 2.810(5) .
C(121) C(145) 2.487(5) .
C(121) C(147) 2.510(4) .
C(121) C(158) 3.443(5) .
C(121) C(159) 3.268(5) .
C(122) C(124) 2.440(7) .
C(122) C(125) 2.756(6) .
C(122) C(130) 2.372(5) .
C(122) C(133) 2.672(5) .
C(122) C(134) 3.319(6) .
C(122) C(135) 3.402(6) .
C(122) C(144) 3.336(5) .
C(122) C(145) 3.305(5) .
C(123) C(125) 2.373(5) .
C(123) C(130) 2.762(5) .
C(123) C(131) 2.686(7) .
C(124) C(126) 2.372(6) .
C(124) C(130) 2.428(5) .
C(124) C(132) 2.458(7) .
C(125) C(127) 2.354(5) .
C(125) C(128) 2.738(4) .
C(125) C(129) 2.421(5) .
C(125) C(131) 2.347(5) .
C(125) C(132) 2.348(7) .
C(126) C(128) 2.441(5) .
C(126) C(129) 2.855(6) .
C(126) C(130) 2.435(7) .
C(126) C(131) 2.460(5) .
C(127) C(129) 2.443(7) .
C(127) C(130) 2.749(7) .
C(127) C(132) 2.693(5) .
C(128) C(130) 2.356(5) .
C(128) C(147) 2.679(7) .
C(128) C(148) 3.289(6) .
C(128) C(149) 3.282(6) .
C(128) C(158) 3.586(6) .
C(128) C(159) 3.436(7) .
C(129) C(133) 2.496(6) .
C(129) C(144) 3.559(6) .
C(129) C(145) 3.293(6) .
C(129) C(148) 2.574(5) .
C(129) C(149) 2.951(5) .
C(129) C(158) 2.866(5) .
C(129) C(159) 2.517(6) .
C(130) C(133) 2.348(6) .
C(130) C(144) 3.237(6) .
C(130) C(145) 3.188(6) .
C(130) C(147) 2.359(5) .
C(130) C(158) 3.239(6) .
C(130) C(159) 3.214(6) .
C(132) C(42) 3.556(6) 66602
C(132) C(43) 3.471(6) 66602
C(133) C(135) 2.537(5) .
C(133) C(139) 2.509(7) .
C(133) C(140) 2.534(5) .
C(133) C(144) 2.550(5) .
C(133) C(148) 2.686(4) .
C(133) C(149) 3.487(4) .
C(133) C(153) 3.508(4) .
C(133) C(154) 3.409(5) .
C(133) C(158) 3.377(6) .
C(133) C(159) 2.617(5) .
C(134) C(136) 2.422(6) .
C(134) C(137) 2.775(8) .
C(134) C(138) 2.421(7) .
C(134) C(140) 2.818(5) .
C(134) C(145) 2.475(5) .
C(134) C(147) 2.664(6) .
C(134) C(148) 3.458(5) .
C(134) C(154) 3.102(5) .
C(134) C(158) 3.559(6) .
C(134) C(159) 2.833(6) .
C(135) C(137) 2.375(8) .
C(135) C(138) 2.753(7) .
C(135) C(139) 2.389(5) .
C(135) C(147) 3.467(5) .
C(135) C(154) 3.362(5) .
C(135) C(158) 3.332(6) .
C(135) C(159) 3.109(5) .
C(136) C(138) 2.398(6) .
C(136) C(139) 2.786(5) .
C(137) C(96) 3.435(6) 55601
C(137) C(117) 3.505(7) 55601
C(137) C(118) 3.482(6) 55601
C(137) C(139) 2.398(7) .
C(138) C(12) 3.507(6) 65601
C(138) C(146) 2.873(6) .
C(139) C(11) 3.576(5) 65601
C(139) C(12) 3.558(6) 65601
C(139) C(140) 2.398(6) .
C(139) C(145) 2.804(6) .
C(139) C(146) 2.483(5) .
C(139) C(147) 3.445(7) .
C(139) C(153) 3.532(5) .
C(139) C(154) 3.416(6) .
C(140) C(142) 2.408(6) .
C(140) C(143) 2.782(7) .
C(140) C(144) 2.394(6) .
C(140) C(146) 2.450(6) .
C(140) C(147) 3.467(6) .
C(140) C(148) 3.246(6) .
C(140) C(149) 3.530(6) .
C(141) C(143) 2.382(7) .
C(141) C(144) 2.743(7) .
C(141) C(145) 2.414(6) .
C(141) C(146) 2.846(7) .
C(142) C(144) 2.382(6) .
C(142) C(145) 2.787(6) .
C(143) C(145) 2.417(6) .
C(144) C(147) 3.500(5) .
C(145) C(147) 2.670(5) .
C(145) C(148) 2.952(5) .
C(145) C(149) 3.238(5) .
C(146) C(69) 3.407(6) 65602
C(146) C(70) 3.311(6) 65602
C(147) C(149) 2.525(4) .
C(147) C(153) 2.539(5) .
C(147) C(154) 2.536(6) .
C(147) C(158) 2.547(5) .
C(148) C(150) 2.432(5) .
C(148) C(151) 2.794(5) .
C(148) C(152) 2.418(5) .
C(148) C(154) 2.813(6) .
C(148) C(159) 2.463(5) .
C(149) C(151) 2.387(6) .
C(149) C(152) 2.750(6) .
C(149) C(153) 2.407(6) .
C(150) C(152) 2.385(7) .
C(150) C(153) 2.795(6) .
C(151) C(153) 2.414(5) .
C(152) C(160) 2.856(6) .
C(153) C(154) 2.406(5) .
C(153) C(159) 2.809(5) .
C(153) C(160) 2.461(7) .
C(154) C(156) 2.420(6) .
C(154) C(157) 2.795(6) .
C(154) C(158) 2.406(6) .
C(154) C(160) 2.457(6) .
C(155) C(157) 2.395(7) .
C(155) C(158) 2.753(7) .
C(155) C(159) 2.419(6) .
C(155) C(160) 2.834(6) .
C(156) C(158) 2.381(7) .
C(156) C(159) 2.792(6) .
C(157) C(159) 2.426(5) .
N(1) H(12) 2.6030 .
N(1) H(13) 2.6472 .
N(1) H(17) 1.9825 .
N(1) H(18) 1.9838 .
N(1) H(19) 1.9843 .
N(1) H(30) 3.5895 .
N(2) H(17) 3.3814 .
N(2) H(18) 3.4165 .
N(2) H(23) 2.6035 .
N(2) H(24) 2.6640 .
N(2) H(28) 1.9780 .
N(2) H(29) 1.9778 .
N(2) H(30) 1.9794 .
N(2) H(79) 3.5762 65502
N(3) H(42) 2.6193 .
N(3) H(43) 2.6088 .
N(3) H(47) 1.9851 .
N(3) H(48) 1.9857 .
N(3) H(49) 1.9804 .
N(3) H(120) 3.4904 .
N(4) H(48) 3.3686 .
N(4) H(53) 2.5496 .
N(4) H(54) 2.6140 .
N(4) H(107) 3.5538 65602
N(4) H(113) 3.4728 65602
N(4) H(118) 2.0033 .
N(4) H(119) 1.9918 .
N(4) H(120) 1.9977 .
N(5) H(37) 3.3528 65501
N(5) H(58) 1.9736 .
N(5) H(59) 1.9778 .
N(5) H(60) 1.9766 .
N(5) H(72) 2.5955 .
N(5) H(73) 2.5992 .
N(5) H(77) 3.4274 .
N(6) H(28) 3.2853 .
N(6) H(29) 3.2915 .
N(6) H(58) 3.2935 .
N(6) H(77) 1.9913 .
N(6) H(78) 1.9956 .
N(6) H(79) 1.9969 .
N(6) H(83) 2.6022 .
N(6) H(84) 2.5979 .
N(7) H(7) 3.5879 65601
N(7) H(8) 3.3399 65601
N(7) H(88) 1.9891 .
N(7) H(89) 1.9894 .
N(7) H(90) 1.9734 .
N(7) H(102) 2.6122 .
N(7) H(103) 2.6101 .
N(7) H(107) 3.5432 .
N(8) H(54) 3.3246 .
N(8) H(88) 3.5046 .
N(8) H(107) 1.9761 .
N(8) H(108) 1.9798 .
N(8) H(109) 1.9797 .
N(8) H(113) 2.6041 .
N(8) H(114) 2.6036 .
N(8) H(118) 3.5608 .
C(1) H(1) 2.0154 .
C(1) H(2) 3.2936 .
C(1) H(9) 2.5325 .
C(1) H(16) 2.5192 .
C(1) H(20) 3.5002 .
C(1) H(27) 3.4622 .
C(1) H(66) 3.4185 66502
C(2) H(2) 2.0747 .
C(2) H(9) 2.8322 .
C(2) H(16) 2.8878 .
C(2) H(44) 3.4896 55401
C(2) H(66) 2.8509 66502
C(3) H(1) 2.0761 .
C(3) H(5) 2.9998 .
C(3) H(6) 2.9609 .
C(3) H(44) 3.4843 55401
C(3) H(66) 2.8229 66502
C(3) H(67) 3.2196 66502
C(4) H(1) 3.2880 .
C(4) H(2) 2.0108 .
C(4) H(5) 2.0551 .
C(4) H(6) 2.0548 .
C(4) H(7) 3.0640 .
C(4) H(8) 3.0757 .
C(4) H(51) 3.5438 55401
C(4) H(52) 3.1618 55401
C(4) H(66) 3.3648 66502
C(4) H(67) 3.2760 66502
C(4) H(70) 3.4872 45501
C(5) H(2) 3.2148 .
C(5) H(3) 3.2416 .
C(5) H(5) 2.9615 .
C(5) H(6) 2.9901 .
C(5) H(7) 2.9666 .
C(5) H(8) 2.9612 .
C(5) H(52) 2.7353 55401
C(5) H(70) 3.3466 45501
C(6) H(3) 2.0178 .
C(6) H(4) 3.2877 .
C(6) H(5) 3.0925 .
C(6) H(6) 3.1059 .
C(6) H(7) 2.0485 .
C(6) H(8) 2.0451 .
C(6) H(52) 2.7934 55401
C(6) H(70) 3.5595 45501
C(6) H(71) 3.4502 45501
C(7) H(4) 2.0760 .
C(7) H(7) 2.9743 .
C(7) H(8) 2.9987 .
C(7) H(52) 3.2260 55401
C(7) H(71) 3.3977 45501
C(7) H(73) 3.0373 65502
C(7) H(111) 3.5226 65502
C(8) H(3) 2.0794 .
C(8) H(20) 3.0576 .
C(8) H(27) 2.8935 .
C(8) H(52) 3.5924 55401
C(8) H(58) 3.3777 65502
C(8) H(73) 3.0175 65502
C(8) H(77) 3.5865 65502
C(8) H(111) 3.3340 65502
C(8) H(112) 3.3793 65502
C(9) H(3) 3.2960 .
C(9) H(4) 2.0100 .
C(9) H(20) 2.5277 .
C(9) H(27) 2.4751 .
C(9) H(52) 3.5934 55401
C(10) H(1) 3.2216 .
C(10) H(4) 3.2261 .
C(10) H(9) 3.1911 .
C(10) H(16) 3.1537 .
C(10) H(20) 3.0234 .
C(10) H(27) 3.0235 .
C(10) H(52) 3.1529 55401
C(11) H(2) 2.9193 .
C(11) H(7) 2.1107 .
C(11) H(8) 2.0951 .
C(11) H(51) 2.9939 55401
C(11) H(52) 3.5489 55401
C(11) H(67) 3.4254 66502
C(11) H(91) 3.3227 45401
C(12) H(3) 2.9518 .
C(12) H(5) 2.1100 .
C(12) H(6) 2.0942 .
C(12) H(51) 2.9922 55401
C(12) H(52) 3.2940 55401
C(12) H(102) 3.5897 45401
C(12) H(103) 3.3447 65502
C(13) H(1) 2.8910 .
C(13) H(9) 2.6894 .
C(13) H(16) 2.6895 .
C(13) H(20) 3.3663 .
C(13) H(27) 3.3327 .
C(14) H(1) 3.2356 .
C(14) H(9) 2.0394 .
C(14) H(10) 3.2664 .
C(14) H(12) 3.2462 .
C(14) H(27) 3.3262 .
C(15) H(1) 3.2861 .
C(15) H(10) 2.0364 .
C(15) H(11) 3.2398 .
C(15) H(19) 3.2809 66502
C(15) H(27) 3.0491 .
C(16) H(9) 2.0320 .
C(16) H(11) 2.0162 .
C(16) H(12) 3.2323 .
C(16) H(13) 3.4978 66502
C(16) H(19) 3.2594 66502
C(16) H(43) 3.3887 55401
C(16) H(115) 3.1611 55401
C(17) H(9) 3.2409 .
C(17) H(10) 2.0222 .
C(17) H(12) 2.0157 .
C(17) H(63) 3.1474 .
C(17) H(115) 2.9821 55401
C(17) H(116) 3.3800 55401
C(18) H(1) 3.5358 66502
C(18) H(10) 3.2326 .
C(18) H(11) 2.0202 .
C(18) H(18) 2.5822 .
C(18) H(19) 2.9928 .
C(18) H(63) 3.3609 .
C(18) H(64) 3.3663 .
C(19) H(9) 3.2604 .
C(19) H(11) 3.2632 .
C(19) H(12) 2.0341 .
C(19) H(17) 3.2044 .
C(19) H(18) 2.5599 .
C(19) H(19) 2.8295 .
C(20) H(11) 3.1678 66502
C(20) H(13) 2.0577 .
C(20) H(14) 3.2714 .
C(20) H(16) 3.2485 .
C(20) H(17) 2.5803 .
C(20) H(18) 3.2181 .
C(20) H(19) 2.8051 .
C(21) H(10) 3.2671 66502
C(21) H(11) 3.1230 66502
C(21) H(14) 2.0214 .
C(21) H(15) 3.2370 .
C(21) H(17) 2.6149 .
C(21) H(19) 2.9872 .
C(21) H(40) 3.3084 .
C(21) H(43) 3.4465 66602
C(22) H(11) 3.1543 66502
C(22) H(13) 2.0301 .
C(22) H(15) 2.0104 .
C(22) H(16) 3.2242 .
C(22) H(47) 3.4971 66602
C(22) H(116) 3.0314 66602
C(23) H(11) 3.2204 66502
C(23) H(13) 3.2385 .
C(23) H(14) 2.0063 .
C(23) H(16) 2.0260 .
C(23) H(63) 3.5304 66502
C(23) H(116) 3.2656 66602
C(24) H(1) 3.4242 .
C(24) H(11) 3.2872 66502
C(24) H(14) 3.2283 .
C(24) H(15) 2.0390 .
C(24) H(20) 3.0311 .
C(24) H(63) 3.4030 66502
C(24) H(66) 3.2158 66502
C(25) H(1) 3.3080 .
C(25) H(11) 3.3075 66502
C(25) H(13) 3.2818 .
C(25) H(15) 3.2736 .
C(25) H(16) 2.0238 .
C(25) H(20) 3.3105 .
C(26) H(12) 2.4894 .
C(26) H(13) 2.5290 .
C(26) H(28) 3.3409 .
C(26) H(30) 3.1366 .
C(26) H(40) 3.4956 .
C(26) H(44) 3.3420 66602
C(27) H(4) 2.8585 .
C(27) H(9) 3.5755 .
C(27) H(20) 2.6427 .
C(27) H(27) 2.5962 .
C(28) H(4) 3.2735 .
C(28) H(20) 2.0284 .
C(28) H(21) 3.3246 .
C(28) H(23) 3.2723 .
C(28) H(58) 3.4878 65502
C(28) H(77) 3.3642 65502
C(29) H(4) 3.5425 .
C(29) H(16) 3.1843 .
C(29) H(21) 2.1401 .
C(29) H(22) 3.2468 .
C(29) H(58) 3.0219 65502
C(29) H(59) 3.3178 65502
C(29) H(60) 3.5621 65502
C(30) H(20) 2.1158 .
C(30) H(22) 1.9943 .
C(30) H(23) 3.3010 .
C(30) H(36) 3.3070 .
C(30) H(38) 3.1877 .
C(30) H(58) 3.3075 65502
C(30) H(59) 2.9409 65502
C(31) H(20) 3.2619 .
C(31) H(21) 2.0634 .
C(31) H(23) 2.0161 .
C(31) H(39) 3.4255 .
C(31) H(57) 3.3576 .
C(31) H(59) 3.5818 65502
C(31) H(84) 3.2425 65502
C(31) H(85) 3.2712 65502
C(32) H(21) 3.3037 .
C(32) H(22) 1.9571 .
C(32) H(29) 2.9090 .
C(32) H(30) 2.4547 .
C(32) H(57) 3.5364 .
C(32) H(84) 2.8397 65502
C(32) H(85) 3.3624 65502
C(33) H(20) 3.3271 .
C(33) H(22) 3.1889 .
C(33) H(23) 2.0234 .
C(33) H(28) 3.1629 .
C(33) H(29) 2.7665 .
C(33) H(30) 2.4810 .
C(33) H(77) 3.4349 65502
C(33) H(84) 3.2073 65502
C(34) H(24) 2.1164 .
C(34) H(25) 3.2314 .
C(34) H(27) 3.1780 .
C(34) H(28) 2.5889 .
C(34) H(29) 2.8599 .
C(34) H(30) 3.2014 .
C(34) H(79) 3.4683 65502
C(35) H(25) 1.9730 .
C(35) H(26) 3.2401 .
C(35) H(28) 2.6089 .
C(35) H(29) 3.0726 .
C(36) H(24) 2.0452 .
C(36) H(26) 1.9805 .
C(36) H(27) 3.1147 .
C(36) H(114) 3.2487 55401
C(36) H(115) 3.4379 55401
C(37) H(24) 3.2409 .
C(37) H(25) 1.9266 .
C(37) H(27) 1.9976 .
C(37) H(53) 3.3938 55401
C(37) H(112) 2.9914 65502
C(37) H(114) 3.3780 55401
C(37) H(115) 3.4716 55401
C(37) H(119) 3.5256 55401
C(38) H(4) 3.2989 .
C(38) H(9) 3.2249 .
C(38) H(25) 3.1192 .
C(38) H(26) 2.0429 .
C(38) H(53) 3.3291 55401
C(38) H(112) 2.9336 65502
C(39) H(4) 3.1302 .
C(39) H(24) 3.3312 .
C(39) H(26) 3.2972 .
C(39) H(27) 1.9838 .
C(40) H(17) 3.1451 .
C(40) H(18) 3.2058 .
C(40) H(23) 2.3945 .
C(40) H(24) 2.5916 .
C(41) H(31) 2.0208 .
C(41) H(32) 3.2911 .
C(41) H(39) 2.5143 .
C(41) H(46) 2.5403 .
C(41) H(50) 3.3586 .
C(41) H(98) 3.4100 66602
C(42) H(14) 3.5073 .
C(42) H(32) 2.0672 .
C(42) H(39) 2.8982 .
C(42) H(46) 2.8826 .
C(42) H(98) 2.8153 66602
C(43) H(14) 3.3806 .
C(43) H(31) 2.0648 .
C(43) H(35) 3.0136 .
C(43) H(36) 2.9910 .
C(43) H(95) 3.1702 66602
C(43) H(98) 2.8646 66602
C(44) H(21) 3.1538 .
C(44) H(31) 3.2781 .
C(44) H(32) 2.0133 .
C(44) H(35) 2.0743 .
C(44) H(36) 2.0436 .
C(44) H(37) 3.0910 .
C(44) H(38) 3.1297 .
C(44) H(95) 3.3034 66602
C(44) H(98) 3.4879 66602
C(45) H(21) 3.1834 .
C(45) H(22) 3.1486 .
C(45) H(32) 3.2291 .
C(45) H(33) 3.2333 .
C(45) H(35) 2.9745 .
C(45) H(36) 2.9399 .
C(45) H(37) 2.9548 .
C(45) H(38) 2.9968 .
C(45) H(50) 3.5967 .
C(45) H(105) 3.5369 45501
C(46) H(21) 2.9956 .
C(46) H(22) 3.2982 .
C(46) H(33) 2.0162 .
C(46) H(34) 3.2785 .
C(46) H(35) 3.0960 .
C(46) H(36) 3.0459 .
C(46) H(37) 2.0476 .
C(46) H(38) 2.0618 .
C(47) H(22) 3.4409 .
C(47) H(34) 2.0730 .
C(47) H(37) 2.9883 .
C(47) H(38) 2.9579 .
C(47) H(102) 3.2073 65602
C(48) H(22) 3.5172 .
C(48) H(33) 2.0697 .
C(48) H(50) 2.9749 .
C(48) H(57) 2.9294 .
C(48) H(85) 3.3887 65502
C(48) H(86) 3.3851 65502
C(48) H(88) 3.3072 65602
C(48) H(102) 3.0940 65602
C(49) H(22) 3.4256 .
C(49) H(33) 3.2959 .
C(49) H(34) 2.0185 .
C(49) H(39) 3.5249 .
C(49) H(50) 2.4778 .
C(49) H(57) 2.5552 .
C(50) H(22) 3.2182 .
C(50) H(31) 3.2347 .
C(50) H(34) 3.2207 .
C(50) H(39) 3.0312 .
C(50) H(46) 3.2680 .
C(50) H(50) 2.8620 .
C(50) H(57) 3.2408 .
C(51) H(21) 2.8806 .
C(51) H(32) 2.9610 .
C(51) H(37) 2.0810 .
C(51) H(38) 2.1263 .
C(51) H(61) 3.2405 45501
C(51) H(95) 3.5197 66602
C(52) H(21) 2.7594 .
C(52) H(33) 2.9207 .
C(52) H(35) 2.1218 .
C(52) H(36) 2.0766 .
C(52) H(72) 3.1938 65502
C(53) H(31) 2.8925 .
C(53) H(39) 2.6833 .
C(53) H(46) 2.6804 .
C(53) H(50) 3.3945 .
C(53) H(57) 3.4602 .
C(54) H(31) 3.2714 .
C(54) H(39) 2.0156 .
C(54) H(40) 3.2747 .
C(54) H(42) 3.2790 .
C(54) H(57) 3.3234 .
C(55) H(31) 3.4182 .
C(55) H(40) 2.0322 .
C(55) H(41) 3.2261 .
C(55) H(47) 3.2322 66602
C(55) H(57) 3.0540 .
C(56) H(13) 3.2479 .
C(56) H(17) 3.5410 .
C(56) H(39) 2.0230 .
C(56) H(41) 2.0151 .
C(56) H(42) 3.2358 .
C(56) H(43) 3.4122 66602
C(56) H(47) 3.2776 66602
C(56) H(82) 3.2356 .
C(57) H(39) 3.2275 .
C(57) H(40) 2.0197 .
C(57) H(42) 2.0190 .
C(57) H(81) 3.3033 .
C(57) H(82) 2.9359 .
C(57) H(93) 3.1977 .
C(58) H(31) 3.5553 66602
C(58) H(40) 3.2341 .
C(58) H(41) 2.0155 .
C(58) H(47) 2.9577 .
C(58) H(49) 2.5714 .
C(58) H(93) 3.3565 .
C(58) H(94) 3.4027 .
C(59) H(39) 3.2375 .
C(59) H(41) 3.2524 .
C(59) H(42) 2.0405 .
C(59) H(47) 2.8165 .
C(59) H(48) 3.2195 .
C(59) H(49) 2.5576 .
C(60) H(41) 3.2217 66602
C(60) H(43) 2.0321 .
C(60) H(44) 3.2676 .
C(60) H(46) 3.2542 .
C(60) H(47) 2.8295 .
C(60) H(48) 2.5775 .
C(60) H(49) 3.2073 .
C(61) H(10) 3.3764 55601
C(61) H(13) 3.4642 66602
C(61) H(40) 3.3494 66602
C(61) H(41) 3.0635 66602
C(61) H(44) 2.0254 .
C(61) H(45) 3.2500 .
C(61) H(47) 3.0249 .
C(61) H(48) 2.5993 .
C(62) H(19) 3.3768 66602
C(62) H(41) 3.1082 66602
C(62) H(43) 2.0268 .
C(62) H(45) 2.0303 .
C(62) H(46) 3.2294 .
C(62) H(81) 3.0807 66602
C(63) H(41) 3.2334 66602
C(63) H(43) 3.2466 .
C(63) H(44) 2.0200 .
C(63) H(46) 2.0269 .
C(63) H(81) 3.2298 66602
C(63) H(93) 3.5703 66602
C(64) H(31) 3.3501 .
C(64) H(41) 3.3731 66602
C(64) H(44) 3.2329 .
C(64) H(45) 2.0463 .
C(64) H(50) 3.1854 .
C(64) H(93) 3.4746 66602
C(64) H(98) 3.2051 66602
C(65) H(31) 3.2496 .
C(65) H(41) 3.4094 66602
C(65) H(43) 3.2618 .
C(65) H(45) 3.2858 .
C(65) H(46) 2.0240 .
C(65) H(50) 3.5080 .
C(66) H(14) 3.3918 66602
C(66) H(42) 2.4809 .
C(66) H(43) 2.5097 .
C(66) H(118) 3.2895 .
C(66) H(120) 3.1502 .
C(67) H(34) 2.8762 .
C(67) H(39) 3.5146 .
C(67) H(46) 3.5574 .
C(67) H(50) 2.6570 .
C(67) H(57) 2.6647 .
C(68) H(34) 3.2805 .
C(68) H(46) 3.4141 .
C(68) H(50) 2.0060 .
C(68) H(51) 3.2761 .
C(68) H(53) 3.2746 .
C(68) H(88) 3.5070 65602
C(68) H(107) 3.4043 65602
C(69) H(34) 3.5538 .
C(69) H(46) 3.0151 .
C(69) H(51) 2.0520 .
C(69) H(52) 3.2681 .
C(69) H(88) 3.0424 65602
C(69) H(89) 3.1725 65602
C(69) H(90) 3.4581 65602
C(70) H(6) 3.1725 55601
C(70) H(7) 3.1403 55601
C(70) H(50) 2.0511 .
C(70) H(52) 2.0397 .
C(70) H(53) 3.2073 .
C(70) H(88) 3.3289 65602
C(70) H(89) 2.7723 65602
C(70) H(90) 3.3183 65602
C(71) H(7) 3.4909 55601
C(71) H(27) 3.5211 55601
C(71) H(50) 3.2837 .
C(71) H(51) 2.0533 .
C(71) H(53) 1.9535 .
C(71) H(89) 3.0909 65602
C(71) H(112) 3.4353 65602
C(71) H(113) 3.5176 65602
C(72) H(27) 3.3917 55601
C(72) H(51) 3.2011 .
C(72) H(52) 1.9890 .
C(72) H(112) 3.3247 65602
C(72) H(113) 2.9742 65602
C(72) H(119) 2.8292 .
C(72) H(120) 2.7153 .
C(73) H(50) 3.1860 .
C(73) H(52) 3.2381 .
C(73) H(53) 2.0605 .
C(73) H(107) 3.2978 65602
C(73) H(113) 3.2227 65602
C(73) H(118) 3.2585 .
C(73) H(119) 2.7803 .
C(73) H(120) 2.7020 .
C(74) H(54) 2.0010 .
C(74) H(55) 3.2526 .
C(74) H(57) 3.2857 .
C(74) H(107) 3.5183 65602
C(74) H(109) 3.5413 65602
C(74) H(118) 2.4699 .
C(74) H(119) 2.9064 .
C(74) H(120) 3.1607 .
C(75) H(55) 2.0217 .
C(75) H(56) 3.2582 .
C(75) H(109) 3.5359 65602
C(75) H(118) 2.4083 .
C(75) H(119) 3.1405 .
C(76) H(54) 2.0083 .
C(76) H(56) 2.0493 .
C(76) H(57) 3.2777 .
C(77) H(54) 3.2598 .
C(77) H(55) 2.0689 .
C(77) H(57) 2.0435 .
C(77) H(82) 3.5323 .
C(77) H(83) 3.4412 .
C(77) H(85) 3.3159 65502
C(78) H(22) 3.5243 .
C(78) H(34) 3.2668 .
C(78) H(39) 3.3408 .
C(78) H(55) 3.2792 .
C(78) H(56) 2.0664 .
C(78) H(85) 3.0756 65502
C(79) H(34) 3.1663 .
C(79) H(54) 3.2344 .
C(79) H(56) 3.2898 .
C(79) H(57) 2.0353 .
C(80) H(26) 3.3289 55601
C(80) H(48) 3.0026 .
C(80) H(49) 3.4052 .
C(80) H(53) 2.4609 .
C(80) H(54) 2.4452 .
C(80) H(114) 3.5940 .
C(81) H(61) 2.0145 .
C(81) H(62) 3.2965 .
C(81) H(69) 2.4382 .
C(81) H(76) 2.6298 .
C(81) H(80) 3.1239 .
C(82) H(62) 2.0775 .
C(82) H(69) 2.8470 .
C(82) H(76) 2.9208 .
C(83) H(61) 2.0800 .
C(83) H(67) 3.0124 .
C(83) H(68) 2.9700 .
C(83) H(69) 3.3986 .
C(84) H(2) 3.4630 66502
C(84) H(61) 3.2904 .
C(84) H(62) 2.0077 .
C(84) H(65) 3.0665 .
C(84) H(66) 3.0854 .
C(84) H(67) 2.0534 .
C(84) H(68) 2.0508 .
C(84) H(69) 3.5595 .
C(85) H(2) 3.3842 66502
C(85) H(62) 3.2175 .
C(85) H(63) 3.2256 .
C(85) H(65) 2.9563 .
C(85) H(66) 2.9661 .
C(85) H(67) 2.9594 .
C(85) H(68) 2.9771 .
C(85) H(69) 3.1938 .
C(85) H(80) 3.3644 .
C(86) H(1) 3.3433 66502
C(86) H(2) 3.3820 66502
C(86) H(63) 2.0203 .
C(86) H(64) 3.3105 .
C(86) H(65) 2.0465 .
C(86) H(66) 2.0459 .
C(86) H(67) 3.0675 .
C(86) H(68) 3.0848 .
C(87) H(1) 3.2811 66502
C(87) H(11) 3.2975 .
C(87) H(12) 3.2017 .
C(87) H(64) 2.0881 .
C(87) H(65) 2.9793 .
C(87) H(66) 2.9928 .
C(88) H(12) 3.2678 .
C(88) H(63) 2.0815 .
C(88) H(80) 3.0927 .
C(88) H(87) 2.7515 .
C(88) H(100) 3.5302 55401
C(89) H(63) 3.3016 .
C(89) H(64) 2.0243 .
C(89) H(69) 3.2301 .
C(89) H(80) 2.4863 .
C(89) H(87) 2.5954 .
C(90) H(61) 3.2241 .
C(90) H(64) 3.2310 .
C(90) H(69) 2.6689 .
C(90) H(76) 3.5916 .
C(90) H(80) 2.6553 .
C(90) H(87) 3.5885 .
C(91) H(2) 3.4459 66502
C(91) H(62) 2.9441 .
C(91) H(65) 2.0917 .
C(91) H(66) 2.0895 .
C(92) H(2) 3.4180 66502
C(92) H(16) 3.0993 66502
C(92) H(63) 2.9398 .
C(92) H(67) 2.0927 .
C(92) H(68) 2.0903 .
C(93) H(61) 2.9088 .
C(93) H(69) 2.7219 .
C(93) H(76) 2.6696 .
C(93) H(80) 3.4586 .
C(93) H(87) 3.5328 .
C(94) H(61) 3.4156 .
C(94) H(69) 2.0305 .
C(94) H(70) 3.2837 .
C(94) H(72) 3.2803 .
C(94) H(87) 3.2403 .
C(95) H(61) 3.5962 .
C(95) H(70) 2.0239 .
C(95) H(71) 3.2283 .
C(95) H(87) 3.3027 .
C(95) H(100) 3.4389 55401
C(95) H(101) 3.2490 55401
C(96) H(69) 2.0214 .
C(96) H(71) 2.0185 .
C(96) H(72) 3.2441 .
C(96) H(101) 2.9108 55401
C(97) H(33) 3.2663 65502
C(97) H(69) 3.2309 .
C(97) H(70) 2.0282 .
C(97) H(72) 2.0265 .
C(97) H(101) 3.1475 55401
C(98) H(33) 3.2407 65502
C(98) H(38) 3.3966 65502
C(98) H(59) 2.5405 .
C(98) H(60) 3.0758 .
C(98) H(70) 3.2492 .
C(98) H(71) 2.0298 .
C(99) H(58) 3.1904 .
C(99) H(59) 2.5414 .
C(99) H(60) 2.9018 .
C(99) H(69) 3.2478 .
C(99) H(71) 3.2655 .
C(99) H(72) 2.0435 .
C(100) H(35) 3.0980 65501
C(100) H(37) 2.9778 65501
C(100) H(58) 2.6212 .
C(100) H(59) 3.2325 .
C(100) H(60) 2.7762 .
C(100) H(73) 2.0280 .
C(100) H(74) 3.2631 .
C(100) H(76) 3.2648 .
C(100) H(77) 3.4877 .
C(101) H(3) 3.2819 65502
C(101) H(4) 3.2275 65502
C(101) H(35) 3.3156 65501
C(101) H(37) 2.6885 65501
C(101) H(58) 2.7509 .
C(101) H(60) 2.8868 .
C(101) H(74) 2.0190 .
C(101) H(75) 3.2467 .
C(101) H(77) 3.4792 .
C(101) H(78) 3.4298 .
C(101) H(111) 3.3706 .
C(102) H(3) 3.4246 65502
C(102) H(35) 3.3409 65501
C(102) H(37) 3.2358 65501
C(102) H(73) 2.0308 .
C(102) H(75) 2.0259 .
C(102) H(76) 3.2393 .
C(102) H(105) 3.3468 .
C(102) H(110) 2.9798 .
C(102) H(111) 2.8703 .
C(103) H(35) 3.1501 65501
C(103) H(73) 3.2524 .
C(103) H(74) 2.0315 .
C(103) H(76) 2.0264 .
C(103) H(105) 3.5470 .
C(103) H(110) 3.0320 .
C(104) H(35) 2.8950 65501
C(104) H(61) 3.1452 .
C(104) H(74) 3.2430 .
C(104) H(75) 2.0404 .
C(105) H(35) 2.8635 65501
C(105) H(61) 3.1741 .
C(105) H(73) 3.2530 .
C(105) H(75) 3.2732 .
C(105) H(76) 2.0312 .
C(106) H(20) 3.4433 65502
C(106) H(21) 3.4983 65502
C(106) H(72) 2.5039 .
C(106) H(73) 2.5304 .
C(106) H(77) 3.0746 .
C(107) H(64) 2.9439 .
C(107) H(69) 3.5678 .
C(107) H(76) 3.4827 .
C(107) H(80) 2.7071 .
C(107) H(87) 2.6663 .
C(108) H(28) 2.9235 .
C(108) H(64) 3.5582 .
C(108) H(76) 3.0628 .
C(108) H(80) 2.0116 .
C(108) H(81) 3.2763 .
C(108) H(83) 3.2923 .
C(109) H(18) 3.2675 .
C(109) H(28) 3.3071 .
C(109) H(76) 2.9481 .
C(109) H(81) 2.0367 .
C(109) H(82) 3.2266 .
C(110) H(17) 3.4398 .
C(110) H(18) 3.5391 .
C(110) H(30) 3.4752 .
C(110) H(41) 3.1709 .
C(110) H(76) 3.3632 .
C(110) H(80) 2.0239 .
C(110) H(82) 2.0192 .
C(110) H(83) 3.2503 .
C(111) H(30) 3.1584 .
C(111) H(40) 3.5454 .
C(111) H(41) 3.2438 .
C(111) H(80) 3.2295 .
C(111) H(81) 2.0330 .
C(111) H(83) 2.0189 .
C(112) H(28) 3.2256 .
C(112) H(29) 3.1976 .
C(112) H(30) 3.1092 .
C(112) H(56) 3.4351 .
C(112) H(78) 2.4725 .
C(112) H(79) 3.1410 .
C(112) H(81) 3.2506 .
C(112) H(82) 2.0094 .
C(113) H(28) 2.8249 .
C(113) H(29) 3.1719 .
C(113) H(30) 3.3918 .
C(113) H(77) 3.1967 .
C(113) H(78) 2.5471 .
C(113) H(79) 2.9266 .
C(113) H(80) 3.2480 .
C(113) H(82) 3.2473 .
C(113) H(83) 2.0461 .
C(114) H(24) 3.0134 .
C(114) H(28) 3.3996 .
C(114) H(58) 3.3859 .
C(114) H(77) 2.6365 .
C(114) H(78) 3.2441 .
C(114) H(79) 2.7736 .
C(114) H(84) 2.0336 .
C(114) H(85) 3.2618 .
C(114) H(87) 3.2562 .
C(115) H(23) 3.5817 65502
C(115) H(24) 3.0861 .
C(115) H(58) 3.4163 .
C(115) H(59) 3.4905 .
C(115) H(77) 2.7157 .
C(115) H(79) 2.8587 .
C(115) H(85) 2.0256 .
C(115) H(86) 3.2359 .
C(116) H(22) 3.5504 65502
C(116) H(24) 3.2662 .
C(116) H(25) 3.3861 .
C(116) H(57) 3.5079 65502
C(116) H(84) 2.0255 .
C(116) H(86) 2.0201 .
C(116) H(87) 3.2426 .
C(117) H(24) 3.3628 .
C(117) H(25) 3.0760 .
C(117) H(33) 3.5003 65502
C(117) H(34) 3.4548 65502
C(117) H(84) 3.2325 .
C(117) H(85) 2.0148 .
C(117) H(87) 2.0364 .
C(117) H(101) 2.8569 55401
C(118) H(24) 3.3004 .
C(118) H(25) 3.5616 .
C(118) H(64) 3.0310 .
C(118) H(85) 3.2424 .
C(118) H(86) 2.0275 .
C(118) H(100) 3.5212 55401
C(118) H(101) 2.7973 55401
C(119) H(24) 3.1440 .
C(119) H(28) 3.5593 .
C(119) H(64) 3.1530 .
C(119) H(84) 3.2710 .
C(119) H(86) 3.2560 .
C(119) H(87) 2.0187 .
C(120) H(4) 3.2810 65502
C(120) H(29) 3.5833 .
C(120) H(58) 3.0271 .
C(120) H(83) 2.4803 .
C(120) H(84) 2.4908 .
C(121) H(91) 2.0136 .
C(121) H(92) 3.2889 .
C(121) H(99) 2.6125 .
C(121) H(106) 2.4398 .
C(121) H(117) 3.1163 .
C(122) H(92) 2.0748 .
C(122) H(99) 2.9105 .
C(122) H(106) 2.8440 .
C(123) H(91) 2.0810 .
C(123) H(95) 3.0118 .
C(123) H(96) 2.9669 .
C(123) H(106) 3.4081 .
C(124) H(32) 3.3651 66602
C(124) H(91) 3.2926 .
C(124) H(92) 2.0224 .
C(124) H(95) 2.0614 .
C(124) H(96) 2.0578 .
C(124) H(97) 3.0758 .
C(124) H(98) 3.1003 .
C(124) H(106) 3.5622 .
C(125) H(32) 3.3023 66602
C(125) H(92) 3.2377 .
C(125) H(93) 3.2199 .
C(125) H(95) 2.9667 .
C(125) H(96) 2.9867 .
C(125) H(97) 2.9710 .
C(125) H(98) 2.9859 .
C(125) H(106) 3.2029 .
C(125) H(117) 3.3624 .
C(126) H(31) 3.2261 66602
C(126) H(32) 3.3427 66602
C(126) H(93) 2.0107 .
C(126) H(94) 3.2909 .
C(126) H(95) 3.0789 .
C(126) H(96) 3.1027 .
C(126) H(97) 2.0651 .
C(126) H(98) 2.0630 .
C(127) H(31) 3.2191 66602
C(127) H(41) 3.3711 .
C(127) H(42) 3.1805 .
C(127) H(94) 2.0811 .
C(127) H(97) 2.9953 .
C(127) H(98) 3.0128 .
C(128) H(42) 3.2823 .
C(128) H(93) 2.0738 .
C(128) H(110) 2.7704 .
C(128) H(117) 3.0904 .
C(129) H(93) 3.2880 .
C(129) H(94) 2.0024 .
C(129) H(106) 3.2254 .
C(129) H(110) 2.5977 .
C(129) H(117) 2.4890 .
C(130) H(91) 3.2315 .
C(130) H(94) 3.2143 .
C(130) H(99) 3.5839 .
C(130) H(106) 2.6576 .
C(130) H(110) 3.5619 .
C(130) H(117) 2.6598 .
C(131) H(32) 3.3860 66602
C(131) H(92) 2.9467 .
C(131) H(97) 2.0969 .
C(131) H(98) 2.0961 .
C(132) H(31) 3.5467 66602
C(132) H(32) 3.4033 66602
C(132) H(46) 3.1154 66602
C(132) H(93) 2.9532 .
C(132) H(95) 2.0984 .
C(132) H(96) 2.0979 .
C(133) H(91) 2.9180 .
C(133) H(99) 2.6711 .
C(133) H(106) 2.7016 .
C(133) H(110) 3.5136 .
C(133) H(117) 3.4437 .
C(134) H(5) 2.8846 65601
C(134) H(91) 3.1797 .
C(134) H(99) 2.0087 .
C(134) H(100) 3.2767 .
C(134) H(102) 3.2773 .
C(135) H(5) 2.9100 65601
C(135) H(91) 3.1656 .
C(135) H(100) 2.0417 .
C(135) H(101) 3.2335 .
C(136) H(5) 3.1393 65601
C(136) H(70) 3.5910 55601
C(136) H(87) 3.0107 55601
C(136) H(99) 2.0364 .
C(136) H(101) 2.0211 .
C(136) H(102) 3.2535 .
C(137) H(5) 3.2838 65601
C(137) H(8) 3.2387 65601
C(137) H(70) 3.3634 55601
C(137) H(86) 2.9485 55601
C(137) H(87) 2.9097 55601
C(137) H(99) 3.2377 .
C(137) H(100) 2.0366 .
C(137) H(102) 2.0236 .
C(138) H(5) 3.2541 65601
C(138) H(8) 2.6754 65601
C(138) H(33) 3.5212 65602
C(138) H(34) 3.2997 65602
C(138) H(86) 3.4253 55601
C(138) H(88) 2.5190 .
C(138) H(90) 3.1852 .
C(138) H(100) 3.2554 .
C(138) H(101) 2.0125 .
C(138) H(108) 3.2308 .
C(139) H(5) 3.0390 65601
C(139) H(8) 2.9826 65601
C(139) H(88) 2.5495 .
C(139) H(89) 3.1917 .
C(139) H(90) 2.9407 .
C(139) H(99) 3.2379 .
C(139) H(101) 3.2538 .
C(139) H(102) 2.0479 .
C(139) H(108) 3.5342 .
C(140) H(88) 3.2321 .
C(140) H(89) 2.6361 .
C(140) H(90) 2.7076 .
C(140) H(103) 2.0274 .
C(140) H(104) 3.2609 .
C(140) H(106) 3.2532 .
C(141) H(3) 3.5111 65502
C(141) H(7) 3.4286 65502
C(141) H(89) 2.7809 .
C(141) H(90) 2.7789 .
C(141) H(104) 2.0195 .
C(141) H(105) 3.2355 .
C(142) H(3) 3.3677 65502
C(142) H(50) 3.4399 65501
C(142) H(74) 3.1075 .
C(142) H(103) 2.0269 .
C(142) H(105) 2.0186 .
C(142) H(106) 3.2344 .
C(143) H(50) 3.5335 65501
C(143) H(74) 2.8950 .
C(143) H(75) 3.5290 .
C(143) H(103) 3.2420 .
C(143) H(104) 2.0278 .
C(143) H(106) 2.0228 .
C(144) H(74) 3.3440 .
C(144) H(75) 3.4213 .
C(144) H(91) 3.5884 .
C(144) H(104) 3.2436 .
C(144) H(105) 2.0459 .
C(144) H(110) 3.2426 .
C(145) H(6) 3.5584 65601
C(145) H(91) 3.4279 .
C(145) H(103) 3.2662 .
C(145) H(105) 3.2763 .
C(145) H(106) 2.0219 .
C(145) H(110) 3.2100 .
C(146) H(50) 3.4756 65602
C(146) H(51) 3.3495 65602
C(146) H(102) 2.5387 .
C(146) H(103) 2.5004 .
C(146) H(107) 3.1624 .
C(147) H(94) 2.9145 .
C(147) H(99) 3.4987 .
C(147) H(106) 3.5495 .
C(147) H(110) 2.6688 .
C(147) H(117) 2.6941 .
C(148) H(54) 3.3691 .
C(148) H(55) 3.3647 .
C(148) H(94) 3.1448 .
C(148) H(110) 2.0322 .
C(148) H(111) 3.2897 .
C(148) H(113) 3.2712 .
C(149) H(55) 3.0080 .
C(149) H(74) 2.8897 .
C(149) H(75) 3.5046 .
C(149) H(94) 3.0498 .
C(149) H(111) 2.0496 .
C(149) H(112) 3.2474 .
C(150) H(3) 3.5317 65502
C(150) H(4) 3.5163 65502
C(150) H(55) 2.8136 .
C(150) H(74) 2.8383 .
C(150) H(110) 2.0343 .
C(150) H(112) 2.0226 .
C(150) H(113) 3.2414 .
C(151) H(26) 3.3980 65502
C(151) H(27) 3.4943 65502
C(151) H(53) 3.5711 65602
C(151) H(55) 2.9771 .
C(151) H(89) 3.5409 .
C(151) H(110) 3.2414 .
C(151) H(111) 2.0240 .
C(151) H(113) 2.0231 .
C(152) H(53) 3.5851 65602
C(152) H(54) 3.4635 .
C(152) H(55) 3.2781 .
C(152) H(89) 3.1303 .
C(152) H(107) 2.5631 .
C(152) H(109) 3.0622 .
C(152) H(111) 3.2404 .
C(152) H(112) 2.0196 .
C(153) H(54) 3.0834 .
C(153) H(55) 3.4758 .
C(153) H(89) 3.3653 .
C(153) H(107) 2.5491 .
C(153) H(108) 3.2015 .
C(153) H(109) 2.8622 .
C(153) H(110) 3.2648 .
C(153) H(112) 3.2678 .
C(153) H(113) 2.0325 .
C(154) H(54) 3.3713 .
C(154) H(107) 3.2151 .
C(154) H(108) 2.5764 .
C(154) H(109) 2.8114 .
C(154) H(114) 2.0354 .
C(154) H(115) 3.2702 .
C(154) H(117) 3.2615 .
C(154) H(118) 2.9514 .
C(155) H(25) 3.4131 55601
C(155) H(26) 3.5047 55601
C(155) H(108) 2.5954 .
C(155) H(109) 2.9641 .
C(155) H(115) 2.0243 .
C(155) H(116) 3.2495 .
C(155) H(118) 2.9653 .
C(155) H(119) 3.2024 .
C(155) H(120) 3.4016 .
C(156) H(10) 3.4966 55601
C(156) H(11) 3.3600 55601
C(156) H(114) 2.0371 .
C(156) H(116) 2.0230 .
C(156) H(117) 3.2361 .
C(156) H(118) 3.2304 .
C(156) H(120) 3.2015 .
C(157) H(10) 3.5552 55601
C(157) H(11) 3.3161 55601
C(157) H(48) 3.3294 .
C(157) H(49) 3.5162 .
C(157) H(99) 3.3773 .
C(157) H(114) 3.2535 .
C(157) H(115) 2.0314 .
C(157) H(117) 2.0242 .
C(157) H(118) 3.4263 .
C(157) H(120) 3.5431 .
C(158) H(49) 3.2277 .
C(158) H(99) 2.9627 .
C(158) H(115) 3.2440 .
C(158) H(116) 2.0405 .
C(158) H(118) 3.4100 .
C(159) H(54) 3.5733 .
C(159) H(94) 3.5410 .
C(159) H(99) 3.1063 .
C(159) H(114) 3.2717 .
C(159) H(116) 3.2841 .
C(159) H(117) 2.0301 .
C(159) H(118) 3.2207 .
C(160) H(34) 3.4198 65602
C(160) H(88) 3.2116 .
C(160) H(113) 2.5086 .
C(160) H(114) 2.4766 .
H(1) C(18) 3.5358 66502
H(1) C(86) 3.3433 66502
H(1) C(87) 3.2811 66502
H(2) C(84) 3.4630 66502
H(2) C(85) 3.3842 66502
H(2) C(86) 3.3820 66502
H(2) C(91) 3.4459 66502
H(2) C(92) 3.4180 66502
H(3) C(101) 3.2819 65502
H(3) C(102) 3.4246 65502
H(3) C(141) 3.5111 65502
H(3) C(142) 3.3677 65502
H(3) C(150) 3.5317 65502
H(4) C(101) 3.2275 65502
H(4) C(120) 3.2810 65502
H(4) C(150) 3.5163 65502
H(5) C(134) 2.8846 45401
H(5) C(135) 2.9100 45401
H(5) C(136) 3.1393 45401
H(5) C(137) 3.2838 45401
H(5) C(138) 3.2541 45401
H(5) C(139) 3.0390 45401
H(6) C(70) 3.1725 55401
H(6) C(145) 3.5584 45401
H(7) N(7) 3.5879 45401
H(7) C(70) 3.1403 55401
H(7) C(71) 3.4909 55401
H(7) C(141) 3.4286 65502
H(8) N(7) 3.3399 45401
H(8) C(137) 3.2387 45401
H(8) C(138) 2.6754 45401
H(8) C(139) 2.9826 45401
H(10) C(21) 3.2671 66502
H(10) C(61) 3.3764 55401
H(10) C(156) 3.4966 55401
H(10) C(157) 3.5552 55401
H(11) C(20) 3.1678 66502
H(11) C(21) 3.1230 66502
H(11) C(22) 3.1543 66502
H(11) C(23) 3.2204 66502
H(11) C(24) 3.2872 66502
H(11) C(25) 3.3075 66502
H(11) C(156) 3.3600 55401
H(11) C(157) 3.3161 55401
H(13) C(16) 3.4978 66502
H(13) C(61) 3.4642 66602
H(14) C(66) 3.3918 66602
H(16) C(92) 3.0993 66502
H(19) C(15) 3.2809 66502
H(19) C(16) 3.2594 66502
H(19) C(62) 3.3768 66602
H(20) C(106) 3.4433 65502
H(21) C(106) 3.4983 65502
H(22) C(116) 3.5504 65502
H(23) C(115) 3.5817 65502
H(25) C(155) 3.4131 55401
H(26) C(80) 3.3289 55401
H(26) C(151) 3.3980 65502
H(26) C(155) 3.5047 55401
H(27) C(71) 3.5211 55401
H(27) C(72) 3.3917 55401
H(27) C(151) 3.4943 65502
H(31) C(58) 3.5553 66602
H(31) C(126) 3.2261 66602
H(31) C(127) 3.2191 66602
H(31) C(132) 3.5467 66602
H(32) C(124) 3.3651 66602
H(32) C(125) 3.3023 66602
H(32) C(126) 3.3427 66602
H(32) C(131) 3.3860 66602
H(32) C(132) 3.4033 66602
H(33) C(97) 3.2663 65502
H(33) C(98) 3.2407 65502
H(33) C(117) 3.5003 65502
H(33) C(138) 3.5212 65602
H(34) C(117) 3.4548 65502
H(34) C(138) 3.2997 65602
H(34) C(160) 3.4198 65602
H(35) C(100) 3.0980 45501
H(35) C(101) 3.3156 45501
H(35) C(102) 3.3409 45501
H(35) C(103) 3.1501 45501
H(35) C(104) 2.8950 45501
H(35) C(105) 2.8635 45501
H(37) N(5) 3.3528 45501
H(37) C(100) 2.9778 45501
H(37) C(101) 2.6885 45501
H(37) C(102) 3.2358 45501
H(38) C(98) 3.3966 65502
H(40) C(61) 3.3494 66602
H(41) C(60) 3.2217 66602
H(41) C(61) 3.0635 66602
H(41) C(62) 3.1082 66602
H(41) C(63) 3.2334 66602
H(41) C(64) 3.3731 66602
H(41) C(65) 3.4094 66602
H(43) C(16) 3.3887 55601
H(43) C(21) 3.4465 66602
H(43) C(56) 3.4122 66602
H(44) C(2) 3.4896 55601
H(44) C(3) 3.4843 55601
H(44) C(26) 3.3420 66602
H(46) C(132) 3.1154 66602
H(47) C(22) 3.4971 66602
H(47) C(55) 3.2322 66602
H(47) C(56) 3.2776 66602
H(50) C(142) 3.4399 45501
H(50) C(143) 3.5335 45501
H(50) C(146) 3.4756 65602
H(51) C(4) 3.5438 55601
H(51) C(11) 2.9939 55601
H(51) C(12) 2.9922 55601
H(51) C(146) 3.3495 65602
H(52) C(4) 3.1618 55601
H(52) C(5) 2.7353 55601
H(52) C(6) 2.7934 55601
H(52) C(7) 3.2260 55601
H(52) C(8) 3.5924 55601
H(52) C(9) 3.5934 55601
H(52) C(10) 3.1529 55601
H(52) C(11) 3.5489 55601
H(52) C(12) 3.2940 55601
H(53) C(37) 3.3938 55601
H(53) C(38) 3.3291 55601
H(53) C(151) 3.5711 65602
H(53) C(152) 3.5851 65602
H(57) C(116) 3.5079 65502
H(58) C(8) 3.3777 65502
H(58) C(28) 3.4878 65502
H(58) C(29) 3.0219 65502
H(58) C(30) 3.3075 65502
H(59) C(29) 3.3178 65502
H(59) C(30) 2.9409 65502
H(59) C(31) 3.5818 65502
H(60) C(29) 3.5621 65502
H(61) C(51) 3.2405 65501
H(63) C(23) 3.5304 66502
H(63) C(24) 3.4030 66502
H(66) C(1) 3.4185 66502
H(66) C(2) 2.8509 66502
H(66) C(3) 2.8229 66502
H(66) C(4) 3.3648 66502
H(66) C(24) 3.2158 66502
H(67) C(3) 3.2196 66502
H(67) C(4) 3.2760 66502
H(67) C(11) 3.4254 66502
H(70) C(4) 3.4872 65501
H(70) C(5) 3.3466 65501
H(70) C(6) 3.5595 65501
H(70) C(136) 3.5910 55401
H(70) C(137) 3.3634 55401
H(71) C(6) 3.4502 65501
H(71) C(7) 3.3977 65501
H(72) C(52) 3.1938 65502
H(73) C(7) 3.0373 65502
H(73) C(8) 3.0175 65502
H(77) C(8) 3.5865 65502
H(77) C(28) 3.3642 65502
H(77) C(33) 3.4349 65502
H(79) N(2) 3.5762 65502
H(79) C(34) 3.4683 65502
H(81) C(62) 3.0807 66602
H(81) C(63) 3.2298 66602
H(84) C(31) 3.2425 65502
H(84) C(32) 2.8397 65502
H(84) C(33) 3.2073 65502
H(85) C(31) 3.2712 65502
H(85) C(32) 3.3624 65502
H(85) C(48) 3.3887 65502
H(85) C(77) 3.3159 65502
H(85) C(78) 3.0756 65502
H(86) C(48) 3.3851 65502
H(86) C(137) 2.9485 55401
H(86) C(138) 3.4253 55401
H(87) C(136) 3.0107 55401
H(87) C(137) 2.9097 55401
H(88) C(48) 3.3072 65602
H(88) C(68) 3.5070 65602
H(88) C(69) 3.0424 65602
H(88) C(70) 3.3289 65602
H(89) C(69) 3.1725 65602
H(89) C(70) 2.7723 65602
H(89) C(71) 3.0909 65602
H(90) C(69) 3.4581 65602
H(90) C(70) 3.3183 65602
H(91) C(11) 3.3227 65601
H(93) C(63) 3.5703 66602
H(93) C(64) 3.4746 66602
H(95) C(43) 3.1702 66602
H(95) C(44) 3.3034 66602
H(95) C(51) 3.5197 66602
H(98) C(41) 3.4100 66602
H(98) C(42) 2.8153 66602
H(98) C(43) 2.8646 66602
H(98) C(44) 3.4879 66602
H(98) C(64) 3.2051 66602
H(100) C(88) 3.5302 55601
H(100) C(95) 3.4389 55601
H(100) C(118) 3.5212 55601
H(101) C(95) 3.2490 55601
H(101) C(96) 2.9108 55601
H(101) C(97) 3.1475 55601
H(101) C(117) 2.8569 55601
H(101) C(118) 2.7973 55601
H(102) C(12) 3.5897 65601
H(102) C(47) 3.2073 65602
H(102) C(48) 3.0940 65602
H(103) C(12) 3.3447 65502
H(105) C(45) 3.5369 65501
H(107) N(4) 3.5538 65602
H(107) C(68) 3.4043 65602
H(107) C(73) 3.2978 65602
H(107) C(74) 3.5183 65602
H(109) C(74) 3.5413 65602
H(109) C(75) 3.5359 65602
H(111) C(7) 3.5226 65502
H(111) C(8) 3.3340 65502
H(112) C(8) 3.3793 65502
H(112) C(37) 2.9914 65502
H(112) C(38) 2.9336 65502
H(112) C(71) 3.4353 65602
H(112) C(72) 3.3247 65602
H(113) N(4) 3.4728 65602
H(113) C(71) 3.5176 65602
H(113) C(72) 2.9742 65602
H(113) C(73) 3.2227 65602
H(114) C(36) 3.2487 55601
H(114) C(37) 3.3780 55601
H(115) C(16) 3.1611 55601
H(115) C(17) 2.9821 55601
H(115) C(36) 3.4379 55601
H(115) C(37) 3.4716 55601
H(116) C(17) 3.3800 55601
H(116) C(22) 3.0314 66602
H(116) C(23) 3.2656 66602
H(119) C(37) 3.5256 55601
N(1) N(2) 3.218(6) .
N(3) N(4) 3.200(6) .
N(5) N(6) 3.328(5) .
N(7) N(8) 3.324(5) .
C(1) C(9) 2.376(6) .
C(4) C(6) 2.369(7) .
C(41) C(49) 2.372(6) .
C(44) C(46) 2.376(7) .
C(81) C(89) 2.365(5) .
C(84) C(86) 2.364(6) .
C(121) C(129) 2.380(5) .
C(124) C(126) 2.372(6) .

loop_
_geom_torsion_atom_site_label_1
_geom_torsion_atom_site_label_2
_geom_torsion_atom_site_label_3
_geom_torsion_atom_site_label_4
_geom_torsion
C(20) N(1) C(19) C(14) -27.7(6)
C(20) N(1) C(19) C(18) 151.2(4)
C(26) N(1) C(19) C(14) 170.9(4)
C(26) N(1) C(19) C(18) -10.3(6)
C(19) N(1) C(20) C(21) -155.8(4)
C(19) N(1) C(20) C(25) 24.9(6)
C(26) N(1) C(20) C(21) 5.6(6)
C(26) N(1) C(20) C(25) -173.7(4)
C(34) N(2) C(33) C(28) -15.1(6)
C(34) N(2) C(33) C(32) 159.8(4)
C(40) N(2) C(33) C(28) 177.2(4)
C(40) N(2) C(33) C(32) -7.9(6)
C(33) N(2) C(34) C(35) -158.6(5)
C(33) N(2) C(34) C(39) 21.1(7)
C(40) N(2) C(34) C(35) 8.2(7)
C(40) N(2) C(34) C(39) -172.2(4)
C(60) N(3) C(59) C(54) -26.6(5)
C(60) N(3) C(59) C(58) 153.2(4)
C(66) N(3) C(59) C(54) 170.9(4)
C(66) N(3) C(59) C(58) -9.3(6)
C(59) N(3) C(60) C(61) -156.0(4)
C(59) N(3) C(60) C(65) 22.8(6)
C(66) N(3) C(60) C(61) 6.2(6)
C(66) N(3) C(60) C(65) -175.0(4)
C(74) N(4) C(73) C(68) -21.3(7)
C(74) N(4) C(73) C(72) 160.0(4)
C(80) N(4) C(73) C(68) 174.1(4)
C(80) N(4) C(73) C(72) -4.5(7)
C(73) N(4) C(74) C(75) -155.6(5)
C(73) N(4) C(74) C(79) 23.4(6)
C(80) N(4) C(74) C(75) 10.1(7)
C(80) N(4) C(74) C(79) -170.9(4)
C(100) N(5) C(99) C(94) -27.8(5)
C(100) N(5) C(99) C(98) 148.8(4)
C(106) N(5) C(99) C(94) 167.3(3)
C(106) N(5) C(99) C(98) -16.2(5)
C(99) N(5) C(100) C(101) -150.5(4)
C(99) N(5) C(100) C(105) 26.8(5)
C(106) N(5) C(100) C(101) 14.3(5)
C(106) N(5) C(100) C(105) -168.3(3)
C(114) N(6) C(113) C(108) -21.7(5)
C(114) N(6) C(113) C(112) 157.5(4)
C(120) N(6) C(113) C(108) 173.9(3)
C(120) N(6) C(113) C(112) -6.9(5)
C(113) N(6) C(114) C(115) -154.4(4)
C(113) N(6) C(114) C(119) 25.4(5)
C(120) N(6) C(114) C(115) 10.1(6)
C(120) N(6) C(114) C(119) -170.1(3)
C(140) N(7) C(139) C(134) 28.1(5)
C(140) N(7) C(139) C(138) -151.7(4)
C(146) N(7) C(139) C(134) -167.6(3)
C(146) N(7) C(139) C(138) 12.7(5)
C(139) N(7) C(140) C(141) 150.6(4)
C(139) N(7) C(140) C(145) -28.4(5)
C(146) N(7) C(140) C(141) -14.1(5)
C(146) N(7) C(140) C(145) 166.9(3)
C(154) N(8) C(153) C(148) 23.8(5)
C(154) N(8) C(153) C(152) -156.2(4)
C(160) N(8) C(153) C(148) -170.0(3)
C(160) N(8) C(153) C(152) 10.0(6)
C(153) N(8) C(154) C(155) 158.5(4)
C(153) N(8) C(154) C(159) -20.1(5)
C(160) N(8) C(154) C(155) -7.8(5)
C(160) N(8) C(154) C(159) 173.6(3)
C(10) C(1) C(2) C(3) 0.8(6)
C(13) C(1) C(2) C(3) 178.8(4)
C(2) C(1) C(10) C(5) -0.9(6)
C(2) C(1) C(10) C(9) 176.1(4)
C(13) C(1) C(10) C(5) -179.4(4)
C(13) C(1) C(10) C(9) -2.4(5)
C(2) C(1) C(13) C(14) -58.4(5)
C(2) C(1) C(13) C(25) 65.7(6)
C(2) C(1) C(13) C(27) -176.8(4)
C(10) C(1) C(13) C(14) 119.8(4)
C(10) C(1) C(13) C(25) -116.1(4)
C(10) C(1) C(13) C(27) 1.3(4)
C(1) C(2) C(3) C(4) 0.2(5)
C(2) C(3) C(4) C(5) -0.9(6)
C(2) C(3) C(4) C(11) -178.8(4)
C(3) C(4) C(5) C(6) -175.3(4)
C(3) C(4) C(5) C(10) 0.8(6)
C(11) C(4) C(5) C(6) 3.1(5)
C(11) C(4) C(5) C(10) 179.2(4)
C(3) C(4) C(11) C(12) 174.8(5)
C(5) C(4) C(11) C(12) -3.2(4)
C(4) C(5) C(6) C(7) 176.0(4)
C(4) C(5) C(6) C(12) -1.5(5)
C(10) C(5) C(6) C(7) -0.1(5)
C(10) C(5) C(6) C(12) -177.7(4)
C(4) C(5) C(10) C(1) 0.1(5)
C(4) C(5) C(10) C(9) -176.8(4)
C(6) C(5) C(10) C(1) 176.0(4)
C(6) C(5) C(10) C(9) -0.9(6)
C(5) C(6) C(7) C(8) 0.1(5)
C(12) C(6) C(7) C(8) 176.8(5)
C(5) C(6) C(12) C(11) -0.7(5)
C(7) C(6) C(12) C(11) -177.6(5)
C(6) C(7) C(8) C(9) 0.7(7)
C(7) C(8) C(9) C(10) -1.6(6)
C(7) C(8) C(9) C(27) -178.7(4)
C(8) C(9) C(10) C(1) -175.3(4)
C(8) C(9) C(10) C(5) 1.7(6)
C(27) C(9) C(10) C(1) 2.3(5)
C(27) C(9) C(10) C(5) 179.4(4)
C(8) C(9) C(27) C(13) 176.0(4)
C(8) C(9) C(27) C(28) -66.2(6)
C(8) C(9) C(27) C(39) 56.6(6)
C(10) C(9) C(27) C(13) -1.2(4)
C(10) C(9) C(27) C(28) 116.7(4)
C(10) C(9) C(27) C(39) -120.6(4)
C(4) C(11) C(12) C(6) 2.3(4)
C(1) C(13) C(14) C(15) -23.0(5)
C(1) C(13) C(14) C(19) 159.9(4)
C(25) C(13) C(14) C(15) -149.2(4)
C(25) C(13) C(14) C(19) 33.7(5)
C(27) C(13) C(14) C(15) 90.1(5)
C(27) C(13) C(14) C(19) -87.0(4)
C(1) C(13) C(25) C(20) -162.7(4)
C(1) C(13) C(25) C(24) 21.8(6)
C(14) C(13) C(25) C(20) -36.3(5)
C(14) C(13) C(25) C(24) 148.3(4)
C(27) C(13) C(25) C(20) 84.8(4)
C(27) C(13) C(25) C(24) -90.7(5)
C(1) C(13) C(27) C(9) -0.1(3)
C(1) C(13) C(27) C(28) -119.5(3)
C(1) C(13) C(27) C(39) 118.2(3)
C(14) C(13) C(27) C(9) -120.4(3)
C(14) C(13) C(27) C(28) 120.1(3)
C(14) C(13) C(27) C(39) -2.1(4)
C(25) C(13) C(27) C(9) 119.5(3)
C(25) C(13) C(27) C(28) 0.0(3)
C(25) C(13) C(27) C(39) -122.2(3)
C(13) C(14) C(15) C(16) -176.5(4)
C(19) C(14) C(15) C(16) 0.6(7)
C(13) C(14) C(19) N(1) -3.9(6)
C(13) C(14) C(19) C(18) 177.3(4)
C(15) C(14) C(19) N(1) 179.0(4)
C(15) C(14) C(19) C(18) 0.2(5)
C(14) C(15) C(16) C(17) -0.9(7)
C(15) C(16) C(17) C(18) 0.5(7)
C(16) C(17) C(18) C(19) 0.3(6)
C(17) C(18) C(19) N(1) -179.4(4)
C(17) C(18) C(19) C(14) -0.6(6)
N(1) C(20) C(21) C(22) 177.2(4)
C(25) C(20) C(21) C(22) -3.5(7)
N(1) C(20) C(25) C(13) 8.9(6)
N(1) C(20) C(25) C(24) -175.4(4)
C(21) C(20) C(25) C(13) -170.4(4)
C(21) C(20) C(25) C(24) 5.3(6)
C(20) C(21) C(22) C(23) -0.3(6)
C(21) C(22) C(23) C(24) 2.3(8)
C(22) C(23) C(24) C(25) -0.4(7)
C(23) C(24) C(25) C(13) 172.1(4)
C(23) C(24) C(25) C(20) -3.4(7)
C(9) C(27) C(28) C(29) -34.0(5)
C(9) C(27) C(28) C(33) 152.5(3)
C(13) C(27) C(28) C(29) 78.1(4)
C(13) C(27) C(28) C(33) -95.4(4)
C(39) C(27) C(28) C(29) -157.7(3)
C(39) C(27) C(28) C(33) 28.8(4)
C(9) C(27) C(39) C(34) -149.1(4)
C(9) C(27) C(39) C(38) 32.5(5)
C(13) C(27) C(39) C(34) 98.6(5)
C(13) C(27) C(39) C(38) -79.8(4)
C(28) C(27) C(39) C(34) -24.4(5)
C(28) C(27) C(39) C(38) 157.3(4)
C(27) C(28) C(29) C(30) -171.0(3)
C(33) C(28) C(29) C(30) 2.2(6)
C(27) C(28) C(33) N(2) -11.8(5)
C(27) C(28) C(33) C(32) 173.1(4)
C(29) C(28) C(33) N(2) 175.0(4)
C(29) C(28) C(33) C(32) -0.1(4)
C(28) C(29) C(30) C(31) -1.4(6)
C(29) C(30) C(31) C(32) -1.6(8)
C(30) C(31) C(32) C(33) 3.7(8)
C(31) C(32) C(33) N(2) -177.8(4)
C(31) C(32) C(33) C(28) -2.7(6)
N(2) C(34) C(35) C(36) -179.3(5)
C(39) C(34) C(35) C(36) 1.0(7)
N(2) C(34) C(39) C(27) 0.5(7)
N(2) C(34) C(39) C(38) 178.9(4)
C(35) C(34) C(39) C(27) -179.9(3)
C(35) C(34) C(39) C(38) -1.4(6)
C(34) C(35) C(36) C(37) 0.5(8)
C(35) C(36) C(37) C(38) -1(1)
C(36) C(37) C(38) C(39) 0.9(8)
C(37) C(38) C(39) C(27) 179.0(4)
C(37) C(38) C(39) C(34) 0.5(7)
C(50) C(41) C(42) C(43) 1.0(6)
C(53) C(41) C(42) C(43) 176.7(4)
C(42) C(41) C(50) C(45) -1.4(6)
C(42) C(41) C(50) C(49) 177.5(4)
C(53) C(41) C(50) C(45) -178.1(4)
C(53) C(41) C(50) C(49) 0.9(5)
C(42) C(41) C(53) C(54) -63.1(5)
C(42) C(41) C(53) C(65) 61.0(6)
C(42) C(41) C(53) C(67) 179.4(4)
C(50) C(41) C(53) C(54) 112.8(4)
C(50) C(41) C(53) C(65) -123.1(4)
C(50) C(41) C(53) C(67) -4.7(4)
C(41) C(42) C(43) C(44) -0.2(5)
C(42) C(43) C(44) C(45) -0.2(5)
C(42) C(43) C(44) C(51) 178.9(5)
C(43) C(44) C(45) C(46) -178.3(4)
C(43) C(44) C(45) C(50) -0.2(5)
C(51) C(44) C(45) C(46) 2.3(5)
C(51) C(44) C(45) C(50) -179.6(4)
C(43) C(44) C(51) C(52) 178.7(5)
C(45) C(44) C(51) C(52) -2.1(5)
C(44) C(45) C(46) C(47) 176.3(4)
C(44) C(45) C(46) C(52) -1.5(5)
C(50) C(45) C(46) C(47) -1.8(7)
C(50) C(45) C(46) C(52) -179.5(4)
C(44) C(45) C(50) C(41) 1.1(6)
C(44) C(45) C(50) C(49) -177.8(4)
C(46) C(45) C(50) C(41) 179.1(4)
C(46) C(45) C(50) C(49) 0.2(5)
C(45) C(46) C(47) C(48) 2.7(7)
C(52) C(46) C(47) C(48) 179.7(5)
C(45) C(46) C(52) C(51) -0.1(4)
C(47) C(46) C(52) C(51) -177.2(5)
C(46) C(47) C(48) C(49) -2.1(7)
C(47) C(48) C(49) C(50) 0.4(6)
C(47) C(48) C(49) C(67) 177.0(4)
C(48) C(49) C(50) C(41) -178.4(4)
C(48) C(49) C(50) C(45) 0.6(6)
C(67) C(49) C(50) C(41) 4.3(5)
C(67) C(49) C(50) C(45) -176.8(4)
C(48) C(49) C(67) C(53) 176.7(4)
C(48) C(49) C(67) C(68) -67.6(6)
C(48) C(49) C(67) C(79) 56.0(6)
C(50) C(49) C(67) C(53) -6.5(4)
C(50) C(49) C(67) C(68) 109.2(4)
C(50) C(49) C(67) C(79) -127.2(4)
C(44) C(51) C(52) C(46) 1.3(5)
C(41) C(53) C(54) C(55) -24.5(5)
C(41) C(53) C(54) C(59) 157.9(4)
C(65) C(53) C(54) C(55) -150.9(4)
C(65) C(53) C(54) C(59) 31.6(5)
C(67) C(53) C(54) C(55) 87.1(5)
C(67) C(53) C(54) C(59) -90.4(4)
C(41) C(53) C(65) C(60) -160.5(4)
C(41) C(53) C(65) C(64) 25.0(6)
C(54) C(53) C(65) C(60) -35.4(6)
C(54) C(53) C(65) C(64) 150.1(4)
C(67) C(53) C(65) C(60) 86.7(4)
C(67) C(53) C(65) C(64) -87.8(5)
C(41) C(53) C(67) C(49) 6.6(3)
C(41) C(53) C(67) C(68) -109.7(3)
C(41) C(53) C(67) C(79) 127.7(3)
C(54) C(53) C(67) C(49) -111.5(3)
C(54) C(53) C(67) C(68) 132.2(3)
C(54) C(53) C(67) C(79) 9.6(4)
C(65) C(53) C(67) C(49) 127.1(3)
C(65) C(53) C(67) C(68) 10.9(4)
C(65) C(53) C(67) C(79) -111.8(3)
C(53) C(54) C(55) C(56) -176.7(4)
C(59) C(54) C(55) C(56) 0.9(7)
C(53) C(54) C(59) N(3) -2.7(6)
C(53) C(54) C(59) C(58) 177.5(4)
C(55) C(54) C(59) N(3) 179.6(4)
C(55) C(54) C(59) C(58) -0.2(5)
C(54) C(55) C(56) C(57) -1.0(8)
C(55) C(56) C(57) C(58) 0.4(7)
C(56) C(57) C(58) C(59) 0.2(6)
C(57) C(58) C(59) N(3) 179.9(3)
C(57) C(58) C(59) C(54) -0.3(6)
N(3) C(60) C(61) C(62) 178.4(5)
C(65) C(60) C(61) C(62) -0.4(7)
N(3) C(60) C(65) C(53) 10.0(6)
N(3) C(60) C(65) C(64) -175.3(4)
C(61) C(60) C(65) C(53) -171.2(4)
C(61) C(60) C(65) C(64) 3.5(6)
C(60) C(61) C(62) C(63) -3.5(8)
C(61) C(62) C(63) C(64) 4.2(7)
C(62) C(63) C(64) C(65) -1.1(7)
C(63) C(64) C(65) C(53) 171.7(4)
C(63) C(64) C(65) C(60) -2.8(7)
C(49) C(67) C(68) C(69) -31.3(5)
C(49) C(67) C(68) C(73) 155.4(4)
C(53) C(67) C(68) C(69) 79.5(4)
C(53) C(67) C(68) C(73) -93.8(4)
C(79) C(67) C(68) C(69) -156.5(3)
C(79) C(67) C(68) C(73) 30.1(5)
C(49) C(67) C(79) C(74) -150.7(4)
C(49) C(67) C(79) C(78) 29.5(5)
C(53) C(67) C(79) C(74) 95.0(4)
C(53) C(67) C(79) C(78) -84.8(4)
C(68) C(67) C(79) C(74) -27.1(4)
C(68) C(67) C(79) C(78) 153.1(3)
C(67) C(68) C(69) C(70) -170.7(4)
C(73) C(68) C(69) C(70) 2.9(6)
C(67) C(68) C(73) N(4) -7.2(6)
C(67) C(68) C(73) C(72) 171.4(4)
C(69) C(68) C(73) N(4) 179.1(4)
C(69) C(68) C(73) C(72) -2.3(7)
C(68) C(69) C(70) C(71) -2.9(8)
C(69) C(70) C(71) C(72) 2.2(9)
C(70) C(71) C(72) C(73) -1(1)
C(71) C(72) C(73) N(4) -179.6(5)
C(71) C(72) C(73) C(68) 1.7(8)
N(4) C(74) C(75) C(76) 177.7(6)
C(79) C(74) C(75) C(76) -1.3(8)
N(4) C(74) C(79) C(67) 2.6(6)
N(4) C(74) C(79) C(78) -177.6(4)
C(75) C(74) C(79) C(67) -178.4(4)
C(75) C(74) C(79) C(78) 1.4(6)
C(74) C(75) C(76) C(77) 1(1)
C(75) C(76) C(77) C(78) -1.0(9)
C(76) C(77) C(78) C(79) 1.1(7)
C(77) C(78) C(79) C(67) 178.5(4)
C(77) C(78) C(79) C(74) -1.4(6)
C(90) C(81) C(82) C(83) -1.6(5)
C(93) C(81) C(82) C(83) 165.3(4)
C(82) C(81) C(90) C(85) 3.7(5)
C(82) C(81) C(90) C(89) 179.3(3)
C(93) C(81) C(90) C(85) -166.5(3)
C(93) C(81) C(90) C(89) 9.1(4)
C(82) C(81) C(93) C(94) -71.5(5)
C(82) C(81) C(93) C(105) 50.6(6)
C(82) C(81) C(93) C(107) 171.9(4)
C(90) C(81) C(93) C(94) 96.3(4)
C(90) C(81) C(93) C(105) -141.6(3)
C(90) C(81) C(93) C(107) -20.3(4)
C(81) C(82) C(83) C(84) -1.3(6)
C(82) C(83) C(84) C(85) 2.2(6)
C(82) C(83) C(84) C(91) -174.5(4)
C(83) C(84) C(85) C(86) -176.4(4)
C(83) C(84) C(85) C(90) -0.2(5)
C(91) C(84) C(85) C(86) 1.3(5)
C(91) C(84) C(85) C(90) 177.5(3)
C(83) C(84) C(91) C(92) 175.2(4)
C(85) C(84) C(91) C(92) -1.8(4)
C(84) C(85) C(86) C(87) 177.9(4)
C(84) C(85) C(86) C(92) -0.2(5)
C(90) C(85) C(86) C(87) 1.7(6)
C(90) C(85) C(86) C(92) -176.4(4)
C(84) C(85) C(90) C(81) -2.8(6)
C(84) C(85) C(90) C(89) -178.1(4)
C(86) C(85) C(90) C(81) 173.1(4)
C(86) C(85) C(90) C(89) -2.2(6)
C(85) C(86) C(87) C(88) 0.2(5)
C(92) C(86) C(87) C(88) 177.5(4)
C(85) C(86) C(92) C(91) -1.0(4)
C(87) C(86) C(92) C(91) -178.5(5)
C(86) C(87) C(88) C(89) -1.6(6)
C(87) C(88) C(89) C(90) 1.2(5)
C(87) C(88) C(89) C(107) 176.6(4)
C(88) C(89) C(90) C(81) -174.9(3)
C(88) C(89) C(90) C(85) 0.7(5)
C(107) C(89) C(90) C(81) 8.5(4)
C(107) C(89) C(90) C(85) -175.9(3)
C(88) C(89) C(107) C(93) 164.6(4)
C(88) C(89) C(107) C(108) -82.3(5)
C(88) C(89) C(107) C(119) 41.9(6)
C(90) C(89) C(107) C(93) -19.7(3)
C(90) C(89) C(107) C(108) 93.4(3)
C(90) C(89) C(107) C(119) -142.4(3)
C(84) C(91) C(92) C(86) 1.7(4)
C(81) C(93) C(94) C(95) -19.0(5)
C(81) C(93) C(94) C(99) 160.6(3)
C(105) C(93) C(94) C(95) -146.1(3)
C(105) C(93) C(94) C(99) 33.6(4)
C(107) C(93) C(94) C(95) 91.1(4)
C(107) C(93) C(94) C(99) -89.2(4)
C(81) C(93) C(105) C(100) -156.5(3)
C(81) C(93) C(105) C(104) 28.1(5)
C(94) C(93) C(105) C(100) -34.7(4)
C(94) C(93) C(105) C(104) 150.0(3)
C(107) C(93) C(105) C(100) 87.8(4)
C(107) C(93) C(105) C(104) -87.6(4)
C(81) C(93) C(107) C(89) 23.7(3)
C(81) C(93) C(107) C(108) -90.9(3)
C(81) C(93) C(107) C(119) 147.5(3)
C(94) C(93) C(107) C(89) -90.6(3)
C(94) C(93) C(107) C(108) 154.8(3)
C(94) C(93) C(107) C(119) 33.1(5)
C(105) C(93) C(107) C(89) 148.4(3)
C(105) C(93) C(107) C(108) 33.8(4)
C(105) C(93) C(107) C(119) -87.8(4)
C(93) C(94) C(95) C(96) 179.8(3)
C(99) C(94) C(95) C(96) 0.1(4)
C(93) C(94) C(99) N(5) -4.4(5)
C(93) C(94) C(99) C(98) 179.1(3)
C(95) C(94) C(99) N(5) 175.3(3)
C(95) C(94) C(99) C(98) -1.2(5)
C(94) C(95) C(96) C(97) 1.6(6)
C(95) C(96) C(97) C(98) -2.3(6)
C(96) C(97) C(98) C(99) 1.2(6)
C(97) C(98) C(99) N(5) -176.0(4)
C(97) C(98) C(99) C(94) 0.6(6)
N(5) C(100) C(101) C(102) 177.9(4)
C(105) C(100) C(101) C(102) 0.4(5)
N(5) C(100) C(105) C(93) 6.4(5)
N(5) C(100) C(105) C(104) -178.2(3)
C(101) C(100) C(105) C(93) -176.2(3)
C(101) C(100) C(105) C(104) -0.8(5)
C(100) C(101) C(102) C(103) 0.2(5)
C(101) C(102) C(103) C(104) -0.5(6)
C(102) C(103) C(104) C(105) 0.2(4)
C(103) C(104) C(105) C(93) 175.8(3)
C(103) C(104) C(105) C(100) 0.5(5)
C(89) C(107) C(108) C(109) -23.6(5)
C(89) C(107) C(108) C(113) 162.2(3)
C(93) C(107) C(108) C(109) 84.7(5)
C(93) C(107) C(108) C(113) -89.5(4)
C(119) C(107) C(108) C(109) -151.1(4)
C(119) C(107) C(108) C(113) 34.7(5)
C(89) C(107) C(119) C(114) -155.6(4)
C(89) C(107) C(119) C(118) 25.9(5)
C(93) C(107) C(119) C(114) 89.1(4)
C(93) C(107) C(119) C(118) -89.4(5)
C(108) C(107) C(119) C(114) -31.4(5)
C(108) C(107) C(119) C(118) 150.1(4)
C(107) C(108) C(109) C(110) -171.7(4)
C(113) C(108) C(109) C(110) 2.6(6)
C(107) C(108) C(113) N(6) -10.0(5)
C(107) C(108) C(113) C(112) 170.7(4)
C(109) C(108) C(113) N(6) 175.4(3)
C(109) C(108) C(113) C(112) -3.8(6)
C(108) C(109) C(110) C(111) 0.2(5)
C(109) C(110) C(111) C(112) -1.8(7)
C(110) C(111) C(112) C(113) 0.5(7)
C(111) C(112) C(113) N(6) -176.9(4)
C(111) C(112) C(113) C(108) 2.3(6)
N(6) C(114) C(115) C(116) 178.9(4)
C(119) C(114) C(115) C(116) -0.9(7)
N(6) C(114) C(119) C(107) 3.0(6)
N(6) C(114) C(119) C(118) -178.4(4)
C(115) C(114) C(119) C(107) -177.2(4)
C(115) C(114) C(119) C(118) 1.4(6)
C(114) C(115) C(116) C(117) -0.1(6)
C(115) C(116) C(117) C(118) 0.5(7)
C(116) C(117) C(118) C(119) -0.0(7)
C(117) C(118) C(119) C(107) 177.6(4)
C(117) C(118) C(119) C(114) -0.9(6)
C(130) C(121) C(122) C(123) 0.4(5)
C(133) C(121) C(122) C(123) 164.9(4)
C(122) C(121) C(130) C(125) 1.5(6)
C(122) C(121) C(130) C(129) 178.7(3)
C(133) C(121) C(130) C(125) -166.9(3)
C(133) C(121) C(130) C(129) 10.2(5)
C(122) C(121) C(133) C(134) 52.9(6)
C(122) C(121) C(133) C(145) -69.7(5)
C(122) C(121) C(133) C(147) 173.3(4)
C(130) C(121) C(133) C(134) -141.3(3)
C(130) C(121) C(133) C(145) 96.1(4)
C(130) C(121) C(133) C(147) -20.8(4)
C(121) C(122) C(123) C(124) -2.4(6)
C(122) C(123) C(124) C(125) 2.4(6)
C(122) C(123) C(124) C(131) -174.6(4)
C(123) C(124) C(125) C(126) -176.6(4)
C(123) C(124) C(125) C(130) -0.5(6)
C(131) C(124) C(125) C(126) 1.2(5)
C(131) C(124) C(125) C(130) 177.3(3)
C(123) C(124) C(131) C(132) 175.2(4)
C(125) C(124) C(131) C(132) -2.0(4)
C(124) C(125) C(126) C(127) 177.4(4)
C(124) C(125) C(126) C(132) 0.2(5)
C(130) C(125) C(126) C(127) 1.3(6)
C(130) C(125) C(126) C(132) -175.9(4)
C(124) C(125) C(130) C(121) -1.5(6)
C(124) C(125) C(130) C(129) -178.5(4)
C(126) C(125) C(130) C(121) 174.4(4)
C(126) C(125) C(130) C(129) -2.6(6)
C(125) C(126) C(127) C(128) 1.4(6)
C(132) C(126) C(127) C(128) 177.4(4)
C(125) C(126) C(132) C(131) -1.4(4)
C(127) C(126) C(132) C(131) -177.7(5)
C(126) C(127) C(128) C(129) -2.8(6)
C(127) C(128) C(129) C(130) 1.5(5)
C(127) C(128) C(129) C(147) 176.8(4)
C(128) C(129) C(130) C(121) -176.0(3)
C(128) C(129) C(130) C(125) 1.2(5)
C(147) C(129) C(130) C(121) 7.5(5)
C(147) C(129) C(130) C(125) -175.4(3)
C(128) C(129) C(147) C(133) 165.0(4)
C(128) C(129) C(147) C(148) 43.0(6)
C(128) C(129) C(147) C(159) -81.0(5)
C(130) C(129) C(147) C(133) -19.3(3)
C(130) C(129) C(147) C(148) -141.3(3)
C(130) C(129) C(147) C(159) 94.7(3)
C(124) C(131) C(132) C(126) 2.1(4)
C(121) C(133) C(134) C(135) 27.0(5)
C(121) C(133) C(134) C(139) -156.2(3)
C(145) C(133) C(134) C(135) 149.6(3)
C(145) C(133) C(134) C(139) -33.7(4)
C(147) C(133) C(134) C(135) -87.9(4)
C(147) C(133) C(134) C(139) 88.9(4)
C(121) C(133) C(145) C(140) 159.6(3)
C(121) C(133) C(145) C(144) -19.9(5)
C(134) C(133) C(145) C(140) 33.2(4)
C(134) C(133) C(145) C(144) -146.4(3)
C(147) C(133) C(145) C(140) -89.6(4)
C(147) C(133) C(145) C(144) 90.8(4)
C(121) C(133) C(147) C(129) 24.0(3)
C(121) C(133) C(147) C(148) 148.0(3)
C(121) C(133) C(147) C(159) -92.3(3)
C(134) C(133) C(147) C(129) 147.3(3)
C(134) C(133) C(147) C(148) -88.8(4)
C(134) C(133) C(147) C(159) 31.0(4)
C(145) C(133) C(147) C(129) -91.4(3)
C(145) C(133) C(147) C(148) 32.6(5)
C(145) C(133) C(147) C(159) 152.3(3)
C(133) C(134) C(135) C(136) 175.2(3)
C(139) C(134) C(135) C(136) -1.6(5)
C(133) C(134) C(139) N(7) 5.3(5)
C(133) C(134) C(139) C(138) -175.0(3)
C(135) C(134) C(139) N(7) -177.9(3)
C(135) C(134) C(139) C(138) 1.9(5)
C(134) C(135) C(136) C(137) 1.0(6)
C(135) C(136) C(137) C(138) -0.7(6)
C(136) C(137) C(138) C(139) 1.1(6)
C(137) C(138) C(139) N(7) 178.1(3)
C(137) C(138) C(139) C(134) -1.7(6)
N(7) C(140) C(141) C(142) -176.4(4)
C(145) C(140) C(141) C(142) 2.7(6)
N(7) C(140) C(145) C(133) -4.1(5)
N(7) C(140) C(145) C(144) 175.5(3)
C(141) C(140) C(145) C(133) 176.8(3)
C(141) C(140) C(145) C(144) -3.6(5)
C(140) C(141) C(142) C(143) -0.4(6)
C(141) C(142) C(143) C(144) -1.0(6)
C(142) C(143) C(144) C(145) -0.1(5)
C(143) C(144) C(145) C(133) -178.1(3)
C(143) C(144) C(145) C(140) 2.3(5)
C(129) C(147) C(148) C(149) 26.6(5)
C(129) C(147) C(148) C(153) -155.3(4)
C(133) C(147) C(148) C(149) -88.6(5)
C(133) C(147) C(148) C(153) 89.5(4)
C(159) C(147) C(148) C(149) 152.0(4)
C(159) C(147) C(148) C(153) -30.0(5)
C(129) C(147) C(159) C(154) 161.5(3)
C(129) C(147) C(159) C(158) -24.8(5)
C(133) C(147) C(159) C(154) -89.2(4)
C(133) C(147) C(159) C(158) 84.6(5)
C(148) C(147) C(159) C(154) 33.4(5)
C(148) C(147) C(159) C(158) -152.9(4)
C(147) C(148) C(149) C(150) 176.2(4)
C(153) C(148) C(149) C(150) -1.9(6)
C(147) C(148) C(153) N(8) 3.4(6)
C(147) C(148) C(153) C(152) -176.6(4)
C(149) C(148) C(153) N(8) -178.5(4)
C(149) C(148) C(153) C(152) 1.5(6)
C(148) C(149) C(150) C(151) 0.3(7)
C(149) C(150) C(151) C(152) 1.7(7)
C(150) C(151) C(152) C(153) -2.2(7)
C(151) C(152) C(153) N(8) -179.4(4)
C(151) C(152) C(153) C(148) 0.5(7)
N(8) C(154) C(155) C(156) -177.7(4)
C(159) C(154) C(155) C(156) 0.9(6)
N(8) C(154) C(159) C(147) -10.5(6)
N(8) C(154) C(159) C(158) 175.6(4)
C(155) C(154) C(159) C(147) 170.8(3)
C(155) C(154) C(159) C(158) -3.1(6)
C(154) C(155) C(156) C(157) 1.9(7)
C(155) C(156) C(157) C(158) -2.5(6)
C(156) C(157) C(158) C(159) 0.2(5)
C(157) C(158) C(159) C(147) -171.2(4)
C(157) C(158) C(159) C(154) 2.6(6)
